data_2221846
loop_
_publ_author_name
'Ioppolo, Joseph A.'
'Clegg, Jack K.'
'Rendina, Louis M.'

_publ_section_title
;[1,2-Bis(diphenylphosphino)-1,2-dicarba-<i>closo</i>-dodecaborane-\k^2^<i>P</i>,<i>P</i>'][7,8-bis(diphenylphosphino)-7,8-dicarba-<i>nido</i>-undecaborato-\k^2^<i>P</i>,<i>P</i>']gold(I)--dichloromethane--water
 (2/1/1)
;
_journal_coeditor_code TK2431
_journal_issue 5
_journal_name_full 'Acta Crystallographica Section E'
_journal_page_first m603
_journal_page_last m604
_journal_paper_doi 10.1107/S1600536809014937
_journal_volume 65
_journal_year 2009
_chemical_formula_iupac '[Au (C26 H30 B10 P2) (C26 H30 B9 P2)], 0.5C H2 Cl2, 0.5H2 O'
_chemical_formula_moiety 'C52 H60 Au B19 P4, 0.5(C H2 Cl2), 0.5(H2 O)'
_chemical_formula_sum 'C52.5 H62 Au B19 Cl O0.5 P4'
_chemical_formula_weight 1262.71
_chemical_name_systematic
;
[1,2-Bis(diphenylphosphino)-1,2-dicarba-<i>closo</i>-dodecaborane-
\k^2^<i>P</i>,<i>P</i>'][7,8-bis(diphenylphosphino)-7,8-dicarba-<i>nido</i>-
undecaborato-\k^2^<i>P</i>,<i>P</i>']gold(I)--dichloromethane--
water (2/1/1)
;
_space_group_IT_number 2
_symmetry_cell_setting triclinic
_symmetry_space_group_name_Hall '-P 1'
_symmetry_space_group_name_H-M 'P -1'
_atom_sites_solution_hydrogens geom
_atom_sites_solution_primary direct
_atom_sites_solution_secondary difmap
_audit_creation_method SHELXL-97
_cell_angle_alpha 102.131(3)
_cell_angle_beta 90.849(3)
_cell_angle_gamma 105.839(2)
_cell_formula_units_Z 4
_cell_length_a 13.2043(6)
_cell_length_b 20.1424(9)
_cell_length_c 23.5721(11)
_cell_measurement_reflns_used 5169
_cell_measurement_temperature 150(2)
_cell_measurement_theta_max 22.5
_cell_measurement_theta_min 3.0
_cell_volume 5879.3(5)
_computing_cell_refinement 'SAINT (Bruker--Nonius, 2003)'
_computing_data_collection 'APEX (Bruker--Nonius, 2003)'
_computing_data_reduction 'SAINT and XPREP (Bruker--Nonius, 2003)'
_computing_molecular_graphics
;
ORTEP-3 (Farrugia, 1997),
WinGX-32 (Farrugia, 1999),
POV-Ray (Cason, 2002) and
WebLab ViewerPro (Molecular Simulations, 2000)
;
_computing_publication_material 'enCIFer (Allen <i>et al.</i>,  2004)'
_computing_structure_refinement 'SHELXL97 (Sheldrick, 2008)'
_computing_structure_solution 'SIR97 (Altomare <i>et al.</i>,  1999)'
_diffrn_ambient_temperature 150(2)
_diffrn_measured_fraction_theta_full 0.999
_diffrn_measured_fraction_theta_max 0.999
_diffrn_measurement_device_type 'Bruker APEXII FR591'
_diffrn_measurement_method '\w and \f'
_diffrn_radiation_monochromator graphite
_diffrn_radiation_source 'rotating anode'
_diffrn_radiation_type MoK\a
_diffrn_radiation_wavelength 0.71073
_diffrn_reflns_av_R_equivalents 0.106
_diffrn_reflns_av_sigmaI/netI 0.066
_diffrn_reflns_limit_h_max 15
_diffrn_reflns_limit_h_min -15
_diffrn_reflns_limit_k_max 23
_diffrn_reflns_limit_k_min -23
_diffrn_reflns_limit_l_max 28
_diffrn_reflns_limit_l_min -28
_diffrn_reflns_number 157624
_diffrn_reflns_theta_full 25.0
_diffrn_reflns_theta_max 25.0
_diffrn_reflns_theta_min 1.1
_diffrn_standards_decay_% 0
_diffrn_standards_interval_count 0
_diffrn_standards_interval_time 0
_diffrn_standards_number 0
_exptl_absorpt_coefficient_mu 2.694
_exptl_absorpt_correction_T_max 0.948
_exptl_absorpt_correction_T_min 0.767
_exptl_absorpt_correction_type multi-scan
_exptl_absorpt_process_details '(SADABS; Sheldrick, 2003)'
_exptl_crystal_colour colourless
_exptl_crystal_density_diffrn 1.427
_exptl_crystal_density_method 'not measured'
_exptl_crystal_description plate
_exptl_crystal_F_000 2528
_exptl_crystal_size_max 0.10
_exptl_crystal_size_mid 0.10
_exptl_crystal_size_min 0.02
_refine_diff_density_max 1.47
_refine_diff_density_min -1.00
_refine_ls_extinction_method none
_refine_ls_goodness_of_fit_ref 1.062
_refine_ls_hydrogen_treatment mixed
_refine_ls_matrix_type full
_refine_ls_number_parameters 1397
_refine_ls_number_reflns 20684
_refine_ls_number_restraints 77
_refine_ls_restrained_S_all 1.061
_refine_ls_R_factor_all 0.0763
_refine_ls_R_factor_gt 0.0441
_refine_ls_shift/su_max 0.001
_refine_ls_shift/su_mean 0.000
_refine_ls_structure_factor_coef Fsqd
_refine_ls_weighting_details 'calc w=1/[\s^2^(Fo^2^)+(0.0344P)^2^+11.0634P] where P=(Fo^2^+2Fc^2^)/3'
_refine_ls_weighting_scheme calc
_refine_ls_wR_factor_gt 0.0865
_refine_ls_wR_factor_ref 0.0935
_reflns_number_gt 14971
_reflns_number_total 20684
_reflns_threshold_expression I>2\s(I)
_cod_data_source_file tk2431.cif
_cod_data_source_block I
_cod_depositor_comments
;
The following automatic conversions were performed:
'_symmetry_cell_setting' value 'Triclinic' changed to 'triclinic'
according to '/home/saulius/struct/CIF-dictionaries/cif_core.dic'
dictionary named 'cif_core.dic' version 2.4.1 from 2010-06-29.

Automatic conversion script
Id: cif_fix_enum 1527 2010-12-29 10:47:43Z saulius 

The following automatic conversions were performed:

'_symmetry_cell_setting' value 'Triclinic' changed to 'triclinic'
according to /home/saulius/struct/CIF-dictionaries/cif_core.dic
dictionary named 'cif_core.dic' version 2.4.1 from 2010-06-29.

Automatic conversion script
Id: cif_fix_values 1715 2011-07-08 13:25:40Z adriana 
;
_cod_original_formula_sum 'C52.5 H62 Au1 B19 Cl1 O0.5 P4'
_cod_database_code 2221846
_cod_database_fobs_code 2221846

loop_
_symmetry_equiv_pos_as_xyz
'x, y, z'
'-x, -y, -z'

loop_
_atom_site_type_symbol
_atom_site_label
_atom_site_fract_x
_atom_site_fract_y
_atom_site_fract_z
_atom_site_U_iso_or_equiv
_atom_site_adp_type
_atom_site_calc_flag
_atom_site_refinement_flags
_atom_site_occupancy
_atom_site_disorder_assembly
_atom_site_disorder_group
C C1 0.1097(4) 0.8335(3) 0.0588(2) 0.0191(12) Uani d . 1 . .
C C2 0.1375(4) 0.9003(3) 0.0470(3) 0.0256(13) Uani d . 1 . .
H H2 0.1433 0.9053 0.0079 0.031 Uiso calc R 1 . .
C C3 0.1570(5) 0.9601(3) 0.0921(3) 0.0323(15) Uani d . 1 . .
H H3 0.1770 1.0058 0.0838 0.039 Uiso calc R 1 . .
C C4 0.1477(5) 0.9533(3) 0.1488(3) 0.0336(15) Uani d . 1 . .
H H4 0.1606 0.9944 0.1794 0.040 Uiso calc R 1 . .
C C5 0.1197(4) 0.8874(4) 0.1612(3) 0.0329(16) Uani d . 1 . .
H H5 0.1129 0.8829 0.2004 0.039 Uiso calc R 1 . .
C C6 0.1014(4) 0.8278(3) 0.1169(3) 0.0280(14) Uani d . 1 . .
H H6 0.0829 0.7824 0.1259 0.034 Uiso calc R 1 . .
C C7 0.1386(4) 0.6922(3) 0.0252(2) 0.0221(13) Uani d . 1 . .
C C8 0.2220(4) 0.7112(3) 0.0671(3) 0.0276(14) Uani d . 1 . .
H H8 0.2504 0.7596 0.0862 0.033 Uiso calc R 1 . .
C C9 0.2647(5) 0.6608(3) 0.0816(3) 0.0354(16) Uani d . 1 . .
H H9 0.3214 0.6746 0.1109 0.042 Uiso calc R 1 . .
C C10 0.2253(5) 0.5905(3) 0.0538(3) 0.0378(17) Uani d . 1 . .
H H10 0.2557 0.5561 0.0631 0.045 Uiso calc R 1 . .
C C11 0.1404(5) 0.5701(3) 0.0117(3) 0.0397(17) Uani d . 1 . .
H H11 0.1121 0.5219 -0.0076 0.048 Uiso calc R 1 . .
C C12 0.0984(5) 0.6210(3) -0.0013(3) 0.0320(15) Uani d . 1 . .
H H12 0.0399 0.6069 -0.0293 0.038 Uiso calc R 1 . .
C C13 -0.0583(4) 0.7145(3) -0.0081(2) 0.0185(12) Uani d . 1 . .
C C14 -0.1161(4) 0.6758(3) -0.0725(2) 0.0216(13) Uani d . 1 . .
C C15 -0.0209(4) 0.5873(3) -0.1640(3) 0.0282(14) Uani d . 1 . .
C C16 -0.0579(4) 0.5281(3) -0.1396(3) 0.0306(15) Uani d . 1 . .
H H16 -0.0930 0.5322 -0.1047 0.037 Uiso calc R 1 . .
C C17 -0.0428(6) 0.4637(4) -0.1666(3) 0.0467(19) Uani d . 1 . .
H H17 -0.0686 0.4238 -0.1500 0.056 Uiso calc R 1 . .
C C18 0.0081(6) 0.4563(4) -0.2166(3) 0.0469(19) Uani d . 1 . .
H H18 0.0170 0.4117 -0.2347 0.056 Uiso calc R 1 . .
C C19 0.0467(5) 0.5149(4) -0.2403(3) 0.0431(17) Uani d . 1 . .
H H19 0.0829 0.5104 -0.2748 0.052 Uiso calc R 1 . .
C C20 0.0329(5) 0.5794(3) -0.2144(3) 0.0321(15) Uani d . 1 . .
H H20 0.0604 0.6191 -0.2309 0.039 Uiso calc R 1 . .
C C21 -0.1060(4) 0.6944(3) -0.1915(3) 0.0289(14) Uani d . 1 . .
C C22 -0.1117(5) 0.7626(4) -0.1883(3) 0.0395(17) Uani d . 1 . .
H H22 -0.0756 0.7986 -0.1560 0.047 Uiso calc R 1 . .
C C23 -0.1670(6) 0.7807(5) -0.2296(4) 0.057(2) Uani d . 1 . .
H H23 -0.1705 0.8279 -0.2253 0.068 Uiso calc R 1 . .
C C24 -0.2166(7) 0.7297(6) -0.2766(4) 0.081(3) Uani d . 1 . .
H H24 -0.2562 0.7415 -0.3051 0.097 Uiso calc R 1 . .
C C25 -0.2105(7) 0.6613(6) -0.2838(4) 0.079(3) Uani d . 1 . .
H H25 -0.2415 0.6268 -0.3181 0.095 Uiso calc R 1 . .
C C26 -0.1577(5) 0.6431(4) -0.2399(3) 0.0490(19) Uani d . 1 . .
H H26 -0.1573 0.5954 -0.2432 0.059 Uiso calc R 1 . .
C C27 0.3423(4) 0.6619(3) -0.1153(2) 0.0239(13) Uani d . 1 . .
C C28 0.2528(5) 0.6040(3) -0.1205(3) 0.0334(15) Uani d . 1 . .
H H28 0.1848 0.6113 -0.1175 0.040 Uiso calc R 1 . .
C C29 0.2634(5) 0.5360(4) -0.1300(3) 0.050(2) Uani d . 1 . .
H H29 0.2027 0.4968 -0.1325 0.060 Uiso calc R 1 . .
C C30 0.3622(6) 0.5248(4) -0.1358(3) 0.0465(19) Uani d . 1 . .
H H30 0.3693 0.4782 -0.1428 0.056 Uiso calc R 1 . .
C C31 0.4507(5) 0.5827(4) -0.1315(3) 0.0412(17) Uani d . 1 . .
H H31 0.5184 0.5753 -0.1363 0.049 Uiso calc R 1 . .
C C32 0.4412(5) 0.6503(3) -0.1202(3) 0.0298(14) Uani d . 1 . .
H H32 0.5026 0.6895 -0.1158 0.036 Uiso calc R 1 . .
C C33 0.3867(4) 0.7909(3) -0.0243(2) 0.0210(13) Uani d . 1 . .
C C34 0.4573(4) 0.7648(3) 0.0028(3) 0.0274(14) Uani d . 1 . .
H H34 0.4729 0.7228 -0.0168 0.033 Uiso calc R 1 . .
C C35 0.5044(5) 0.7989(3) 0.0574(3) 0.0299(14) Uani d . 1 . .
H H35 0.5535 0.7810 0.0750 0.036 Uiso calc R 1 . .
C C36 0.4808(4) 0.8594(3) 0.0871(3) 0.0296(14) Uani d . 1 . .
H H36 0.5139 0.8830 0.1248 0.035 Uiso calc R 1 . .
C C37 0.4100(4) 0.8848(3) 0.0620(3) 0.0311(15) Uani d . 1 . .
H H37 0.3929 0.9257 0.0826 0.037 Uiso calc R 1 . .
C C38 0.3631(4) 0.8512(3) 0.0068(3) 0.0272(14) Uani d . 1 . .
H H38 0.3140 0.8695 -0.0103 0.033 Uiso calc R 1 . .
C C39 0.3949(4) 0.8013(3) -0.1451(3) 0.0245(13) Uani d . 1 . .
C C40 0.3374(4) 0.8589(3) -0.1681(3) 0.0257(14) Uani d . 1 . .
C C41 0.2055(4) 0.9455(3) -0.0994(2) 0.0199(12) Uani d . 1 . .
C C42 0.1073(5) 0.9581(3) -0.0936(3) 0.0319(15) Uani d . 1 . .
H H42 0.0470 0.9255 -0.1161 0.038 Uiso calc R 1 . .
C C43 0.0970(5) 1.0174(4) -0.0555(3) 0.0415(18) Uani d . 1 . .
H H43 0.0297 1.0260 -0.0528 0.050 Uiso calc R 1 . .
C C44 0.1825(5) 1.0645(3) -0.0212(3) 0.0392(17) Uani d . 1 . .
H H44 0.1742 1.1044 0.0061 0.047 Uiso calc R 1 . .
C C45 0.2798(5) 1.0529(3) -0.0268(3) 0.0372(16) Uani d . 1 . .
H H45 0.3396 1.0860 -0.0041 0.045 Uiso calc R 1 . .
C C46 0.2922(4) 0.9938(3) -0.0651(3) 0.0284(14) Uani d . 1 . .
H H46 0.3600 0.9861 -0.0680 0.034 Uiso calc R 1 . .
C C47 0.1366(4) 0.8565(3) -0.2141(3) 0.0288(14) Uani d . 1 . .
C C48 0.1377(6) 0.9187(4) -0.2319(3) 0.0448(18) Uani d . 1 . .
H H48 0.1677 0.9634 -0.2063 0.054 Uiso calc R 1 . .
C C49 0.0949(7) 0.9147(5) -0.2867(3) 0.062(2) Uani d . 1 . .
H H49 0.0935 0.9569 -0.2983 0.074 Uiso calc R 1 . .
C C50 0.0543(7) 0.8503(5) -0.3248(3) 0.066(2) Uani d . 1 . .
H H50 0.0275 0.8481 -0.3629 0.080 Uiso calc R 1 . .
C C51 0.0526(6) 0.7886(4) -0.3074(3) 0.051(2) Uani d . 1 . .
H H51 0.0233 0.7440 -0.3333 0.061 Uiso calc R 1 . .
C C52 0.0933(5) 0.7918(3) -0.2527(3) 0.0340(15) Uani d . 1 . .
H H52 0.0919 0.7492 -0.2410 0.041 Uiso calc R 1 . .
C C58A 0.3300(5) 0.4932(5) 0.6977(4) 0.0417(13) Uani d PGU 0.65 A 2
H H58A 0.2662 0.4764 0.7150 0.050 Uiso calc PR 0.65 A 2
C C53A 0.3750(7) 0.4455(3) 0.6634(4) 0.0417(13) Uani d PGU 0.65 A 2
C C55A 0.4684(6) 0.4701(3) 0.6381(3) 0.0417(13) Uani d PGU 0.65 A 2
H H55A 0.4992 0.4375 0.6146 0.050 Uiso calc PR 0.65 A 2
C C56A 0.5167(5) 0.5424(3) 0.6472(3) 0.0417(13) Uani d PGU 0.65 A 2
H H56A 0.5805 0.5592 0.6300 0.050 Uiso calc PR 0.65 A 2
C C57A 0.4717(5) 0.5901(3) 0.6816(3) 0.0417(13) Uani d PGU 0.65 A 2
H H57A 0.5047 0.6396 0.6878 0.050 Uiso calc PR 0.65 A 2
C C54A 0.3783(6) 0.5655(4) 0.7068(4) 0.0417(13) Uani d PGU 0.65 A 2
H H54A 0.3475 0.5981 0.7303 0.050 Uiso calc PR 0.65 A 2
C C53B 0.3764(13) 0.4424(8) 0.6679(11) 0.080(4) Uani d PGU 0.35 A 3
C C58B 0.3352(10) 0.4964(11) 0.6951(12) 0.080(4) Uani d PGU 0.35 A 3
H H58B 0.2612 0.4874 0.6980 0.096 Uiso calc PR 0.35 A 3
C C55B 0.4022(13) 0.5636(10) 0.7181(10) 0.080(4) Uani d PGU 0.35 A 3
H H55B 0.3740 0.6005 0.7366 0.096 Uiso calc PR 0.35 A 3
C C54B 0.5105(12) 0.5768(7) 0.7138(8) 0.080(4) Uani d PGU 0.35 A 3
H H54B 0.5562 0.6227 0.7295 0.096 Uiso calc PR 0.35 A 3
C C56B 0.5517(10) 0.5228(8) 0.6866(9) 0.080(4) Uani d PGU 0.35 A 3
H H56B 0.6257 0.5318 0.6837 0.096 Uiso calc PR 0.35 A 3
C C57B 0.4847(14) 0.4556(7) 0.6637(9) 0.080(4) Uani d PGU 0.35 A 3
H H57B 0.5129 0.4187 0.6451 0.096 Uiso calc PR 0.35 A 3
C C59 0.2188(4) 0.3317(3) 0.7009(3) 0.0281(14) Uani d . 1 A .
C C60 0.1181(6) 0.2851(4) 0.6858(3) 0.0483(19) Uani d . 1 . .
H H60 0.0930 0.2672 0.6460 0.058 Uiso calc R 1 . .
C C61 0.0541(6) 0.2648(4) 0.7297(4) 0.058(2) Uani d . 1 . .
H H61 -0.0147 0.2330 0.7197 0.070 Uiso calc R 1 . .
C C62 0.0915(5) 0.2912(4) 0.7878(3) 0.0427(18) Uani d . 1 . .
H H62 0.0504 0.2753 0.8176 0.051 Uiso calc R 1 . .
C C63 0.1865(5) 0.3395(4) 0.8014(3) 0.0436(18) Uani d . 1 . .
H H63 0.2104 0.3599 0.8411 0.052 Uiso calc R 1 . .
C C64 0.2500(5) 0.3597(3) 0.7580(3) 0.0376(16) Uani d . 1 . .
H H64 0.3167 0.3939 0.7685 0.045 Uiso calc R 1 . .
C C65 0.2140(5) 0.3413(3) 0.5808(3) 0.0317(15) Uani d . 1 A .
C C66 0.1840(5) 0.2670(3) 0.5331(2) 0.0303(15) Uani d . 1 A .
C C67 0.2875(5) 0.1684(3) 0.4721(3) 0.0306(15) Uani d . 1 A .
C C68 0.3782(5) 0.2068(4) 0.4515(3) 0.0429(18) Uani d . 1 . .
H H68 0.4260 0.2461 0.4770 0.051 Uiso calc R 1 . .
C C69 0.3987(7) 0.1879(5) 0.3941(4) 0.062(2) Uani d . 1 . .
H H69 0.4579 0.2159 0.3792 0.074 Uiso calc R 1 . .
C C70 0.3321(8) 0.1274(5) 0.3581(4) 0.073(3) Uani d . 1 . .
H H70 0.3468 0.1139 0.3187 0.088 Uiso calc R 1 . .
C C71 0.2467(7) 0.0876(4) 0.3785(3) 0.059(2) Uani d . 1 . .
H H71 0.2024 0.0460 0.3537 0.071 Uiso calc R 1 . .
C C72 0.2242(6) 0.1079(4) 0.4356(3) 0.0442(18) Uani d . 1 . .
H H72 0.1644 0.0798 0.4499 0.053 Uiso calc R 1 . .
C C73 0.1599(4) 0.1240(3) 0.5615(2) 0.0300(15) Uani d . 1 A .
C C74 0.0556(5) 0.1196(4) 0.5766(3) 0.0380(16) Uani d . 1 . .
H H74 0.0268 0.1578 0.5761 0.046 Uiso calc R 1 . .
C C75 -0.0054(5) 0.0580(4) 0.5924(3) 0.049(2) Uani d . 1 . .
H H75 -0.0761 0.0544 0.6018 0.059 Uiso calc R 1 . .
C C76 0.0369(6) 0.0029(4) 0.5943(3) 0.057(2) Uani d . 1 . .
H H76 -0.0042 -0.0381 0.6058 0.069 Uiso calc R 1 . .
C C77 0.1390(6) 0.0071(4) 0.5795(4) 0.061(2) Uani d . 1 . .
H H77 0.1676 -0.0311 0.5804 0.073 Uiso calc R 1 . .
C C78 0.1997(5) 0.0666(4) 0.5633(3) 0.0441(18) Uani d . 1 . .
H H78 0.2697 0.0688 0.5531 0.053 Uiso calc R 1 . .
C C79 0.3188(4) 0.1737(3) 0.7488(3) 0.0297(14) Uani d . 1 A .
C C80 0.2186(5) 0.1531(4) 0.7209(3) 0.0467(19) Uani d . 1 . .
H H80 0.2083 0.1635 0.6841 0.056 Uiso calc R 1 . .
C C81 0.1322(5) 0.1169(4) 0.7471(3) 0.050(2) Uani d . 1 . .
H H81 0.0631 0.1028 0.7284 0.060 Uiso calc R 1 . .
C C82 0.1489(5) 0.1019(4) 0.8005(3) 0.0408(17) Uani d . 1 . .
H H82 0.0911 0.0763 0.8180 0.049 Uiso calc R 1 . .
C C83 0.2473(5) 0.1235(3) 0.8282(3) 0.0330(15) Uani d . 1 . .
H H83 0.2569 0.1142 0.8654 0.040 Uiso calc R 1 . .
C C84 0.3332(5) 0.1588(3) 0.8031(3) 0.0308(15) Uani d . 1 . .
H H84 0.4017 0.1728 0.8225 0.037 Uiso calc R 1 . .
C C85 0.4756(4) 0.3134(3) 0.7723(3) 0.0283(14) Uani d . 1 A .
C C86 0.4497(5) 0.3222(4) 0.8289(3) 0.0423(17) Uani d . 1 . .
H H86 0.3994 0.2850 0.8407 0.051 Uiso calc R 1 . .
C C87 0.4954(5) 0.3840(4) 0.8688(3) 0.0433(18) Uani d . 1 . .
H H87 0.4781 0.3881 0.9082 0.052 Uiso calc R 1 . .
C C88 0.5638(5) 0.4386(4) 0.8536(3) 0.0365(16) Uani d . 1 . .
H H88 0.5976 0.4798 0.8825 0.044 Uiso calc R 1 . .
C C89 0.5857(6) 0.4353(4) 0.7958(4) 0.060(2) Uani d . 1 . .
H H89 0.6314 0.4749 0.7845 0.071 Uiso calc R 1 . .
C C90 0.5389(5) 0.3720(4) 0.7542(3) 0.0488(19) Uani d . 1 . .
H H90 0.5502 0.3693 0.7141 0.059 Uiso calc R 1 . .
C C91 0.5346(4) 0.1905(3) 0.7113(3) 0.0280(14) Uani d . 1 A .
C C92 0.6099(4) 0.1995(3) 0.6537(3) 0.0278(14) Uani d . 1 A .
C C93 0.5898(5) 0.1915(4) 0.5319(3) 0.0356(16) Uani d . 1 A .
C C94 0.5128(5) 0.1292(4) 0.5086(3) 0.0414(17) Uani d . 1 . .
H H94 0.4486 0.1180 0.5269 0.050 Uiso calc R 1 . .
C C95 0.5274(6) 0.0827(4) 0.4591(3) 0.055(2) Uani d . 1 . .
H H95 0.4747 0.0393 0.4442 0.066 Uiso calc R 1 . .
C C96 0.6198(7) 0.1002(5) 0.4316(4) 0.069(3) Uani d . 1 . .
H H96 0.6306 0.0688 0.3977 0.083 Uiso calc R 1 . .
C C97 0.6961(7) 0.1629(5) 0.4534(4) 0.068(3) Uani d . 1 . .
H H97 0.7582 0.1752 0.4336 0.081 Uiso calc R 1 . .
C C98 0.6830(6) 0.2086(4) 0.5044(3) 0.051(2) Uani d . 1 . .
H H98 0.7371 0.2510 0.5202 0.061 Uiso calc R 1 . .
C C99 0.6672(5) 0.3324(3) 0.6038(3) 0.0340(16) Uani d . 1 A .
C C100 0.7553(5) 0.3659(4) 0.6419(3) 0.051(2) Uani d . 1 . .
H H100 0.7718 0.3444 0.6716 0.061 Uiso calc R 1 . .
C C101 0.8203(6) 0.4314(4) 0.6366(4) 0.064(2) Uani d . 1 . .
H H101 0.8814 0.4539 0.6627 0.077 Uiso calc R 1 . .
C C102 0.7983(6) 0.4630(4) 0.5956(4) 0.062(2) Uani d . 1 . .
H H102 0.8439 0.5074 0.5926 0.074 Uiso calc R 1 . .
C C103 0.7088(6) 0.4314(4) 0.5573(3) 0.053(2) Uani d . 1 . .
H H103 0.6927 0.4539 0.5282 0.063 Uiso calc R 1 . .
C C104 0.6433(5) 0.3663(4) 0.5624(3) 0.0442(18) Uani d . 1 . .
H H104 0.5811 0.3448 0.5370 0.053 Uiso calc R 1 . .
O O1 0.5000 0.5000 0.5000 0.124(4) Uiso d S 1 . .
O O2 0.4605(13) 0.6157(9) 0.5794(7) 0.127(6) Uiso d P 0.50 . .
C C105 0.1611(7) 0.6054(5) 0.5840(4) 0.080(3) Uani d . 1 . .
H H10A 0.1858 0.5627 0.5721 0.096 Uiso calc R 1 . .
H H10B 0.1228 0.6108 0.5496 0.096 Uiso calc R 1 . .
P P1 0.08514(10) 0.75599(7) -0.00144(6) 0.0181(3) Uani d . 1 . .
P P2 -0.03011(11) 0.67667(8) -0.13385(6) 0.0206(3) Uani d . 1 . .
P P3 0.20151(11) 0.85853(8) -0.14488(7) 0.0217(3) Uani d . 1 . .
P P4 0.31718(11) 0.74770(8) -0.09602(6) 0.0202(3) Uani d . 1 . .
P P5 0.30666(12) 0.35056(9) 0.64326(7) 0.0291(4) Uani d . 1 . .
P P6 0.25284(12) 0.20160(9) 0.54478(7) 0.0267(4) Uani d . 1 . .
P P7 0.56905(12) 0.24710(9) 0.60042(7) 0.0291(4) Uani d . 1 . .
P P8 0.42192(12) 0.23123(9) 0.71552(7) 0.0279(4) Uani d . 1 . .
Cl Cl1 0.0742(2) 0.59305(16) 0.63828(13) 0.1050(9) Uani d . 1 . .
Cl Cl2 0.2658(3) 0.6759(2) 0.60485(17) 0.1588(16) Uani d . 1 . .
Au Au1 0.138379(16) 0.761176(11) -0.099659(9) 0.01778(6) Uani d . 1 . .
Au Au2 0.393473(17) 0.255209(12) 0.619681(10) 0.02597(7) Uani d . 1 A .
B B1 -0.1165(5) 0.6728(4) 0.0408(3) 0.0311(17) Uani d D 1 . .
B B2 -0.2339(6) 0.6018(4) 0.0022(3) 0.0350(19) Uani d D 1 . .
B B3 -0.2204(5) 0.6106(4) -0.0732(4) 0.0339(18) Uani d . 1 . .
B B4 -0.2393(5) 0.6920(4) -0.0792(3) 0.0297(17) Uani d . 1 . .
H H4A -0.2784 0.6991 -0.1191 0.036 Uiso calc R 1 . .
B B5 -0.1282(5) 0.7600(4) -0.0392(3) 0.0240(15) Uani d . 1 . .
H H5A -0.0922 0.8103 -0.0535 0.029 Uiso calc R 1 . .
B B6 -0.1378(5) 0.7569(4) 0.0350(3) 0.0272(16) Uani d . 1 . .
H H6A -0.1114 0.8063 0.0701 0.033 Uiso calc R 1 . .
B B7 -0.2450(5) 0.6850(4) 0.0418(3) 0.0352(18) Uani d . 1 . .
H H7 -0.2877 0.6870 0.0825 0.042 Uiso calc R 1 . .
B B8 -0.3084(5) 0.6458(4) -0.0307(3) 0.0352(18) Uani d . 1 . .
H H8A -0.3959 0.6214 -0.0387 0.042 Uiso calc R 1 . .
B B9 -0.2530(5) 0.7390(4) -0.0096(3) 0.0308(17) Uani d . 1 . .
H H9A -0.3033 0.7763 -0.0034 0.037 Uiso calc R 1 . .
B B10 0.5293(6) 0.8352(4) -0.1385(4) 0.0391(19) Uani d . 1 . .
H H10C 0.5824 0.8252 -0.1058 0.047 Uiso calc R 1 . .
B B11 0.3682(6) 0.8648(4) -0.2384(3) 0.038(2) Uani d . 1 . .
H H11A 0.3155 0.8744 -0.2716 0.046 Uiso calc R 1 . .
B B12 0.4481(5) 0.8902(4) -0.1182(4) 0.0339(18) Uani d . 1 . .
H H12A 0.4470 0.9162 -0.0714 0.041 Uiso calc R 1 . .
B B13 0.5539(6) 0.9185(4) -0.1598(4) 0.044(2) Uani d . 1 . .
H H13 0.6239 0.9644 -0.1410 0.053 Uiso calc R 1 . .
B B14 0.5660(6) 0.8421(4) -0.2099(4) 0.043(2) Uani d . 1 . .
H H14 0.6445 0.8372 -0.2244 0.052 Uiso calc R 1 . .
B B15 0.4638(6) 0.7674(4) -0.1998(3) 0.0346(18) Uani d . 1 . .
H H15 0.4739 0.7128 -0.2074 0.041 Uiso calc R 1 . .
B B16 0.3401(6) 0.7822(4) -0.2161(3) 0.0305(17) Uani d . 1 . .
H H16A 0.2675 0.7376 -0.2333 0.037 Uiso calc R 1 . .
B B17 0.4483(6) 0.8078(4) -0.2583(4) 0.042(2) Uani d . 1 . .
H H17A 0.4483 0.7795 -0.3046 0.050 Uiso calc R 1 . .
B B18 0.5058(6) 0.9014(4) -0.2333(4) 0.047(2) Uani d . 1 . .
H H18A 0.5451 0.9355 -0.2631 0.056 Uiso calc R 1 . .
B B19 0.4304(6) 0.9323(4) -0.1773(3) 0.0381(19) Uani d . 1 . .
H H19A 0.4173 0.9860 -0.1696 0.046 Uiso calc R 1 . .
B B20 0.5211(6) 0.1188(4) 0.6543(3) 0.0318(17) Uani d . 1 . .
H H20A 0.4484 0.0948 0.6237 0.038 Uiso calc R 1 A .
B B21 0.5248(6) 0.1101(4) 0.7271(3) 0.0312(17) Uani d . 1 A .
H H21 0.4539 0.0781 0.7445 0.037 Uiso calc R 1 . .
B B22 0.6095(5) 0.1903(4) 0.7701(3) 0.0303(17) Uani d . 1 . .
H H22A 0.5947 0.2121 0.8160 0.036 Uiso calc R 1 A .
B B23 0.6606(6) 0.2467(5) 0.7241(4) 0.048(2) Uani d . 1 A .
H H23A 0.6789 0.3056 0.7392 0.058 Uiso calc R 1 . .
B B24 0.6517(6) 0.1244(4) 0.6306(3) 0.0331(17) Uani d . 1 A .
H H24A 0.6652 0.1027 0.5844 0.040 Uiso calc R 1 . .
B B25 0.7375(6) 0.2040(4) 0.6728(3) 0.0345(18) Uani d . 1 . .
H H25A 0.8075 0.2351 0.6540 0.041 Uiso calc R 1 A .
B B26 0.7395(6) 0.1977(4) 0.7470(3) 0.0335(18) Uani d . 1 A .
H H26A 0.8121 0.2242 0.7773 0.040 Uiso calc R 1 . .
B B27 0.6529(6) 0.1135(4) 0.7508(3) 0.0350(18) Uani d . 1 A .
H H27 0.6678 0.0845 0.7843 0.042 Uiso calc R 1 . .
B B28 0.5990(6) 0.0686(4) 0.6783(3) 0.0385(19) Uani d . 1 A .
H H28A 0.5781 0.0096 0.6635 0.046 Uiso calc R 1 . .
B B29 0.7325(6) 0.1222(4) 0.6904(3) 0.0383(19) Uani d . 1 A .
H H29A 0.8003 0.0986 0.6841 0.046 Uiso calc R 1 . .
B B30 0.2719(6) 0.3414(4) 0.5161(3) 0.0400(19) Uani d . 1 . .
H H30A 0.3580 0.3485 0.5107 0.048 Uiso calc R 1 A .
B B31 0.1146(6) 0.3758(4) 0.5894(4) 0.0381(19) Uani d D 1 . .
B B32 0.1711(7) 0.2807(4) 0.4635(4) 0.044(2) Uani d . 1 A .
H H32A 0.1914 0.2494 0.4223 0.053 Uiso calc R 1 . .
B B33 0.2236(7) 0.4129(4) 0.5491(4) 0.043(2) Uani d . 1 A .
H H33 0.2776 0.4679 0.5639 0.051 Uiso calc R 1 . .
B B34 0.0908(7) 0.3956(5) 0.5209(4) 0.051(2) Uani d . 1 A .
H H34A 0.0569 0.4400 0.5175 0.062 Uiso calc R 1 . .
B B35 0.0073(7) 0.3171(5) 0.5363(4) 0.052(2) Uani d D 1 A .
B B36 0.0642(6) 0.2451(5) 0.5024(4) 0.041(2) Uani d . 1 . .
B B37 0.0608(7) 0.3133(5) 0.4680(4) 0.048(2) Uani d . 1 A .
H H37A 0.0059 0.3027 0.4284 0.058 Uiso calc R 1 . .
B B38 0.1902(7) 0.3735(5) 0.4750(4) 0.049(2) Uani d . 1 A .
H H38A 0.2214 0.4030 0.4407 0.059 Uiso calc R 1 . .
H H1 -0.067(5) 0.668(3) 0.083(3) 0.059 Uiso d . 1 . .
H H2A -0.270(5) 0.554(4) 0.017(3) 0.059 Uiso d . 1 . .
H H3A -0.237(5) 0.562(4) -0.119(3) 0.059 Uiso d . 1 . .
H H3B -0.146(3) 0.618(2) 0.003(2) 0.059 Uiso d D 1 . .
H H31A 0.104(5) 0.410(4) 0.631(3) 0.059 Uiso d . 1 . .
H H31B 0.064(4) 0.314(2) 0.574(2) 0.059 Uiso d D 1 . .
H H35A -0.079(3) 0.311(3) 0.539(3) 0.059 Uiso d D 1 . .
H H36A 0.022(5) 0.186(4) 0.486(3) 0.059 Uiso d . 1 . .

loop_
_atom_site_aniso_label
_atom_site_aniso_U_11
_atom_site_aniso_U_22
_atom_site_aniso_U_33
_atom_site_aniso_U_12
_atom_site_aniso_U_13
_atom_site_aniso_U_23
C1 0.009(3) 0.020(3) 0.025(3) 0.002(2) -0.004(2) 0.002(3)
C2 0.029(3) 0.024(3) 0.025(3) 0.009(3) -0.001(3) 0.005(3)
C3 0.031(3) 0.025(3) 0.040(4) 0.010(3) -0.001(3) 0.003(3)
C4 0.032(3) 0.033(4) 0.035(4) 0.013(3) -0.004(3) -0.001(3)
C5 0.022(3) 0.056(5) 0.021(3) 0.015(3) 0.003(3) 0.005(3)
C6 0.022(3) 0.032(4) 0.029(4) 0.005(3) 0.007(3) 0.008(3)
C7 0.021(3) 0.022(3) 0.024(3) 0.004(2) 0.003(2) 0.009(3)
C8 0.020(3) 0.022(3) 0.040(4) 0.001(3) -0.004(3) 0.010(3)
C9 0.029(3) 0.033(4) 0.043(4) 0.006(3) -0.013(3) 0.013(3)
C10 0.038(4) 0.029(4) 0.054(5) 0.012(3) -0.002(3) 0.022(3)
C11 0.048(4) 0.023(4) 0.048(4) 0.013(3) -0.015(3) 0.006(3)
C12 0.034(3) 0.033(4) 0.028(4) 0.012(3) -0.007(3) 0.002(3)
C13 0.017(3) 0.019(3) 0.020(3) 0.006(2) 0.003(2) 0.002(2)
C14 0.014(3) 0.020(3) 0.030(3) 0.005(2) -0.003(2) 0.005(3)
C15 0.022(3) 0.032(4) 0.024(3) 0.006(3) -0.008(3) -0.004(3)
C16 0.028(3) 0.026(4) 0.035(4) 0.005(3) -0.001(3) 0.003(3)
C17 0.052(4) 0.028(4) 0.058(5) 0.010(3) -0.004(4) 0.007(4)
C18 0.058(5) 0.030(4) 0.050(5) 0.021(4) -0.012(4) -0.008(4)
C19 0.045(4) 0.046(5) 0.035(4) 0.018(4) -0.002(3) -0.004(4)
C20 0.033(3) 0.034(4) 0.027(4) 0.012(3) 0.000(3) 0.001(3)
C21 0.016(3) 0.042(4) 0.027(4) 0.007(3) 0.000(3) 0.007(3)
C22 0.028(4) 0.057(5) 0.042(4) 0.021(3) 0.007(3) 0.016(4)
C23 0.051(5) 0.086(6) 0.055(5) 0.042(5) 0.002(4) 0.035(5)
C24 0.066(6) 0.144(10) 0.057(6) 0.064(7) -0.009(5) 0.034(7)
C25 0.066(6) 0.114(9) 0.058(6) 0.044(6) -0.033(5) 0.000(6)
C26 0.039(4) 0.056(5) 0.045(5) 0.017(4) -0.018(3) -0.007(4)
C27 0.030(3) 0.019(3) 0.021(3) 0.007(3) -0.002(3) 0.000(3)
C28 0.025(3) 0.022(3) 0.051(4) 0.008(3) -0.007(3) 0.003(3)
C29 0.042(4) 0.027(4) 0.078(6) 0.011(3) -0.019(4) 0.004(4)
C30 0.058(5) 0.033(4) 0.051(5) 0.025(4) -0.023(4) -0.002(3)
C31 0.038(4) 0.043(4) 0.041(4) 0.022(3) -0.009(3) -0.006(3)
C32 0.029(3) 0.030(4) 0.028(4) 0.015(3) -0.007(3) -0.006(3)
C33 0.018(3) 0.020(3) 0.026(3) 0.005(2) 0.005(2) 0.008(3)
C34 0.025(3) 0.027(3) 0.028(4) 0.009(3) 0.006(3) 0.001(3)
C35 0.030(3) 0.034(4) 0.028(4) 0.011(3) -0.001(3) 0.010(3)
C36 0.023(3) 0.034(4) 0.024(3) -0.001(3) -0.001(3) 0.002(3)
C37 0.028(3) 0.023(3) 0.034(4) 0.003(3) -0.004(3) -0.007(3)
C38 0.022(3) 0.027(3) 0.031(4) 0.006(3) 0.005(3) 0.003(3)
C39 0.019(3) 0.025(3) 0.028(3) 0.005(3) 0.006(3) 0.004(3)
C40 0.024(3) 0.028(3) 0.029(3) 0.010(3) 0.010(3) 0.012(3)
C41 0.026(3) 0.014(3) 0.024(3) 0.008(2) 0.007(3) 0.011(3)
C42 0.033(3) 0.027(4) 0.041(4) 0.014(3) 0.010(3) 0.012(3)
C43 0.041(4) 0.046(4) 0.052(5) 0.027(4) 0.018(4) 0.023(4)
C44 0.059(5) 0.024(4) 0.042(4) 0.020(3) 0.023(4) 0.012(3)
C45 0.042(4) 0.025(4) 0.038(4) 0.001(3) 0.005(3) 0.004(3)
C46 0.025(3) 0.022(3) 0.043(4) 0.010(3) 0.013(3) 0.013(3)
C47 0.026(3) 0.042(4) 0.023(3) 0.010(3) 0.006(3) 0.016(3)
C48 0.062(5) 0.041(4) 0.035(4) 0.015(4) -0.002(4) 0.014(3)
C49 0.091(6) 0.063(6) 0.042(5) 0.028(5) -0.004(4) 0.026(5)
C50 0.095(7) 0.076(6) 0.032(5) 0.025(5) -0.010(4) 0.021(5)
C51 0.051(5) 0.058(5) 0.032(4) 0.002(4) -0.004(3) 0.003(4)
C52 0.040(4) 0.035(4) 0.028(4) 0.010(3) 0.006(3) 0.010(3)
C58A 0.047(3) 0.023(3) 0.046(3) -0.003(2) -0.003(2) 0.006(2)
C53A 0.047(3) 0.023(3) 0.046(3) -0.003(2) -0.003(2) 0.006(2)
C55A 0.047(3) 0.023(3) 0.046(3) -0.003(2) -0.003(2) 0.006(2)
C56A 0.047(3) 0.023(3) 0.046(3) -0.003(2) -0.003(2) 0.006(2)
C57A 0.047(3) 0.023(3) 0.046(3) -0.003(2) -0.003(2) 0.006(2)
C54A 0.047(3) 0.023(3) 0.046(3) -0.003(2) -0.003(2) 0.006(2)
C53B 0.042(6) 0.054(7) 0.111(9) -0.001(5) 0.017(6) -0.035(6)
C58B 0.042(6) 0.054(7) 0.111(9) -0.001(5) 0.017(6) -0.035(6)
C55B 0.042(6) 0.054(7) 0.111(9) -0.001(5) 0.017(6) -0.035(6)
C54B 0.042(6) 0.054(7) 0.111(9) -0.001(5) 0.017(6) -0.035(6)
C56B 0.042(6) 0.054(7) 0.111(9) -0.001(5) 0.017(6) -0.035(6)
C57B 0.042(6) 0.054(7) 0.111(9) -0.001(5) 0.017(6) -0.035(6)
C59 0.027(3) 0.023(3) 0.030(4) 0.006(3) 0.003(3) -0.004(3)
C60 0.050(4) 0.051(5) 0.042(5) 0.015(4) 0.003(4) 0.007(4)
C61 0.049(5) 0.060(5) 0.061(6) 0.005(4) 0.016(4) 0.018(5)
C62 0.048(4) 0.041(4) 0.041(5) 0.009(4) 0.018(4) 0.015(4)
C63 0.052(4) 0.055(5) 0.023(4) 0.015(4) 0.000(3) 0.007(3)
C64 0.037(4) 0.037(4) 0.032(4) 0.003(3) -0.007(3) 0.004(3)
C65 0.032(3) 0.025(3) 0.035(4) 0.006(3) 0.000(3) 0.004(3)
C66 0.030(3) 0.034(4) 0.018(3) 0.002(3) -0.007(3) -0.004(3)
C67 0.040(4) 0.034(4) 0.018(3) 0.011(3) 0.003(3) 0.005(3)
C68 0.044(4) 0.047(4) 0.041(4) 0.012(4) 0.017(3) 0.017(4)
C69 0.077(6) 0.080(6) 0.054(6) 0.044(5) 0.040(5) 0.036(5)
C70 0.112(8) 0.094(7) 0.027(5) 0.054(7) 0.030(5) 0.010(5)
C71 0.073(6) 0.057(5) 0.035(5) 0.016(4) 0.012(4) -0.011(4)
C72 0.054(4) 0.046(5) 0.029(4) 0.012(4) 0.011(3) 0.005(3)
C73 0.027(3) 0.038(4) 0.019(3) -0.001(3) -0.006(3) 0.006(3)
C74 0.035(4) 0.047(4) 0.025(4) 0.003(3) -0.001(3) 0.005(3)
C75 0.037(4) 0.067(5) 0.039(4) -0.002(4) 0.003(3) 0.025(4)
C76 0.037(4) 0.069(6) 0.062(5) -0.010(4) -0.008(4) 0.039(5)
C77 0.054(5) 0.054(5) 0.083(6) 0.007(4) -0.001(4) 0.049(5)
C78 0.035(4) 0.046(4) 0.059(5) 0.011(3) 0.002(3) 0.028(4)
C79 0.025(3) 0.034(4) 0.029(4) 0.005(3) 0.005(3) 0.009(3)
C80 0.043(4) 0.054(5) 0.037(4) -0.002(4) 0.000(3) 0.018(4)
C81 0.037(4) 0.056(5) 0.045(5) -0.006(4) -0.002(3) 0.009(4)
C82 0.033(4) 0.046(4) 0.039(4) -0.002(3) 0.010(3) 0.017(4)
C83 0.035(4) 0.034(4) 0.034(4) 0.014(3) 0.010(3) 0.010(3)
C84 0.028(3) 0.033(4) 0.034(4) 0.009(3) -0.003(3) 0.011(3)
C85 0.025(3) 0.032(4) 0.025(4) 0.004(3) 0.002(3) 0.006(3)
C86 0.046(4) 0.032(4) 0.046(5) 0.007(3) 0.013(4) 0.006(3)
C87 0.047(4) 0.035(4) 0.045(5) 0.013(4) 0.009(4) 0.000(4)
C88 0.029(3) 0.034(4) 0.044(4) 0.013(3) -0.010(3) -0.001(3)
C89 0.038(4) 0.043(5) 0.083(7) -0.006(4) 0.007(4) 0.005(5)
C90 0.040(4) 0.048(5) 0.053(5) 0.002(4) 0.006(4) 0.012(4)
C91 0.022(3) 0.033(4) 0.029(4) 0.008(3) 0.002(3) 0.008(3)
C92 0.021(3) 0.029(3) 0.032(4) 0.005(3) 0.005(3) 0.007(3)
C93 0.034(4) 0.040(4) 0.038(4) 0.013(3) 0.008(3) 0.017(3)
C94 0.046(4) 0.052(5) 0.025(4) 0.012(4) 0.007(3) 0.007(3)
C95 0.057(5) 0.056(5) 0.040(5) 0.005(4) 0.000(4) -0.002(4)
C96 0.090(7) 0.062(6) 0.047(5) 0.026(5) 0.022(5) -0.010(4)
C97 0.059(5) 0.081(7) 0.057(6) 0.018(5) 0.037(4) 0.004(5)
C98 0.055(5) 0.053(5) 0.042(5) 0.015(4) 0.016(4) 0.003(4)
C99 0.032(3) 0.030(4) 0.037(4) 0.004(3) 0.002(3) 0.006(3)
C100 0.044(4) 0.045(5) 0.056(5) -0.001(4) -0.014(4) 0.015(4)
C101 0.040(4) 0.047(5) 0.098(7) -0.008(4) -0.022(4) 0.027(5)
C102 0.044(4) 0.045(5) 0.096(7) -0.003(4) -0.008(5) 0.035(5)
C103 0.048(4) 0.050(5) 0.062(5) 0.006(4) 0.000(4) 0.029(4)
C104 0.033(4) 0.036(4) 0.058(5) -0.006(3) -0.011(3) 0.021(4)
C105 0.083(7) 0.068(6) 0.078(7) 0.010(5) 0.010(5) 0.009(5)
P1 0.0160(7) 0.0188(8) 0.0196(8) 0.0043(6) 0.0006(6) 0.0056(6)
P2 0.0175(7) 0.0210(8) 0.0211(8) 0.0034(6) -0.0016(6) 0.0028(7)
P3 0.0224(8) 0.0203(8) 0.0248(8) 0.0080(6) 0.0050(6) 0.0074(7)
P4 0.0168(7) 0.0182(8) 0.0247(8) 0.0053(6) 0.0015(6) 0.0022(7)
P5 0.0263(8) 0.0286(9) 0.0272(9) 0.0044(7) 0.0012(7) -0.0009(7)
P6 0.0246(8) 0.0302(9) 0.0210(9) 0.0026(7) 0.0011(7) 0.0031(7)
P7 0.0259(8) 0.0335(10) 0.0265(9) 0.0055(7) 0.0014(7) 0.0077(8)
P8 0.0250(8) 0.0331(9) 0.0232(9) 0.0029(7) 0.0015(7) 0.0080(7)
Cl1 0.130(2) 0.102(2) 0.093(2) 0.0300(19) 0.0296(18) 0.0456(17)
Cl2 0.137(3) 0.148(3) 0.142(3) -0.047(3) -0.008(2) 0.040(3)
Au1 0.01483(11) 0.01812(12) 0.02088(13) 0.00437(9) 0.00106(9) 0.00583(10)
Au2 0.02331(13) 0.02883(15) 0.02257(14) 0.00246(11) 0.00025(10) 0.00535(11)
B1 0.022(4) 0.037(4) 0.034(4) 0.003(3) 0.008(3) 0.012(4)
B2 0.022(4) 0.037(5) 0.043(5) -0.003(3) 0.010(3) 0.019(4)
B3 0.023(4) 0.025(4) 0.046(5) -0.003(3) 0.002(3) 0.003(4)
B4 0.013(3) 0.034(4) 0.039(4) 0.004(3) 0.000(3) 0.003(4)
B5 0.015(3) 0.023(4) 0.035(4) 0.010(3) 0.002(3) 0.003(3)
B6 0.020(3) 0.034(4) 0.027(4) 0.011(3) 0.005(3) 0.002(3)
B7 0.023(4) 0.040(5) 0.040(5) 0.001(3) 0.006(3) 0.016(4)
B8 0.015(3) 0.042(5) 0.042(5) -0.002(3) 0.003(3) 0.007(4)
B9 0.019(3) 0.037(4) 0.034(4) 0.008(3) 0.001(3) 0.003(4)
B10 0.025(4) 0.033(4) 0.058(5) 0.009(3) 0.011(4) 0.006(4)
B11 0.057(5) 0.036(5) 0.033(5) 0.021(4) 0.026(4) 0.019(4)
B12 0.028(4) 0.024(4) 0.046(5) 0.005(3) 0.004(4) 0.004(4)
B13 0.028(4) 0.036(5) 0.064(6) 0.004(4) 0.023(4) 0.009(4)
B14 0.038(4) 0.042(5) 0.054(5) 0.013(4) 0.027(4) 0.016(4)
B15 0.034(4) 0.032(4) 0.032(4) 0.004(3) 0.018(3) 0.001(4)
B16 0.037(4) 0.029(4) 0.023(4) 0.007(3) 0.005(3) 0.002(3)
B17 0.052(5) 0.041(5) 0.036(5) 0.017(4) 0.027(4) 0.011(4)
B18 0.050(5) 0.039(5) 0.055(6) 0.010(4) 0.033(4) 0.018(4)
B19 0.043(4) 0.029(4) 0.045(5) 0.004(4) 0.019(4) 0.018(4)
B20 0.034(4) 0.028(4) 0.027(4) -0.003(3) -0.005(3) 0.007(3)
B21 0.033(4) 0.027(4) 0.031(4) 0.002(3) -0.003(3) 0.011(3)
B22 0.032(4) 0.036(4) 0.024(4) 0.009(3) -0.002(3) 0.011(3)
B23 0.041(5) 0.045(5) 0.055(6) 0.007(4) 0.002(4) 0.011(5)
B24 0.036(4) 0.035(4) 0.032(4) 0.018(4) 0.006(3) 0.005(4)
B25 0.027(4) 0.035(4) 0.042(5) 0.011(3) 0.005(3) 0.006(4)
B26 0.025(4) 0.036(4) 0.038(5) 0.006(3) -0.001(3) 0.008(4)
B27 0.039(4) 0.036(5) 0.034(4) 0.015(4) 0.000(4) 0.010(4)
B28 0.048(5) 0.027(4) 0.039(5) 0.010(4) -0.002(4) 0.005(4)
B29 0.035(4) 0.047(5) 0.040(5) 0.022(4) 0.002(4) 0.011(4)
B30 0.042(5) 0.040(5) 0.037(5) 0.008(4) 0.000(4) 0.011(4)
B31 0.036(4) 0.040(5) 0.037(5) 0.017(4) -0.006(4) -0.002(4)
B32 0.062(5) 0.046(5) 0.030(5) 0.022(4) -0.003(4) 0.013(4)
B33 0.050(5) 0.039(5) 0.041(5) 0.014(4) -0.005(4) 0.010(4)
B34 0.067(6) 0.056(6) 0.043(5) 0.036(5) -0.014(4) 0.012(4)
B35 0.048(5) 0.055(6) 0.052(6) 0.024(5) -0.014(4) -0.002(5)
B36 0.043(5) 0.043(5) 0.035(5) 0.012(4) -0.014(4) 0.002(4)
B37 0.055(5) 0.053(6) 0.033(5) 0.022(4) -0.024(4) -0.004(4)
B38 0.076(6) 0.051(6) 0.033(5) 0.030(5) 0.005(4) 0.018(4)

loop_
_atom_type_symbol
_atom_type_description
_atom_type_scat_dispersion_real
_atom_type_scat_dispersion_imag
_atom_type_scat_source
C C 0.0033 0.0016 'International Tables Vol C Tables 4.2.6.8 and 6.1.1.4'
H H 0.0000 0.0000 'International Tables Vol C Tables 4.2.6.8 and 6.1.1.4'
O O 0.0106 0.0060 'International Tables Vol C Tables 4.2.6.8 and 6.1.1.4'
P P 0.1023 0.0942 'International Tables Vol C Tables 4.2.6.8 and 6.1.1.4'
Cl Cl 0.1484 0.1585 'International Tables Vol C Tables 4.2.6.8 and 6.1.1.4'
Au Au -2.0133 8.8022 'International Tables Vol C Tables 4.2.6.8 and 6.1.1.4'
B B 0.0013 0.0007 'International Tables Vol C Tables 4.2.6.8 and 6.1.1.4'

loop_
_geom_angle_atom_site_label_1
_geom_angle_atom_site_label_2
_geom_angle_atom_site_label_3
_geom_angle_site_symmetry_1
_geom_angle_site_symmetry_3
_geom_angle
_geom_angle_publ_flag
C2 C1 C6 . . 118.5(5) ?
C2 C1 P1 . . 119.3(4) ?
C6 C1 P1 . . 122.2(4) ?
C1 C2 C3 . . 120.3(6) ?
C1 C2 H2 . . 119.9 ?
C3 C2 H2 . . 119.9 ?
C4 C3 C2 . . 120.3(6) ?
C4 C3 H3 . . 119.8 ?
C2 C3 H3 . . 119.8 ?
C5 C4 C3 . . 120.1(6) ?
C5 C4 H4 . . 119.9 ?
C3 C4 H4 . . 119.9 ?
C4 C5 C6 . . 120.1(6) ?
C4 C5 H5 . . 119.9 ?
C6 C5 H5 . . 119.9 ?
C5 C6 C1 . . 120.7(6) ?
C5 C6 H6 . . 119.7 ?
C1 C6 H6 . . 119.7 ?
C8 C7 C12 . . 117.8(5) ?
C8 C7 P1 . . 123.9(4) ?
C12 C7 P1 . . 118.1(4) ?
C7 C8 C9 . . 121.0(6) ?
C7 C8 H8 . . 119.5 ?
C9 C8 H8 . . 119.5 ?
C10 C9 C8 . . 120.2(6) ?
C10 C9 H9 . . 119.9 ?
C8 C9 H9 . . 119.9 ?
C9 C10 C11 . . 119.6(6) ?
C9 C10 H10 . . 120.2 ?
C11 C10 H10 . . 120.2 ?
C12 C11 C10 . . 119.0(6) ?
C12 C11 H11 . . 120.5 ?
C10 C11 H11 . . 120.5 ?
C11 C12 C7 . . 122.3(6) ?
C11 C12 H12 . . 118.8 ?
C7 C12 H12 . . 118.8 ?
C14 C13 B1 . . 110.4(4) ?
C14 C13 B5 . . 63.5(3) ?
B1 C13 B5 . . 116.7(4) ?
C14 C13 B6 . . 111.3(4) ?
B1 C13 B6 . . 65.2(4) ?
B5 C13 B6 . . 61.5(4) ?
C14 C13 P1 . . 118.4(4) ?
B1 C13 P1 . . 121.4(4) ?
B5 C13 P1 . . 113.1(4) ?
B6 C13 P1 . . 119.1(4) ?
B3 C14 C13 . . 114.2(5) ?
B3 C14 B4 . . 62.6(4) ?
C13 C14 B4 . . 110.3(4) ?
B3 C14 B5 . . 114.8(5) ?
C13 C14 B5 . . 60.8(3) ?
B4 C14 B5 . . 61.5(4) ?
B3 C14 P2 . . 121.7(4) ?
C13 C14 P2 . . 116.4(3) ?
B4 C14 P2 . . 120.3(4) ?
B5 C14 P2 . . 113.8(4) ?
C20 C15 C16 . . 118.2(6) ?
C20 C15 P2 . . 115.7(5) ?
C16 C15 P2 . . 126.0(5) ?
C17 C16 C15 . . 119.6(6) ?
C17 C16 H16 . . 120.2 ?
C15 C16 H16 . . 120.2 ?
C18 C17 C16 . . 121.7(7) ?
C18 C17 H17 . . 119.2 ?
C16 C17 H17 . . 119.2 ?
C17 C18 C19 . . 119.0(6) ?
C17 C18 H18 . . 120.5 ?
C19 C18 H18 . . 120.5 ?
C20 C19 C18 . . 120.5(7) ?
C20 C19 H19 . . 119.7 ?
C18 C19 H19 . . 119.7 ?
C19 C20 C15 . . 120.9(6) ?
C19 C20 H20 . . 119.5 ?
C15 C20 H20 . . 119.5 ?
C22 C21 C26 . . 117.1(6) ?
C22 C21 P2 . . 119.2(5) ?
C26 C21 P2 . . 123.7(5) ?
C23 C22 C21 . . 123.1(7) ?
C23 C22 H22 . . 118.4 ?
C21 C22 H22 . . 118.4 ?
C24 C23 C22 . . 118.8(8) ?
C24 C23 H23 . . 120.6 ?
C22 C23 H23 . . 120.6 ?
C23 C24 C25 . . 121.1(8) ?
C23 C24 H24 . . 119.5 ?
C25 C24 H24 . . 119.5 ?
C24 C25 C26 . . 119.2(8) ?
C24 C25 H25 . . 120.4 ?
C26 C25 H25 . . 120.4 ?
C21 C26 C25 . . 120.6(8) ?
C21 C26 H26 . . 119.7 ?
C25 C26 H26 . . 119.7 ?
C32 C27 C28 . . 119.3(5) ?
C32 C27 P4 . . 125.7(4) ?
C28 C27 P4 . . 114.8(4) ?
C29 C28 C27 . . 119.9(6) ?
C29 C28 H28 . . 120.0 ?
C27 C28 H28 . . 120.0 ?
C30 C29 C28 . . 120.4(6) ?
C30 C29 H29 . . 119.8 ?
C28 C29 H29 . . 119.8 ?
C29 C30 C31 . . 119.3(6) ?
C29 C30 H30 . . 120.3 ?
C31 C30 H30 . . 120.3 ?
C32 C31 C30 . . 120.7(6) ?
C32 C31 H31 . . 119.7 ?
C30 C31 H31 . . 119.7 ?
C31 C32 C27 . . 120.3(6) ?
C31 C32 H32 . . 119.8 ?
C27 C32 H32 . . 119.8 ?
C34 C33 C38 . . 117.7(5) ?
C34 C33 P4 . . 123.9(4) ?
C38 C33 P4 . . 118.2(4) ?
C35 C34 C33 . . 120.8(6) ?
C35 C34 H34 . . 119.6 ?
C33 C34 H34 . . 119.6 ?
C34 C35 C36 . . 120.3(6) ?
C34 C35 H35 . . 119.8 ?
C36 C35 H35 . . 119.8 ?
C37 C36 C35 . . 119.8(6) ?
C37 C36 H36 . . 120.1 ?
C35 C36 H36 . . 120.1 ?
C36 C37 C38 . . 120.2(6) ?
C36 C37 H37 . . 119.9 ?
C38 C37 H37 . . 119.9 ?
C37 C38 C33 . . 121.1(6) ?
C37 C38 H38 . . 119.5 ?
C33 C38 H38 . . 119.5 ?
B10 C39 B12 . . 61.4(4) ?
B10 C39 C40 . . 110.0(4) ?
B12 C39 C40 . . 61.2(4) ?
B10 C39 B15 . . 62.7(4) ?
B12 C39 B15 . . 112.7(5) ?
C40 C39 B15 . . 109.5(5) ?
B10 C39 B16 . . 113.6(5) ?
B12 C39 B16 . . 112.3(5) ?
C40 C39 B16 . . 59.9(4) ?
B15 C39 B16 . . 62.4(4) ?
B10 C39 P4 . . 124.6(4) ?
B12 C39 P4 . . 118.1(4) ?
C40 C39 P4 . . 115.8(3) ?
B15 C39 P4 . . 123.3(4) ?
B16 C39 P4 . . 115.4(4) ?
B19 C40 C39 . . 111.0(4) ?
B19 C40 B16 . . 114.0(5) ?
C39 C40 B16 . . 60.6(4) ?
B19 C40 B11 . . 62.0(4) ?
C39 C40 B11 . . 110.2(4) ?
B16 C40 B11 . . 62.6(4) ?
B19 C40 B12 . . 63.6(4) ?
C39 C40 B12 . . 59.2(4) ?
B16 C40 B12 . . 111.2(5) ?
B11 C40 B12 . . 112.9(5) ?
B19 C40 P3 . . 124.0(4) ?
C39 C40 P3 . . 117.3(3) ?
B16 C40 P3 . . 113.3(4) ?
B11 C40 P3 . . 120.2(4) ?
B12 C40 P3 . . 121.7(4) ?
C42 C41 C46 . . 118.3(5) ?
C42 C41 P3 . . 114.3(4) ?
C46 C41 P3 . . 126.7(4) ?
C43 C42 C41 . . 120.5(6) ?
C43 C42 H42 . . 119.8 ?
C41 C42 H42 . . 119.8 ?
C44 C43 C42 . . 121.0(6) ?
C44 C43 H43 . . 119.5 ?
C42 C43 H43 . . 119.5 ?
C45 C44 C43 . . 119.1(6) ?
C45 C44 H44 . . 120.5 ?
C43 C44 H44 . . 120.5 ?
C44 C45 C46 . . 120.9(6) ?
C44 C45 H45 . . 119.5 ?
C46 C45 H45 . . 119.5 ?
C45 C46 C41 . . 120.2(5) ?
C45 C46 H46 . . 119.9 ?
C41 C46 H46 . . 119.9 ?
C52 C47 C48 . . 118.9(6) ?
C52 C47 P3 . . 119.2(5) ?
C48 C47 P3 . . 121.6(5) ?
C49 C48 C47 . . 119.7(7) ?
C49 C48 H48 . . 120.2 ?
C47 C48 H48 . . 120.2 ?
C50 C49 C48 . . 120.7(7) ?
C50 C49 H49 . . 119.7 ?
C48 C49 H49 . . 119.7 ?
C49 C50 C51 . . 119.8(7) ?
C49 C50 H50 . . 120.1 ?
C51 C50 H50 . . 120.1 ?
C52 C51 C50 . . 120.0(7) ?
C52 C51 H51 . . 120.0 ?
C50 C51 H51 . . 120.0 ?
C51 C52 C47 . . 120.8(6) ?
C51 C52 H52 . . 119.6 ?
C47 C52 H52 . . 119.6 ?
C53A C58A C54A . . 120.0 ?
C53A C58A H58A . . 120.0 ?
C54A C58A H58A . . 120.0 ?
C55A C53A C58A . . 120.0 ?
C55A C53A P5 . . 118.1(5) ?
C58A C53A P5 . . 121.5(5) ?
C56A C55A C53A . . 120.0 ?
C56A C55A H55A . . 120.0 ?
C53A C55A H55A . . 120.0 ?
C55A C56A C57A . . 120.0 ?
C55A C56A H56A . . 120.0 ?
C57A C56A H56A . . 120.0 ?
C56A C57A C54A . . 120.0 ?
C56A C57A H57A . . 120.0 ?
C54A C57A H57A . . 120.0 ?
C57A C54A C58A . . 120.0 ?
C57A C54A H54A . . 120.0 ?
C58A C54A H54A . . 120.0 ?
C58B C53B C57B . . 120.0 ?
C58B C53B P5 . . 127.0(11) ?
C57B C53B P5 . . 112.6(11) ?
C55B C58B C53B . . 120.0 ?
C55B C58B H58B . . 120.0 ?
C53B C58B H58B . . 120.0 ?
C54B C55B C58B . . 120.0 ?
C54B C55B H55B . . 120.0 ?
C58B C55B H55B . . 120.0 ?
C55B C54B C56B . . 120.0 ?
C55B C54B H54B . . 120.0 ?
C56B C54B H54B . . 120.0 ?
C54B C56B C57B . . 120.0 ?
C54B C56B H56B . . 120.0 ?
C57B C56B H56B . . 120.0 ?
C56B C57B C53B . . 120.0 ?
C56B C57B H57B . . 120.0 ?
C53B C57B H57B . . 120.0 ?
C64 C59 C60 . . 118.8(6) ?
C64 C59 P5 . . 122.1(5) ?
C60 C59 P5 . . 119.1(5) ?
C59 C60 C61 . . 119.6(7) ?
C59 C60 H60 . . 120.2 ?
C61 C60 H60 . . 120.2 ?
C62 C61 C60 . . 119.8(7) ?
C62 C61 H61 . . 120.1 ?
C60 C61 H61 . . 120.1 ?
C63 C62 C61 . . 119.5(7) ?
C63 C62 H62 . . 120.3 ?
C61 C62 H62 . . 120.3 ?
C62 C63 C64 . . 120.6(6) ?
C62 C63 H63 . . 119.7 ?
C64 C63 H63 . . 119.7 ?
C59 C64 C63 . . 121.4(6) ?
C59 C64 H64 . . 119.3 ?
C63 C64 H64 . . 119.3 ?
C66 C65 B31 . . 112.2(5) ?
C66 C65 B30 . . 63.3(4) ?
B31 C65 B30 . . 116.7(5) ?
C66 C65 B33 . . 112.2(5) ?
B31 C65 B33 . . 64.9(5) ?
B30 C65 B33 . . 61.7(4) ?
C66 C65 P5 . . 117.1(4) ?
B31 C65 P5 . . 120.6(5) ?
B30 C65 P5 . . 113.8(4) ?
B33 C65 P5 . . 119.4(4) ?
C65 C66 B36 . . 113.2(5) ?
C65 C66 B32 . . 110.7(5) ?
B36 C66 B32 . . 63.0(5) ?
C65 C66 B30 . . 61.0(4) ?
B36 C66 B30 . . 115.3(5) ?
B32 C66 B30 . . 62.0(4) ?
C65 C66 P6 . . 116.3(4) ?
B36 C66 P6 . . 123.5(5) ?
B32 C66 P6 . . 118.7(4) ?
B30 C66 P6 . . 111.3(4) ?
C72 C67 C68 . . 118.8(6) ?
C72 C67 P6 . . 122.1(5) ?
C68 C67 P6 . . 119.0(5) ?
C69 C68 C67 . . 120.0(7) ?
C69 C68 H68 . . 120.0 ?
C67 C68 H68 . . 120.0 ?
C68 C69 C70 . . 119.5(7) ?
C68 C69 H69 . . 120.2 ?
C70 C69 H69 . . 120.2 ?
C71 C70 C69 . . 120.8(7) ?
C71 C70 H70 . . 119.6 ?
C69 C70 H70 . . 119.6 ?
C70 C71 C72 . . 119.7(8) ?
C70 C71 H71 . . 120.2 ?
C72 C71 H71 . . 120.2 ?
C67 C72 C71 . . 121.0(7) ?
C67 C72 H72 . . 119.5 ?
C71 C72 H72 . . 119.5 ?
C78 C73 C74 . . 118.5(6) ?
C78 C73 P6 . . 116.0(5) ?
C74 C73 P6 . . 125.3(5) ?
C75 C74 C73 . . 119.5(7) ?
C75 C74 H74 . . 120.3 ?
C73 C74 H74 . . 120.3 ?
C76 C75 C74 . . 120.4(7) ?
C76 C75 H75 . . 119.8 ?
C74 C75 H75 . . 119.8 ?
C75 C76 C77 . . 120.1(7) ?
C75 C76 H76 . . 119.9 ?
C77 C76 H76 . . 119.9 ?
C78 C77 C76 . . 120.3(7) ?
C78 C77 H77 . . 119.8 ?
C76 C77 H77 . . 119.8 ?
C77 C78 C73 . . 121.1(6) ?
C77 C78 H78 . . 119.4 ?
C73 C78 H78 . . 119.4 ?
C80 C79 C84 . . 119.8(6) ?
C80 C79 P8 . . 115.7(5) ?
C84 C79 P8 . . 123.9(5) ?
C79 C80 C81 . . 119.7(6) ?
C79 C80 H80 . . 120.2 ?
C81 C80 H80 . . 120.2 ?
C82 C81 C80 . . 119.3(6) ?
C82 C81 H81 . . 120.4 ?
C80 C81 H81 . . 120.4 ?
C83 C82 C81 . . 120.6(6) ?
C83 C82 H82 . . 119.7 ?
C81 C82 H82 . . 119.7 ?
C82 C83 C84 . . 121.1(6) ?
C82 C83 H83 . . 119.5 ?
C84 C83 H83 . . 119.5 ?
C83 C84 C79 . . 119.5(6) ?
C83 C84 H84 . . 120.3 ?
C79 C84 H84 . . 120.3 ?
C86 C85 C90 . . 118.3(6) ?
C86 C85 P8 . . 124.5(5) ?
C90 C85 P8 . . 117.0(5) ?
C85 C86 C87 . . 121.0(6) ?
C85 C86 H86 . . 119.5 ?
C87 C86 H86 . . 119.5 ?
C88 C87 C86 . . 121.4(7) ?
C88 C87 H87 . . 119.3 ?
C86 C87 H87 . . 119.3 ?
C87 C88 C89 . . 120.3(7) ?
C87 C88 H88 . . 119.8 ?
C89 C88 H88 . . 119.8 ?
C88 C89 C90 . . 118.8(7) ?
C88 C89 H89 . . 120.6 ?
C90 C89 H89 . . 120.6 ?
C85 C90 C89 . . 119.6(7) ?
C85 C90 H90 . . 120.2 ?
C89 C90 H90 . . 120.2 ?
B22 C91 C92 . . 110.3(4) ?
B22 C91 B21 . . 63.2(4) ?
C92 C91 B21 . . 109.3(5) ?
B22 C91 B23 . . 61.5(4) ?
C92 C91 B23 . . 61.5(4) ?
B21 C91 B23 . . 113.1(5) ?
B22 C91 B20 . . 114.3(5) ?
C92 C91 B20 . . 60.6(4) ?
B21 C91 B20 . . 61.9(4) ?
B23 C91 B20 . . 113.5(5) ?
B22 C91 P8 . . 123.8(4) ?
C92 C91 P8 . . 116.2(4) ?
B21 C91 P8 . . 123.0(4) ?
B23 C91 P8 . . 117.7(5) ?
B20 C91 P8 . . 115.1(4) ?
C91 C92 B25 . . 110.2(5) ?
C91 C92 B20 . . 60.1(4) ?
B25 C92 B20 . . 113.5(5) ?
C91 C92 B24 . . 109.9(4) ?
B25 C92 B24 . . 62.0(4) ?
B20 C92 B24 . . 62.7(4) ?
C91 C92 B23 . . 59.6(4) ?
B25 C92 B23 . . 63.4(4) ?
B20 C92 B23 . . 111.5(5) ?
B24 C92 B23 . . 113.5(5) ?
C91 C92 P7 . . 116.5(4) ?
B25 C92 P7 . . 125.0(4) ?
B20 C92 P7 . . 114.1(4) ?
B24 C92 P7 . . 121.7(4) ?
B23 C92 P7 . . 119.6(4) ?
C94 C93 C98 . . 119.4(6) ?
C94 C93 P7 . . 118.8(5) ?
C98 C93 P7 . . 121.7(5) ?
C93 C94 C95 . . 121.3(7) ?
C93 C94 H94 . . 119.4 ?
C95 C94 H94 . . 119.4 ?
C96 C95 C94 . . 119.1(7) ?
C96 C95 H95 . . 120.4 ?
C94 C95 H95 . . 120.4 ?
C97 C96 C95 . . 120.3(7) ?
C97 C96 H96 . . 119.9 ?
C95 C96 H96 . . 119.9 ?
C96 C97 C98 . . 120.6(7) ?
C96 C97 H97 . . 119.7 ?
C98 C97 H97 . . 119.7 ?
C93 C98 C97 . . 119.3(7) ?
C93 C98 H98 . . 120.4 ?
C97 C98 H98 . . 120.4 ?
C100 C99 C104 . . 118.5(6) ?
C100 C99 P7 . . 129.4(5) ?
C104 C99 P7 . . 112.1(5) ?
C99 C100 C101 . . 120.0(7) ?
C99 C100 H100 . . 120.0 ?
C101 C100 H100 . . 120.0 ?
C102 C101 C100 . . 121.1(7) ?
C102 C101 H101 . . 119.4 ?
C100 C101 H101 . . 119.4 ?
C101 C102 C103 . . 120.4(7) ?
C101 C102 H102 . . 119.8 ?
C103 C102 H102 . . 119.8 ?
C104 C103 C102 . . 118.9(7) ?
C104 C103 H103 . . 120.5 ?
C102 C103 H103 . . 120.5 ?
C99 C104 C103 . . 121.0(6) ?
C99 C104 H104 . . 119.5 ?
C103 C104 H104 . . 119.5 ?
Cl2 C105 Cl1 . . 113.2(6) ?
Cl2 C105 H10A . . 108.9 ?
Cl1 C105 H10A . . 108.9 ?
Cl2 C105 H10B . . 108.9 ?
Cl1 C105 H10B . . 108.9 ?
H10A C105 H10B . . 107.8 ?
C1 P1 C7 . . 105.8(3) ?
C1 P1 C13 . . 105.9(2) ?
C7 P1 C13 . . 103.3(2) ?
C1 P1 Au1 . . 123.70(18) ?
C7 P1 Au1 . . 109.36(18) ?
C13 P1 Au1 . . 106.93(18) ?
C21 P2 C15 . . 103.4(3) ?
C21 P2 C14 . . 104.4(2) ?
C15 P2 C14 . . 110.1(3) ?
C21 P2 Au1 . . 116.8(2) ?
C15 P2 Au1 . . 113.38(18) ?
C14 P2 Au1 . . 108.30(18) ?
C47 P3 C41 . . 104.4(3) ?
C47 P3 C40 . . 99.9(3) ?
C41 P3 C40 . . 109.7(3) ?
C47 P3 Au1 . . 118.7(2) ?
C41 P3 Au1 . . 114.94(17) ?
C40 P3 Au1 . . 108.08(18) ?
C27 P4 C33 . . 106.0(3) ?
C27 P4 C39 . . 105.7(3) ?
C33 P4 C39 . . 103.0(2) ?
C27 P4 Au1 . . 122.25(19) ?
C33 P4 Au1 . . 110.93(18) ?
C39 P4 Au1 . . 107.26(18) ?
C53B P5 C59 . . 103.9(8) ?
C59 P5 C53A . . 106.4(4) ?
C53B P5 C65 . . 108.3(9) ?
C59 P5 C65 . . 103.0(3) ?
C53A P5 C65 . . 104.3(4) ?
C53B P5 Au2 . . 123.9(7) ?
C59 P5 Au2 . . 107.7(2) ?
C53A P5 Au2 . . 125.3(3) ?
C65 P5 Au2 . . 108.1(2) ?
C67 P6 C73 . . 103.3(3) ?
C67 P6 C66 . . 102.8(3) ?
C73 P6 C66 . . 110.7(3) ?
C67 P6 Au2 . . 117.7(2) ?
C73 P6 Au2 . . 111.52(19) ?
C66 P6 Au2 . . 110.36(19) ?
C99 P7 C93 . . 103.8(3) ?
C99 P7 C92 . . 110.7(3) ?
C93 P7 C92 . . 99.9(3) ?
C99 P7 Au2 . . 114.5(2) ?
C93 P7 Au2 . . 119.4(2) ?
C92 P7 Au2 . . 107.67(18) ?
C79 P8 C85 . . 105.8(3) ?
C79 P8 C91 . . 105.1(3) ?
C85 P8 C91 . . 101.8(3) ?
C79 P8 Au2 . . 122.7(2) ?
C85 P8 Au2 . . 112.4(2) ?
C91 P8 Au2 . . 106.89(19) ?
P3 Au1 P2 . . 119.51(5) y
P3 Au1 P1 . . 131.67(5) y
P2 Au1 P1 . . 86.45(5) y
P3 Au1 P4 . . 89.19(5) y
P2 Au1 P4 . . 131.50(5) y
P1 Au1 P4 . . 103.15(5) y
P6 Au2 P7 . . 119.47(5) y
P6 Au2 P8 . . 131.52(5) y
P7 Au2 P8 . . 88.03(5) y
P6 Au2 P5 . . 84.82(5) y
P7 Au2 P5 . . 136.50(5) y
P8 Au2 P5 . . 102.13(6) y
C13 B1 B7 . . 105.1(5) ?
C13 B1 B6 . . 59.8(4) ?
B7 B1 B6 . . 58.6(4) ?
C13 B1 B2 . . 106.9(5) ?
B7 B1 B2 . . 58.6(4) ?
B6 B1 B2 . . 106.7(5) ?
C13 B1 H1 . . 122(3) ?
B7 B1 H1 . . 124(3) ?
B6 B1 H1 . . 121(3) ?
B2 B1 H1 . . 124(3) ?
C13 B1 H3B . . 90(3) ?
B7 B1 H3B . . 92(2) ?
B6 B1 H3B . . 125(3) ?
B2 B1 H3B . . 35.1(18) ?
H1 B1 H3B . . 114(4) ?
B8 B2 B7 . . 61.4(4) ?
B8 B2 B3 . . 58.1(4) ?
B7 B2 B3 . . 105.5(5) ?
B8 B2 B1 . . 105.2(5) ?
B7 B2 B1 . . 58.3(4) ?
B3 B2 B1 . . 101.7(5) ?
B8 B2 H2A . . 122(3) ?
B7 B2 H2A . . 121(4) ?
B3 B2 H2A . . 127(4) ?
B1 B2 H2A . . 124(4) ?
B8 B2 H3B . . 121(3) ?
B7 B2 H3B . . 96(2) ?
B3 B2 H3B . . 82(3) ?
B1 B2 H3B . . 39(2) ?
H2A B2 H3B . . 116(5) ?
C14 B3 B8 . . 106.5(5) ?
C14 B3 B4 . . 62.5(4) ?
B8 B3 B4 . . 59.5(4) ?
C14 B3 B2 . . 106.6(5) ?
B8 B3 B2 . . 59.0(4) ?
B4 B3 B2 . . 109.0(5) ?
C14 B3 H3A . . 114(3) ?
B8 B3 H3A . . 130(3) ?
B4 B3 H3A . . 118(3) ?
B2 B3 H3A . . 128(3) ?
B8 B4 B9 . . 61.2(4) ?
B8 B4 C14 . . 101.1(5) ?
B9 B4 C14 . . 103.9(5) ?
B8 B4 B3 . . 59.9(4) ?
B9 B4 B3 . . 108.5(5) ?
C14 B4 B3 . . 55.0(3) ?
B8 B4 B5 . . 108.2(5) ?
B9 B4 B5 . . 60.0(4) ?
C14 B4 B5 . . 59.4(3) ?
B3 B4 B5 . . 106.6(5) ?
B8 B4 H4A . . 122.9 ?
B9 B4 H4A . . 121.5 ?
C14 B4 H4A . . 127.2 ?
B3 B4 H4A . . 122.7 ?
B5 B4 H4A . . 121.1 ?
C13 B5 C14 . . 55.6(3) ?
C13 B5 B6 . . 59.7(4) ?
C14 B5 B6 . . 103.7(5) ?
C13 B5 B9 . . 103.6(5) ?
C14 B5 B9 . . 102.6(4) ?
B6 B5 B9 . . 58.9(4) ?
C13 B5 B4 . . 104.2(5) ?
C14 B5 B4 . . 59.1(3) ?
B6 B5 B4 . . 106.9(5) ?
B9 B5 B4 . . 58.7(4) ?
C13 B5 H5A . . 124.7 ?
C14 B5 H5A . . 125.6 ?
B6 B5 H5A . . 122.4 ?
B9 B5 H5A . . 124.5 ?
B4 B5 H5A . . 122.5 ?
C13 B6 B9 . . 104.3(5) ?
C13 B6 B7 . . 101.9(5) ?
B9 B6 B7 . . 62.1(4) ?
C13 B6 B5 . . 58.7(3) ?
B9 B6 B5 . . 60.8(4) ?
B7 B6 B5 . . 109.6(5) ?
C13 B6 B1 . . 55.0(3) ?
B9 B6 B1 . . 108.2(5) ?
B7 B6 B1 . . 59.5(4) ?
B5 B6 B1 . . 105.7(5) ?
C13 B6 H6A . . 127.1 ?
B9 B6 H6A . . 120.9 ?
B7 B6 H6A . . 121.9 ?
B5 B6 H6A . . 121.0 ?
B1 B6 H6A . . 123.5 ?
B6 B7 B1 . . 61.9(4) ?
B6 B7 B2 . . 113.0(5) ?
B1 B7 B2 . . 63.1(4) ?
B6 B7 B9 . . 58.4(4) ?
B1 B7 B9 . . 107.3(5) ?
B2 B7 B9 . . 108.3(5) ?
B6 B7 B8 . . 106.2(5) ?
B1 B7 B8 . . 106.7(5) ?
B2 B7 B8 . . 58.7(4) ?
B9 B7 B8 . . 58.8(4) ?
B6 B7 H7 . . 120.4 ?
B1 B7 H7 . . 120.8 ?
B2 B7 H7 . . 119.0 ?
B9 B7 H7 . . 123.2 ?
B8 B7 H7 . . 124.3 ?
B4 B8 B3 . . 60.6(4) ?
B4 B8 B2 . . 113.1(5) ?
B3 B8 B2 . . 63.0(4) ?
B4 B8 B9 . . 59.8(4) ?
B3 B8 B9 . . 108.1(5) ?
B2 B8 B9 . . 110.9(5) ?
B4 B8 B7 . . 108.9(5) ?
B3 B8 B7 . . 108.1(5) ?
B2 B8 B7 . . 60.0(4) ?
B9 B8 B7 . . 60.6(4) ?
B4 B8 H8A . . 120.1 ?
B3 B8 H8A . . 121.3 ?
B2 B8 H8A . . 118.2 ?
B9 B8 H8A . . 121.4 ?
B7 B8 H8A . . 122.2 ?
B6 B9 B4 . . 110.0(5) ?
B6 B9 B8 . . 108.5(5) ?
B4 B9 B8 . . 59.0(4) ?
B6 B9 B5 . . 60.2(4) ?
B4 B9 B5 . . 61.2(4) ?
B8 B9 B5 . . 107.5(5) ?
B6 B9 B7 . . 59.5(4) ?
B4 B9 B7 . . 108.2(5) ?
B8 B9 B7 . . 60.6(4) ?
B5 B9 B7 . . 107.2(5) ?
B6 B9 H9A . . 120.9 ?
B4 B9 H9A . . 120.9 ?
B8 B9 H9A . . 122.0 ?
B5 B9 H9A . . 121.9 ?
B7 B9 H9A . . 122.1 ?
C39 B10 B12 . . 59.3(4) ?
C39 B10 B14 . . 105.5(6) ?
B12 B10 B14 . . 107.3(6) ?
C39 B10 B15 . . 58.9(4) ?
B12 B10 B15 . . 107.9(5) ?
B14 B10 B15 . . 60.2(4) ?
C39 B10 B13 . . 105.1(5) ?
B12 B10 B13 . . 59.3(4) ?
B14 B10 B13 . . 59.5(4) ?
B15 B10 B13 . . 107.5(6) ?
C39 B10 H10C . . 123.9 ?
B12 B10 H10C . . 121.8 ?
B14 B10 H10C . . 122.4 ?
B15 B10 H10C . . 121.5 ?
B13 B10 H10C . . 122.8 ?
C40 B11 B18 . . 104.9(6) ?
C40 B11 B17 . . 105.2(5) ?
B18 B11 B17 . . 61.2(5) ?
C40 B11 B19 . . 58.1(4) ?
B18 B11 B19 . . 60.5(5) ?
B17 B11 B19 . . 109.4(6) ?
C40 B11 B16 . . 58.4(4) ?
B18 B11 B16 . . 108.3(6) ?
B17 B11 B16 . . 59.9(4) ?
B19 B11 B16 . . 107.3(5) ?
C40 B11 H11A . . 125.0 ?
B18 B11 H11A . . 121.7 ?
B17 B11 H11A . . 121.3 ?
B19 B11 H11A . . 121.4 ?
B16 B11 H11A . . 122.0 ?
C39 B12 C40 . . 59.5(4) ?
C39 B12 B10 . . 59.3(4) ?
C40 B12 B10 . . 107.0(5) ?
C39 B12 B13 . . 107.0(5) ?
C40 B12 B13 . . 104.5(5) ?
B10 B12 B13 . . 61.8(4) ?
C39 B12 B19 . . 105.9(5) ?
C40 B12 B19 . . 57.0(4) ?
B10 B12 B19 . . 109.6(6) ?
B13 B12 B19 . . 59.9(4) ?
C39 B12 H12A . . 122.8 ?
C40 B12 H12A . . 124.3 ?
B10 B12 H12A . . 120.4 ?
B13 B12 H12A . . 122.2 ?
B19 B12 H12A . . 122.4 ?
B12 B13 B18 . . 109.0(6) ?
B12 B13 B14 . . 107.1(5) ?
B18 B13 B14 . . 60.0(5) ?
B12 B13 B19 . . 61.8(4) ?
B18 B13 B19 . . 60.1(5) ?
B14 B13 B19 . . 108.2(6) ?
B12 B13 B10 . . 58.9(4) ?
B18 B13 B10 . . 108.1(6) ?
B14 B13 B10 . . 59.7(4) ?
B19 B13 B10 . . 108.7(5) ?
B12 B13 H13 . . 121.6 ?
B18 B13 H13 . . 121.4 ?
B14 B13 H13 . . 122.2 ?
B19 B13 H13 . . 120.7 ?
B10 B13 H13 . . 122.1 ?
B18 B14 B13 . . 59.7(5) ?
B18 B14 B10 . . 108.5(5) ?
B13 B14 B10 . . 60.7(4) ?
B18 B14 B15 . . 108.2(6) ?
B13 B14 B15 . . 108.3(5) ?
B10 B14 B15 . . 60.0(4) ?
B18 B14 B17 . . 60.3(5) ?
B13 B14 B17 . . 107.8(6) ?
B10 B14 B17 . . 107.8(5) ?
B15 B14 B17 . . 59.5(4) ?
B18 B14 H14 . . 121.5 ?
B13 B14 H14 . . 121.6 ?
B10 B14 H14 . . 121.4 ?
B15 B14 H14 . . 121.8 ?
B17 B14 H14 . . 122.0 ?
C39 B15 B17 . . 105.7(5) ?
C39 B15 B10 . . 58.4(4) ?
B17 B15 B10 . . 108.4(6) ?
C39 B15 B14 . . 104.8(5) ?
B17 B15 B14 . . 60.4(5) ?
B10 B15 B14 . . 59.8(4) ?
C39 B15 B16 . . 59.2(4) ?
B17 B15 B16 . . 59.7(4) ?
B10 B15 B16 . . 107.5(5) ?
B14 B15 B16 . . 107.5(6) ?
C39 B15 H15 . . 124.3 ?
B17 B15 H15 . . 121.8 ?
B10 B15 H15 . . 121.8 ?
B14 B15 H15 . . 122.5 ?
B16 B15 H15 . . 121.8 ?
C40 B16 C39 . . 59.5(4) ?
C40 B16 B17 . . 105.1(5) ?
C39 B16 B17 . . 105.2(5) ?
C40 B16 B15 . . 106.1(5) ?
C39 B16 B15 . . 58.4(4) ?
B17 B16 B15 . . 59.8(4) ?
C40 B16 B11 . . 59.0(4) ?
C39 B16 B11 . . 106.5(5) ?
B17 B16 B11 . . 59.2(4) ?
B15 B16 B11 . . 107.4(5) ?
C40 B16 H16A . . 123.2 ?
C39 B16 H16A . . 123.2 ?
B17 B16 H16A . . 123.4 ?
B15 B16 H16A . . 122.3 ?
B11 B16 H16A . . 122.2 ?
B11 B17 B16 . . 61.0(4) ?
B11 B17 B15 . . 109.3(5) ?
B16 B17 B15 . . 60.4(4) ?
B11 B17 B18 . . 59.2(4) ?
B16 B17 B18 . . 107.5(5) ?
B15 B17 B18 . . 107.6(6) ?
B11 B17 B14 . . 107.3(6) ?
B16 B17 B14 . . 107.8(5) ?
B15 B17 B14 . . 60.0(4) ?
B18 B17 B14 . . 59.2(5) ?
B11 B17 H17A . . 121.4 ?
B16 B17 H17A . . 121.4 ?
B15 B17 H17A . . 121.1 ?
B18 B17 H17A . . 122.6 ?
B14 B17 H17A . . 122.4 ?
B11 B18 B13 . . 108.7(5) ?
B11 B18 B14 . . 108.6(5) ?
B13 B18 B14 . . 60.3(5) ?
B11 B18 B19 . . 60.1(4) ?
B13 B18 B19 . . 60.5(5) ?
B14 B18 B19 . . 108.8(6) ?
B11 B18 B17 . . 59.6(4) ?
B13 B18 B17 . . 108.4(6) ?
B14 B18 B17 . . 60.4(5) ?
B19 B18 B17 . . 107.8(5) ?
B11 B18 H18A . . 121.6 ?
B13 B18 H18A . . 121.2 ?
B14 B18 H18A . . 121.1 ?
B19 B18 H18A . . 121.5 ?
B17 B18 H18A . . 121.9 ?
C40 B19 B11 . . 59.9(4) ?
C40 B19 B18 . . 105.4(5) ?
B11 B19 B18 . . 59.4(5) ?
C40 B19 B13 . . 105.2(5) ?
B11 B19 B13 . . 107.3(6) ?
B18 B19 B13 . . 59.4(5) ?
C40 B19 B12 . . 59.4(4) ?
B11 B19 B12 . . 107.8(5) ?
B18 B19 B12 . . 105.7(6) ?
B13 B19 B12 . . 58.3(4) ?
C40 B19 H19A . . 123.3 ?
B11 B19 H19A . . 121.4 ?
B18 B19 H19A . . 123.2 ?
B13 B19 H19A . . 123.1 ?
B12 B19 H19A . . 122.6 ?
C91 B20 C92 . . 59.3(4) ?
C91 B20 B21 . . 58.7(4) ?
C92 B20 B21 . . 105.9(5) ?
C91 B20 B28 . . 104.7(5) ?
C92 B20 B28 . . 104.8(5) ?
B21 B20 B28 . . 59.0(4) ?
C91 B20 B24 . . 106.1(5) ?
C92 B20 B24 . . 58.8(4) ?
B21 B20 B24 . . 106.8(5) ?
B28 B20 B24 . . 59.2(4) ?
C91 B20 H20A . . 123.3 ?
C92 B20 H20A . . 123.3 ?
B21 B20 H20A . . 122.6 ?
B28 B20 H20A . . 123.8 ?
B24 B20 H20A . . 122.4 ?
C91 B21 B28 . . 106.9(5) ?
C91 B21 B27 . . 105.6(5) ?
B28 B21 B27 . . 61.5(4) ?
C91 B21 B20 . . 59.4(4) ?
B28 B21 B20 . . 61.2(4) ?
B27 B21 B20 . . 110.1(5) ?
C91 B21 B22 . . 57.9(4) ?
B28 B21 B22 . . 109.2(5) ?
B27 B21 B22 . . 60.0(4) ?
B20 B21 B22 . . 108.0(5) ?
C91 B21 H21 . . 124.2 ?
B28 B21 H21 . . 120.6 ?
B27 B21 H21 . . 121.2 ?
B20 B21 H21 . . 120.6 ?
B22 B21 H21 . . 122.0 ?
C91 B22 B23 . . 60.0(4) ?
C91 B22 B27 . . 105.6(5) ?
B23 B22 B27 . . 108.9(5) ?
C91 B22 B21 . . 58.9(4) ?
B23 B22 B21 . . 108.4(5) ?
B27 B22 B21 . . 59.1(4) ?
C91 B22 B26 . . 106.0(5) ?
B23 B22 B26 . . 60.0(4) ?
B27 B22 B26 . . 60.4(4) ?
B21 B22 B26 . . 107.2(5) ?
C91 B22 H22A . . 123.6 ?
B23 B22 H22A . . 120.7 ?
B27 B22 H22A . . 122.1 ?
B21 B22 H22A . . 122.2 ?
B26 B22 H22A . . 122.3 ?
C91 B23 B22 . . 58.5(4) ?
C91 B23 C92 . . 58.9(4) ?
B22 B23 C92 . . 105.9(6) ?
C91 B23 B26 . . 105.8(6) ?
B22 B23 B26 . . 61.2(4) ?
C92 B23 B26 . . 104.4(6) ?
C91 B23 B25 . . 104.7(6) ?
B22 B23 B25 . . 108.1(6) ?
C92 B23 B25 . . 57.2(4) ?
B26 B23 B25 . . 59.5(4) ?
C91 B23 H23A . . 123.7 ?
B22 B23 H23A . . 121.4 ?
C92 B23 H23A . . 124.3 ?
B26 B23 H23A . . 122.6 ?
B25 B23 H23A . . 123.0 ?
C92 B24 B29 . . 104.7(5) ?
C92 B24 B28 . . 105.1(5) ?
B29 B24 B28 . . 60.3(4) ?
C92 B24 B25 . . 58.3(4) ?
B29 B24 B25 . . 59.8(4) ?
B28 B24 B25 . . 108.0(5) ?
C92 B24 B20 . . 58.5(4) ?
B29 B24 B20 . . 107.7(5) ?
B28 B24 B20 . . 59.9(4) ?
B25 B24 B20 . . 107.0(5) ?
C92 B24 H24A . . 124.7 ?
B29 B24 H24A . . 122.3 ?
B28 B24 H24A . . 122.0 ?
B25 B24 H24A . . 122.0 ?
B20 B24 H24A . . 122.0 ?
C92 B25 B29 . . 105.8(5) ?
C92 B25 B24 . . 59.7(4) ?
B29 B25 B24 . . 60.0(4) ?
C92 B25 B26 . . 105.5(5) ?
B29 B25 B26 . . 60.2(4) ?
B24 B25 B26 . . 108.5(5) ?
C92 B25 B23 . . 59.4(4) ?
B29 B25 B23 . . 107.0(5) ?
B24 B25 B23 . . 108.4(5) ?
B26 B25 B23 . . 58.8(4) ?
C92 B25 H25A . . 123.5 ?
B29 B25 H25A . . 122.4 ?
B24 B25 H25A . . 120.9 ?
B26 B25 H25A . . 122.4 ?
B23 B25 H25A . . 122.1 ?
B23 B26 B25 . . 61.7(4) ?
B23 B26 B29 . . 108.8(6) ?
B25 B26 B29 . . 59.6(4) ?
B23 B26 B22 . . 58.8(4) ?
B25 B26 B22 . . 108.0(5) ?
B29 B26 B22 . . 107.5(5) ?
B23 B26 B27 . . 107.0(5) ?
B25 B26 B27 . . 107.7(5) ?
B29 B26 B27 . . 60.2(4) ?
B22 B26 B27 . . 59.3(4) ?
B23 B26 H26A . . 121.5 ?
B25 B26 H26A . . 121.2 ?
B29 B26 H26A . . 121.5 ?
B22 B26 H26A . . 122.6 ?
B27 B26 H26A . . 122.3 ?
B21 B27 B22 . . 60.9(4) ?
B21 B27 B26 . . 108.5(5) ?
B22 B27 B26 . . 60.3(4) ?
B21 B27 B28 . . 59.1(4) ?
B22 B27 B28 . . 108.0(5) ?
B26 B27 B28 . . 107.6(5) ?
B21 B27 B29 . . 107.1(5) ?
B22 B27 B29 . . 107.9(5) ?
B26 B27 B29 . . 59.7(4) ?
B28 B27 B29 . . 59.7(4) ?
B21 B27 H27 . . 121.8 ?
B22 B27 H27 . . 121.2 ?
B26 B27 H27 . . 121.6 ?
B28 B27 H27 . . 122.3 ?
B29 B27 H27 . . 122.3 ?
B21 B28 B24 . . 108.8(5) ?
B21 B28 B29 . . 107.7(5) ?
B24 B28 B29 . . 59.8(4) ?
B21 B28 B20 . . 59.9(4) ?
B24 B28 B20 . . 60.8(4) ?
B29 B28 B20 . . 108.0(5) ?
B21 B28 B27 . . 59.3(4) ?
B24 B28 B27 . . 108.3(5) ?
B29 B28 B27 . . 60.2(4) ?
B20 B28 B27 . . 107.3(5) ?
B21 B28 H28A . . 121.8 ?
B24 B28 H28A . . 121.0 ?
B29 B28 H28A . . 121.9 ?
B20 B28 H28A . . 121.8 ?
B27 B28 H28A . . 122.1 ?
B25 B29 B24 . . 60.2(4) ?
B25 B29 B26 . . 60.2(4) ?
B24 B29 B26 . . 108.6(5) ?
B25 B29 B28 . . 107.9(5) ?
B24 B29 B28 . . 59.9(4) ?
B26 B29 B28 . . 108.3(5) ?
B25 B29 B27 . . 108.1(5) ?
B24 B29 B27 . . 108.3(5) ?
B26 B29 B27 . . 60.1(4) ?
B28 B29 B27 . . 60.2(4) ?
B25 B29 H29A . . 121.7 ?
B24 B29 H29A . . 121.5 ?
B26 B29 H29A . . 121.3 ?
B28 B29 H29A . . 121.8 ?
B27 B29 H29A . . 121.6 ?
C65 B30 C66 . . 55.6(4) ?
C65 B30 B33 . . 59.7(4) ?
C66 B30 B33 . . 104.4(5) ?
C65 B30 B38 . . 103.6(6) ?
C66 B30 B38 . . 103.3(5) ?
B33 B30 B38 . . 59.4(5) ?
C65 B30 B32 . . 103.6(5) ?
C66 B30 B32 . . 58.5(4) ?
B33 B30 B32 . . 108.1(6) ?
B38 B30 B32 . . 59.7(5) ?
C65 B30 H30A . . 125.2 ?
C66 B30 H30A . . 125.4 ?
B33 B30 H30A . . 121.6 ?
B38 B30 H30A . . 123.9 ?
B32 B30 H30A . . 122.3 ?
C65 B31 B34 . . 104.9(6) ?
C65 B31 B33 . . 60.1(4) ?
B34 B31 B33 . . 59.3(5) ?
C65 B31 B35 . . 106.2(6) ?
B34 B31 B35 . . 58.6(5) ?
B33 B31 B35 . . 107.7(6) ?
C65 B31 H31A . . 123(4) ?
B34 B31 H31A . . 121(4) ?
B33 B31 H31A . . 116(4) ?
B35 B31 H31A . . 125(4) ?
C65 B31 H31B . . 82(3) ?
B34 B31 H31B . . 94(2) ?
B33 B31 H31B . . 121(3) ?
B35 B31 H31B . . 39.3(18) ?
H31A B31 H31B . . 122(5) ?
C66 B32 B37 . . 101.0(6) ?
C66 B32 B36 . . 55.7(4) ?
B37 B32 B36 . . 59.6(5) ?
C66 B32 B38 . . 103.7(6) ?
B37 B32 B38 . . 60.9(5) ?
B36 B32 B38 . . 108.5(6) ?
C66 B32 B30 . . 59.4(4) ?
B37 B32 B30 . . 107.2(6) ?
B36 B32 B30 . . 107.0(6) ?
B38 B32 B30 . . 59.4(5) ?
C66 B32 H32A . . 126.9 ?
B37 B32 H32A . . 123.4 ?
B36 B32 H32A . . 122.3 ?
B38 B32 H32A . . 121.8 ?
B30 B32 H32A . . 121.5 ?
C65 B33 B38 . . 103.4(6) ?
C65 B33 B30 . . 58.6(4) ?
B38 B33 B30 . . 60.3(5) ?
C65 B33 B34 . . 101.2(6) ?
B38 B33 B34 . . 61.3(5) ?
B30 B33 B34 . . 108.5(6) ?
C65 B33 B31 . . 55.0(4) ?
B38 B33 B31 . . 108.0(6) ?
B30 B33 B31 . . 105.8(6) ?
B34 B33 B31 . . 59.6(5) ?
C65 B33 H33 . . 127.5 ?
B38 B33 H33 . . 121.6 ?
B30 B33 H33 . . 121.4 ?
B34 B33 H33 . . 122.6 ?
B31 B33 H33 . . 123.2 ?
B35 B34 B33 . . 112.1(6) ?
B35 B34 B31 . . 62.3(5) ?
B33 B34 B31 . . 61.1(4) ?
B35 B34 B37 . . 59.2(5) ?
B33 B34 B37 . . 106.5(6) ?
B31 B34 B37 . . 106.4(6) ?
B35 B34 B38 . . 109.2(6) ?
B33 B34 B38 . . 58.6(5) ?
B31 B34 B38 . . 107.0(6) ?
B37 B34 B38 . . 59.6(5) ?
B35 B34 H34A . . 119.1 ?
B33 B34 H34A . . 120.9 ?
B31 B34 H34A . . 121.7 ?
B37 B34 H34A . . 123.7 ?
B38 B34 H34A . . 122.5 ?
B37 B35 B34 . . 60.9(5) ?
B37 B35 B31 . . 105.4(6) ?
B34 B35 B31 . . 59.2(5) ?
B37 B35 B36 . . 57.7(5) ?
B34 B35 B36 . . 105.7(6) ?
B31 B35 B36 . . 102.7(5) ?
B37 B35 H31B . . 115(3) ?
B34 B35 H31B . . 96(2) ?
B31 B35 H31B . . 41.0(19) ?
B36 B35 H31B . . 76(3) ?
B37 B35 H35A . . 120(3) ?
B34 B35 H35A . . 120(4) ?
B31 B35 H35A . . 126(4) ?
B36 B35 H35A . . 124(4) ?
H31B B35 H35A . . 123(5) ?
C66 B36 B37 . . 105.3(6) ?
C66 B36 B32 . . 61.2(4) ?
B37 B36 B32 . . 59.8(5) ?
C66 B36 B35 . . 105.5(6) ?
B37 B36 B35 . . 58.5(5) ?
B32 B36 B35 . . 108.4(6) ?
C66 B36 H36A . . 118(3) ?
B37 B36 H36A . . 127(3) ?
B32 B36 H36A . . 116(3) ?
B35 B36 H36A . . 128(3) ?
B36 B37 B32 . . 60.6(5) ?
B36 B37 B35 . . 63.8(5) ?
B32 B37 B35 . . 113.4(6) ?
B36 B37 B38 . . 108.9(6) ?
B32 B37 B38 . . 60.3(5) ?
B35 B37 B38 . . 110.5(6) ?
B36 B37 B34 . . 109.6(6) ?
B32 B37 B34 . . 109.6(6) ?
B35 B37 B34 . . 59.9(5) ?
B38 B37 B34 . . 60.5(5) ?
B36 B37 H37A . . 120.3 ?
B32 B37 H37A . . 119.8 ?
B35 B37 H37A . . 118.3 ?
B38 B37 H37A . . 121.4 ?
B34 B37 H37A . . 121.7 ?
B33 B38 B30 . . 60.3(5) ?
B33 B38 B32 . . 109.7(6) ?
B30 B38 B32 . . 60.9(4) ?
B33 B38 B37 . . 108.0(6) ?
B30 B38 B37 . . 106.7(6) ?
B32 B38 B37 . . 58.8(5) ?
B33 B38 B34 . . 60.1(5) ?
B30 B38 B34 . . 107.5(6) ?
B32 B38 B34 . . 107.9(6) ?
B37 B38 B34 . . 60.0(5) ?
B33 B38 H38A . . 120.8 ?
B30 B38 H38A . . 122.0 ?
B32 B38 H38A . . 121.1 ?
B37 B38 H38A . . 122.7 ?
B34 B38 H38A . . 121.9 ?

loop_
_geom_bond_atom_site_label_1
_geom_bond_atom_site_label_2
_geom_bond_site_symmetry_2
_geom_bond_distance
_geom_bond_publ_flag
C1 C2 . 1.382(7) ?
C1 C6 . 1.404(8) ?
C1 P1 . 1.827(6) ?
C2 C3 . 1.390(8) ?
C2 H2 . 0.9500 ?
C3 C4 . 1.374(9) ?
C3 H3 . 0.9500 ?
C4 C5 . 1.373(9) ?
C4 H4 . 0.9500 ?
C5 C6 . 1.376(8) ?
C5 H5 . 0.9500 ?
C6 H6 . 0.9500 ?
C7 C8 . 1.382(7) ?
C7 C12 . 1.389(8) ?
C7 P1 . 1.833(6) ?
C8 C9 . 1.388(8) ?
C8 H8 . 0.9500 ?
C9 C10 . 1.380(9) ?
C9 H9 . 0.9500 ?
C10 C11 . 1.397(8) ?
C10 H10 . 0.9500 ?
C11 C12 . 1.374(8) ?
C11 H11 . 0.9500 ?
C12 H12 . 0.9500 ?
C13 C14 . 1.625(8) ?
C13 B1 . 1.645(8) ?
C13 B5 . 1.719(8) ?
C13 B6 . 1.737(8) ?
C13 P1 . 1.839(5) ?
C14 B3 . 1.621(8) ?
C14 B4 . 1.756(8) ?
C14 B5 . 1.762(9) ?
C14 P2 . 1.851(6) ?
C15 C20 . 1.394(8) ?
C15 C16 . 1.403(8) ?
C15 P2 . 1.830(6) ?
C16 C17 . 1.388(9) ?
C16 H16 . 0.9500 ?
C17 C18 . 1.365(10) ?
C17 H17 . 0.9500 ?
C18 C19 . 1.387(10) ?
C18 H18 . 0.9500 ?
C19 C20 . 1.376(9) ?
C19 H19 . 0.9500 ?
C20 H20 . 0.9500 ?
C21 C22 . 1.381(9) ?
C21 C26 . 1.389(9) ?
C21 P2 . 1.827(6) ?
C22 C23 . 1.374(9) ?
C22 H22 . 0.9500 ?
C23 C24 . 1.358(12) ?
C23 H23 . 0.9500 ?
C24 C25 . 1.379(13) ?
C24 H24 . 0.9500 ?
C25 C26 . 1.403(10) ?
C25 H25 . 0.9500 ?
C26 H26 . 0.9500 ?
C27 C32 . 1.389(8) ?
C27 C28 . 1.398(8) ?
C27 P4 . 1.815(6) ?
C28 C29 . 1.387(9) ?
C28 H28 . 0.9500 ?
C29 C30 . 1.386(9) ?
C29 H29 . 0.9500 ?
C30 C31 . 1.392(9) ?
C30 H30 . 0.9500 ?
C31 C32 . 1.374(8) ?
C31 H31 . 0.9500 ?
C32 H32 . 0.9500 ?
C33 C34 . 1.394(8) ?
C33 C38 . 1.396(8) ?
C33 P4 . 1.833(6) ?
C34 C35 . 1.375(8) ?
C34 H34 . 0.9500 ?
C35 C36 . 1.389(8) ?
C35 H35 . 0.9500 ?
C36 C37 . 1.362(8) ?
C36 H36 . 0.9500 ?
C37 C38 . 1.384(8) ?
C37 H37 . 0.9500 ?
C38 H38 . 0.9500 ?
C39 B10 . 1.710(9) ?
C39 B12 . 1.710(9) ?
C39 C40 . 1.716(8) ?
C39 B15 . 1.721(9) ?
C39 B16 . 1.735(9) ?
C39 P4 . 1.875(6) ?
C40 B19 . 1.700(9) ?
C40 B16 . 1.722(9) ?
C40 B11 . 1.733(9) ?
C40 B12 . 1.745(9) ?
C40 P3 . 1.882(5) ?
C41 C42 . 1.391(8) ?
C41 C46 . 1.395(8) ?
C41 P3 . 1.838(6) ?
C42 C43 . 1.377(9) ?
C42 H42 . 0.9500 ?
C43 C44 . 1.376(9) ?
C43 H43 . 0.9500 ?
C44 C45 . 1.370(9) ?
C44 H44 . 0.9500 ?
C45 C46 . 1.386(8) ?
C45 H45 . 0.9500 ?
C46 H46 . 0.9500 ?
C47 C52 . 1.391(9) ?
C47 C48 . 1.398(9) ?
C47 P3 . 1.820(6) ?
C48 C49 . 1.381(9) ?
C48 H48 . 0.9500 ?
C49 C50 . 1.376(11) ?
C49 H49 . 0.9500 ?
C50 C51 . 1.383(10) ?
C50 H50 . 0.9500 ?
C51 C52 . 1.371(9) ?
C51 H51 . 0.9500 ?
C52 H52 . 0.9500 ?
C58A C53A . 1.3900 ?
C58A C54A . 1.3900 ?
C58A H58A . 0.9500 ?
C53A C55A . 1.3900 ?
C53A P5 . 1.833(6) ?
C55A C56A . 1.3900 ?
C55A H55A . 0.9500 ?
C56A C57A . 1.3900 ?
C56A H56A . 0.9500 ?
C57A C54A . 1.3900 ?
C57A H57A . 0.9500 ?
C54A H54A . 0.9500 ?
C53B C58B . 1.3900 ?
C53B C57B . 1.3900 ?
C53B P5 . 1.792(14) ?
C58B C55B . 1.3900 ?
C58B H58B . 0.9500 ?
C55B C54B . 1.3900 ?
C55B H55B . 0.9500 ?
C54B C56B . 1.3900 ?
C54B H54B . 0.9500 ?
C56B C57B . 1.3900 ?
C56B H56B . 0.9500 ?
C57B H57B . 0.9500 ?
C59 C64 . 1.354(8) ?
C59 C60 . 1.393(9) ?
C59 P5 . 1.833(6) ?
C60 C61 . 1.403(10) ?
C60 H60 . 0.9500 ?
C61 C62 . 1.390(10) ?
C61 H61 . 0.9500 ?
C62 C63 . 1.347(9) ?
C62 H62 . 0.9500 ?
C63 C64 . 1.389(9) ?
C63 H63 . 0.9500 ?
C64 H64 . 0.9500 ?
C65 C66 . 1.618(8) ?
C65 B31 . 1.640(10) ?
C65 B30 . 1.715(10) ?
C65 B33 . 1.735(10) ?
C65 P5 . 1.846(6) ?
C66 B36 . 1.636(9) ?
C66 B32 . 1.736(9) ?
C66 B30 . 1.752(10) ?
C66 P6 . 1.852(6) ?
C67 C72 . 1.380(9) ?
C67 C68 . 1.393(8) ?
C67 P6 . 1.817(6) ?
C68 C69 . 1.378(10) ?
C68 H68 . 0.9500 ?
C69 C70 . 1.391(12) ?
C69 H69 . 0.9500 ?
C70 C71 . 1.353(11) ?
C70 H70 . 0.9500 ?
C71 C72 . 1.383(9) ?
C71 H71 . 0.9500 ?
C72 H72 . 0.9500 ?
C73 C78 . 1.401(9) ?
C73 C74 . 1.410(8) ?
C73 P6 . 1.826(6) ?
C74 C75 . 1.409(9) ?
C74 H74 . 0.9500 ?
C75 C76 . 1.380(10) ?
C75 H75 . 0.9500 ?
C76 C77 . 1.383(10) ?
C76 H76 . 0.9500 ?
C77 C78 . 1.378(9) ?
C77 H77 . 0.9500 ?
C78 H78 . 0.9500 ?
C79 C80 . 1.385(8) ?
C79 C84 . 1.394(8) ?
C79 P8 . 1.835(6) ?
C80 C81 . 1.405(9) ?
C80 H80 . 0.9500 ?
C81 C82 . 1.382(9) ?
C81 H81 . 0.9500 ?
C82 C83 . 1.360(8) ?
C82 H82 . 0.9500 ?
C83 C84 . 1.378(8) ?
C83 H83 . 0.9500 ?
C84 H84 . 0.9500 ?
C85 C86 . 1.370(9) ?
C85 C90 . 1.400(9) ?
C85 P8 . 1.852(6) ?
C86 C87 . 1.371(9) ?
C86 H86 . 0.9500 ?
C87 C88 . 1.336(9) ?
C87 H87 . 0.9500 ?
C88 C89 . 1.390(10) ?
C88 H88 . 0.9500 ?
C89 C90 . 1.413(10) ?
C89 H89 . 0.9500 ?
C90 H90 . 0.9500 ?
C91 B22 . 1.693(9) ?
C91 C92 . 1.706(8) ?
C91 B21 . 1.710(9) ?
C91 B23 . 1.719(10) ?
C91 B20 . 1.722(9) ?
C91 P8 . 1.879(6) ?
C92 B25 . 1.711(9) ?
C92 B20 . 1.729(9) ?
C92 B24 . 1.735(9) ?
C92 B23 . 1.751(11) ?
C92 P7 . 1.884(6) ?
C93 C94 . 1.380(9) ?
C93 C98 . 1.392(9) ?
C93 P7 . 1.834(7) ?
C94 C95 . 1.388(10) ?
C94 H94 . 0.9500 ?
C95 C96 . 1.384(10) ?
C95 H95 . 0.9500 ?
C96 C97 . 1.375(11) ?
C96 H96 . 0.9500 ?
C97 C98 . 1.397(10) ?
C97 H97 . 0.9500 ?
C98 H98 . 0.9500 ?
C99 C100 . 1.378(9) ?
C99 C104 . 1.383(9) ?
C99 P7 . 1.833(6) ?
C100 C101 . 1.395(9) ?
C100 H100 . 0.9500 ?
C101 C102 . 1.332(10) ?
C101 H101 . 0.9500 ?
C102 C103 . 1.390(10) ?
C102 H102 . 0.9500 ?
C103 C104 . 1.389(9) ?
C103 H103 . 0.9500 ?
C104 H104 . 0.9500 ?
C105 Cl2 . 1.669(9) ?
C105 Cl1 . 1.744(9) ?
C105 H10A . 0.9900 ?
C105 H10B . 0.9900 ?
P1 Au1 . 2.4444(14) ?
P2 Au1 . 2.4082(14) ?
P3 Au1 . 2.3852(14) ?
P4 Au1 . 2.4512(14) ?
P5 Au2 . 2.4665(17) ?
P6 Au2 . 2.3956(15) ?
P7 Au2 . 2.4113(16) ?
P8 Au2 . 2.4517(16) ?
B1 B7 . 1.780(10) ?
B1 B6 . 1.823(10) ?
B1 B2 . 1.865(10) ?
B1 H1 . 1.20(7) ?
B1 H3B . 1.23(4) ?
B2 B8 . 1.760(11) ?
B2 B7 . 1.784(11) ?
B2 B3 . 1.830(11) ?
B2 H2A . 1.08(7) ?
B2 H3B . 1.11(4) ?
B3 B8 . 1.744(10) ?
B3 B4 . 1.757(10) ?
B3 H3A . 1.27(7) ?
B4 B8 . 1.738(10) ?
B4 B9 . 1.753(10) ?
B4 B5 . 1.799(9) ?
B4 H4A . 1.1200 ?
B5 B6 . 1.768(10) ?
B5 B9 . 1.778(9) ?
B5 H5A . 1.1200 ?
B6 B9 . 1.744(9) ?
B6 B7 . 1.764(9) ?
B6 H6A . 1.1200 ?
B7 B9 . 1.809(10) ?
B7 B8 . 1.809(11) ?
B7 H7 . 1.1200 ?
B8 B9 . 1.776(10) ?
B8 H8A . 1.1200 ?
B9 H9A . 1.1200 ?
B10 B12 . 1.746(10) ?
B10 B14 . 1.781(11) ?
B10 B15 . 1.785(11) ?
B10 B13 . 1.799(11) ?
B10 H10C . 1.1200 ?
B11 B18 . 1.756(11) ?
B11 B17 . 1.763(11) ?
B11 B19 . 1.770(12) ?
B11 B16 . 1.795(10) ?
B11 H11A . 1.1200 ?
B12 B13 . 1.755(10) ?
B12 B19 . 1.817(11) ?
B12 H12A . 1.1200 ?
B13 B18 . 1.765(12) ?
B13 B14 . 1.778(11) ?
B13 B19 . 1.784(11) ?
B13 H13 . 1.1200 ?
B14 B18 . 1.772(12) ?
B14 B15 . 1.788(10) ?
B14 B17 . 1.795(12) ?
B14 H14 . 1.1200 ?
B15 B17 . 1.779(11) ?
B15 B16 . 1.789(10) ?
B15 H15 . 1.1200 ?
B16 B17 . 1.776(10) ?
B16 H16A . 1.1200 ?
B17 B18 . 1.793(11) ?
B17 H17A . 1.1200 ?
B18 B19 . 1.776(11) ?
B18 H18A . 1.1200 ?
B19 H19A . 1.1200 ?
B20 B21 . 1.764(10) ?
B20 B28 . 1.786(10) ?
B20 B24 . 1.802(10) ?
B20 H20A . 1.1200 ?
B21 B28 . 1.748(11) ?
B21 B27 . 1.752(10) ?
B21 B22 . 1.783(10) ?
B21 H21 . 1.1200 ?
B22 B23 . 1.744(11) ?
B22 B27 . 1.768(10) ?
B22 B26 . 1.786(10) ?
B22 H22A . 1.1200 ?
B23 B26 . 1.766(11) ?
B23 B25 . 1.819(11) ?
B23 H23A . 1.1200 ?
B24 B29 . 1.772(10) ?
B24 B28 . 1.773(10) ?
B24 B25 . 1.775(11) ?
B24 H24A . 1.1200 ?
B25 B29 . 1.769(11) ?
B25 B26 . 1.780(11) ?
B25 H25A . 1.1200 ?
B26 B29 . 1.780(11) ?
B26 B27 . 1.788(10) ?
B26 H26A . 1.1200 ?
B27 B28 . 1.790(11) ?
B27 B29 . 1.790(11) ?
B27 H27 . 1.1200 ?
B28 B29 . 1.781(11) ?
B28 H28A . 1.1200 ?
B29 H29A . 1.1200 ?
B30 B33 . 1.770(12) ?
B30 B38 . 1.770(11) ?
B30 B32 . 1.797(11) ?
B30 H30A . 1.1200 ?
B31 B34 . 1.786(11) ?
B31 B33 . 1.812(12) ?
B31 B35 . 1.841(12) ?
B31 H31A . 1.10(7) ?
B31 H31B . 1.22(4) ?
B32 B37 . 1.750(11) ?
B32 B36 . 1.765(12) ?
B32 B38 . 1.777(12) ?
B32 H32A . 1.1200 ?
B33 B38 . 1.754(11) ?
B33 B34 . 1.781(11) ?
B33 H33 . 1.1200 ?
B34 B35 . 1.775(13) ?
B34 B37 . 1.794(12) ?
B34 B38 . 1.803(13) ?
B34 H34A . 1.1200 ?
B35 B37 . 1.762(13) ?
B35 B36 . 1.854(12) ?
B35 H31B . 1.18(4) ?
B35 H35A . 1.12(4) ?
B36 B37 . 1.746(12) ?
B36 H36A . 1.14(7) ?
B37 B38 . 1.787(13) ?
B37 H37A . 1.1200 ?
B38 H38A . 1.1200 ?

loop_
_geom_torsion_atom_site_label_1
_geom_torsion_atom_site_label_2
_geom_torsion_atom_site_label_3
_geom_torsion_atom_site_label_4
_geom_torsion_site_symmetry_1
_geom_torsion_site_symmetry_2
_geom_torsion_site_symmetry_3
_geom_torsion_site_symmetry_4
_geom_torsion
_geom_torsion_publ_flag
C6 C1 C2 C3 . . . . 0.3(8) ?
P1 C1 C2 C3 . . . . -179.7(4) ?
C1 C2 C3 C4 . . . . -0.8(9) ?
C2 C3 C4 C5 . . . . 0.5(9) ?
C3 C4 C5 C6 . . . . 0.3(9) ?
C4 C5 C6 C1 . . . . -0.8(9) ?
C2 C1 C6 C5 . . . . 0.5(8) ?
P1 C1 C6 C5 . . . . -179.5(4) ?
C12 C7 C8 C9 . . . . 0.8(9) ?
P1 C7 C8 C9 . . . . -174.3(5) ?
C7 C8 C9 C10 . . . . 0.8(10) ?
C8 C9 C10 C11 . . . . -1.5(10) ?
C9 C10 C11 C12 . . . . 0.5(10) ?
C10 C11 C12 C7 . . . . 1.2(10) ?
C8 C7 C12 C11 . . . . -1.8(9) ?
P1 C7 C12 C11 . . . . 173.5(5) ?
B1 C13 C14 B3 . . . . 4.5(6) ?
B5 C13 C14 B3 . . . . -106.0(5) ?
B6 C13 C14 B3 . . . . -65.9(6) ?
P1 C13 C14 B3 . . . . 150.7(4) ?
B1 C13 C14 B4 . . . . 72.6(5) ?
B5 C13 C14 B4 . . . . -37.9(4) ?
B6 C13 C14 B4 . . . . 2.2(6) ?
P1 C13 C14 B4 . . . . -141.2(4) ?
B1 C13 C14 B5 . . . . 110.5(5) ?
B6 C13 C14 B5 . . . . 40.1(4) ?
P1 C13 C14 B5 . . . . -103.3(4) ?
B1 C13 C14 P2 . . . . -145.7(4) ?
B5 C13 C14 P2 . . . . 103.8(4) ?
B6 C13 C14 P2 . . . . 143.9(4) ?
P1 C13 C14 P2 . . . . 0.6(5) ?
C20 C15 C16 C17 . . . . -1.8(8) ?
P2 C15 C16 C17 . . . . -178.3(5) ?
C15 C16 C17 C18 . . . . 0.6(10) ?
C16 C17 C18 C19 . . . . 0.7(10) ?
C17 C18 C19 C20 . . . . -0.7(10) ?
C18 C19 C20 C15 . . . . -0.6(10) ?
C16 C15 C20 C19 . . . . 1.9(9) ?
P2 C15 C20 C19 . . . . 178.7(5) ?
C26 C21 C22 C23 . . . . 1.3(9) ?
P2 C21 C22 C23 . . . . -179.9(5) ?
C21 C22 C23 C24 . . . . -1.6(11) ?
C22 C23 C24 C25 . . . . -1.2(13) ?
C23 C24 C25 C26 . . . . 4.1(14) ?
C22 C21 C26 C25 . . . . 1.7(10) ?
P2 C21 C26 C25 . . . . -177.0(6) ?
C24 C25 C26 C21 . . . . -4.4(13) ?
C32 C27 C28 C29 . . . . 0.5(9) ?
P4 C27 C28 C29 . . . . -174.3(5) ?
C27 C28 C29 C30 . . . . -1.6(11) ?
C28 C29 C30 C31 . . . . 0.7(11) ?
C29 C30 C31 C32 . . . . 1.4(10) ?
C30 C31 C32 C27 . . . . -2.5(10) ?
C28 C27 C32 C31 . . . . 1.6(9) ?
P4 C27 C32 C31 . . . . 175.8(5) ?
C38 C33 C34 C35 . . . . -2.2(8) ?
P4 C33 C34 C35 . . . . -178.1(4) ?
C33 C34 C35 C36 . . . . 1.3(9) ?
C34 C35 C36 C37 . . . . 0.4(9) ?
C35 C36 C37 C38 . . . . -1.1(9) ?
C36 C37 C38 C33 . . . . 0.2(9) ?
C34 C33 C38 C37 . . . . 1.5(8) ?
P4 C33 C38 C37 . . . . 177.7(4) ?
B10 C39 C40 B19 . . . . -0.2(7) ?
B12 C39 C40 B19 . . . . 38.5(5) ?
B15 C39 C40 B19 . . . . -67.3(6) ?
B16 C39 C40 B19 . . . . -106.5(5) ?
P4 C39 C40 B19 . . . . 147.8(4) ?
B10 C39 C40 B16 . . . . 106.3(5) ?
B12 C39 C40 B16 . . . . 145.0(5) ?
B15 C39 C40 B16 . . . . 39.2(5) ?
P4 C39 C40 B16 . . . . -105.7(4) ?
B10 C39 C40 B11 . . . . 66.6(6) ?
B12 C39 C40 B11 . . . . 105.3(5) ?
B15 C39 C40 B11 . . . . -0.5(6) ?
B16 C39 C40 B11 . . . . -39.7(5) ?
P4 C39 C40 B11 . . . . -145.4(4) ?
B10 C39 C40 B12 . . . . -38.6(5) ?
B15 C39 C40 B12 . . . . -105.8(5) ?
B16 C39 C40 B12 . . . . -145.0(5) ?
P4 C39 C40 B12 . . . . 109.3(5) ?
B10 C39 C40 P3 . . . . -151.0(4) ?
B12 C39 C40 P3 . . . . -112.4(5) ?
B15 C39 C40 P3 . . . . 141.9(4) ?
B16 C39 C40 P3 . . . . 102.7(5) ?
P4 C39 C40 P3 . . . . -3.0(6) ?
C46 C41 C42 C43 . . . . 1.0(8) ?
P3 C41 C42 C43 . . . . 172.4(5) ?
C41 C42 C43 C44 . . . . -1.8(9) ?
C42 C43 C44 C45 . . . . 2.3(10) ?
C43 C44 C45 C46 . . . . -1.9(10) ?
C44 C45 C46 C41 . . . . 1.1(9) ?
C42 C41 C46 C45 . . . . -0.6(8) ?
P3 C41 C46 C45 . . . . -170.9(5) ?
C52 C47 C48 C49 . . . . 0.8(10) ?
P3 C47 C48 C49 . . . . 174.7(6) ?
C47 C48 C49 C50 . . . . -2.1(12) ?
C48 C49 C50 C51 . . . . 2.4(13) ?
C49 C50 C51 C52 . . . . -1.3(13) ?
C50 C51 C52 C47 . . . . 0.0(11) ?
C48 C47 C52 C51 . . . . 0.2(9) ?
P3 C47 C52 C51 . . . . -173.8(5) ?
C54A C58A C53A C55A . . . . 0.0 ?
C54A C58A C53A P5 . . . . -172.8(6) ?
C58A C53A C55A C56A . . . . 0.0 ?
P5 C53A C55A C56A . . . . 173.1(6) ?
C53A C55A C56A C57A . . . . 0.0 ?
C55A C56A C57A C54A . . . . 0.0 ?
C56A C57A C54A C58A . . . . 0.0 ?
C53A C58A C54A C57A . . . . 0.0 ?
C57B C53B C58B C55B . . . . 0.0 ?
P5 C53B C58B C55B . . . . 172(2) ?
C53B C58B C55B C54B . . . . 0.0 ?
C58B C55B C54B C56B . . . . 0.0 ?
C55B C54B C56B C57B . . . . 0.0 ?
C54B C56B C57B C53B . . . . 0.0 ?
C58B C53B C57B C56B . . . . 0.0 ?
P5 C53B C57B C56B . . . . -173.2(17) ?
C64 C59 C60 C61 . . . . -3.9(10) ?
P5 C59 C60 C61 . . . . 173.6(6) ?
C59 C60 C61 C62 . . . . -0.1(11) ?
C60 C61 C62 C63 . . . . 4.1(11) ?
C61 C62 C63 C64 . . . . -4.1(11) ?
C60 C59 C64 C63 . . . . 4.0(10) ?
P5 C59 C64 C63 . . . . -173.4(5) ?
C62 C63 C64 C59 . . . . 0.0(11) ?
B31 C65 C66 B36 . . . . 2.7(7) ?
B30 C65 C66 B36 . . . . -107.1(6) ?
B33 C65 C66 B36 . . . . -68.1(7) ?
P5 C65 C66 B36 . . . . 148.4(5) ?
B31 C65 C66 B32 . . . . 71.3(7) ?
B30 C65 C66 B32 . . . . -38.5(5) ?
B33 C65 C66 B32 . . . . 0.4(7) ?
P5 C65 C66 B32 . . . . -143.0(5) ?
B31 C65 C66 B30 . . . . 109.8(6) ?
B33 C65 C66 B30 . . . . 39.0(5) ?
P5 C65 C66 B30 . . . . -104.5(5) ?
B31 C65 C66 P6 . . . . -149.2(5) ?
B30 C65 C66 P6 . . . . 101.0(5) ?
B33 C65 C66 P6 . . . . 140.0(5) ?
P5 C65 C66 P6 . . . . -3.5(6) ?
C72 C67 C68 C69 . . . . 5.6(10) ?
P6 C67 C68 C69 . . . . -171.4(6) ?
C67 C68 C69 C70 . . . . -4.4(11) ?
C68 C69 C70 C71 . . . . 1.0(13) ?
C69 C70 C71 C72 . . . . 1.1(13) ?
C68 C67 C72 C71 . . . . -3.6(11) ?
P6 C67 C72 C71 . . . . 173.4(6) ?
C70 C71 C72 C67 . . . . 0.2(12) ?
C78 C73 C74 C75 . . . . -0.5(9) ?
P6 C73 C74 C75 . . . . -175.6(5) ?
C73 C74 C75 C76 . . . . 1.3(10) ?
C74 C75 C76 C77 . . . . -1.3(11) ?
C75 C76 C77 C78 . . . . 0.6(12) ?
C76 C77 C78 C73 . . . . 0.1(12) ?
C74 C73 C78 C77 . . . . -0.2(10) ?
P6 C73 C78 C77 . . . . 175.4(6) ?
C84 C79 C80 C81 . . . . -0.6(11) ?
P8 C79 C80 C81 . . . . -171.7(6) ?
C79 C80 C81 C82 . . . . -0.3(11) ?
C80 C81 C82 C83 . . . . 1.7(11) ?
C81 C82 C83 C84 . . . . -2.1(11) ?
C82 C83 C84 C79 . . . . 1.2(10) ?
C80 C79 C84 C83 . . . . 0.2(10) ?
P8 C79 C84 C83 . . . . 170.6(5) ?
C90 C85 C86 C87 . . . . -8.5(10) ?
P8 C85 C86 C87 . . . . 178.0(5) ?
C85 C86 C87 C88 . . . . 2.4(11) ?
C86 C87 C88 C89 . . . . 3.7(11) ?
C87 C88 C89 C90 . . . . -3.4(11) ?
C86 C85 C90 C89 . . . . 8.6(10) ?
P8 C85 C90 C89 . . . . -177.4(6) ?
C88 C89 C90 C85 . . . . -2.8(11) ?
B22 C91 C92 B25 . . . . 1.0(6) ?
B21 C91 C92 B25 . . . . -66.7(6) ?
B23 C91 C92 B25 . . . . 39.7(5) ?
B20 C91 C92 B25 . . . . -106.1(5) ?
P8 C91 C92 B25 . . . . 148.5(4) ?
B22 C91 C92 B20 . . . . 107.2(5) ?
B21 C91 C92 B20 . . . . 39.5(5) ?
B23 C91 C92 B20 . . . . 145.9(5) ?
P8 C91 C92 B20 . . . . -105.3(5) ?
B22 C91 C92 B24 . . . . 67.5(6) ?
B21 C91 C92 B24 . . . . -0.2(6) ?
B23 C91 C92 B24 . . . . 106.2(5) ?
B20 C91 C92 B24 . . . . -39.7(5) ?
P8 C91 C92 B24 . . . . -145.0(4) ?
B22 C91 C92 B23 . . . . -38.7(5) ?
B21 C91 C92 B23 . . . . -106.4(5) ?
B20 C91 C92 B23 . . . . -145.9(5) ?
P8 C91 C92 B23 . . . . 108.8(5) ?
B22 C91 C92 P7 . . . . -149.0(4) ?
B21 C91 C92 P7 . . . . 143.3(4) ?
B23 C91 C92 P7 . . . . -110.3(5) ?
B20 C91 C92 P7 . . . . 103.9(5) ?
P8 C91 C92 P7 . . . . -1.4(6) ?
C98 C93 C94 C95 . . . . 1.4(11) ?
P7 C93 C94 C95 . . . . -175.5(6) ?
C93 C94 C95 C96 . . . . -1.9(12) ?
C94 C95 C96 C97 . . . . 0.1(13) ?
C95 C96 C97 C98 . . . . 2.1(14) ?
C94 C93 C98 C97 . . . . 0.8(11) ?
P7 C93 C98 C97 . . . . 177.6(6) ?
C96 C97 C98 C93 . . . . -2.6(13) ?
C104 C99 C100 C101 . . . . -2.4(11) ?
P7 C99 C100 C101 . . . . 179.9(6) ?
C99 C100 C101 C102 . . . . 0.7(13) ?
C100 C101 C102 C103 . . . . 0.6(14) ?
C101 C102 C103 C104 . . . . -0.3(13) ?
C100 C99 C104 C103 . . . . 2.7(11) ?
P7 C99 C104 C103 . . . . -179.2(6) ?
C102 C103 C104 C99 . . . . -1.4(12) ?
C2 C1 P1 C7 . . . . 142.5(4) ?
C6 C1 P1 C7 . . . . -37.5(5) ?
C2 C1 P1 C13 . . . . -108.2(4) ?
C6 C1 P1 C13 . . . . 71.7(5) ?
C2 C1 P1 Au1 . . . . 15.4(5) ?
C6 C1 P1 Au1 . . . . -164.7(4) ?
C8 C7 P1 C1 . . . . -28.6(5) ?
C12 C7 P1 C1 . . . . 156.4(5) ?
C8 C7 P1 C13 . . . . -139.7(5) ?
C12 C7 P1 C13 . . . . 45.3(5) ?
C8 C7 P1 Au1 . . . . 106.7(5) ?
C12 C7 P1 Au1 . . . . -68.3(5) ?
C14 C13 P1 C1 . . . . 146.1(4) ?
B1 C13 P1 C1 . . . . -71.5(5) ?
B5 C13 P1 C1 . . . . 74.8(4) ?
B6 C13 P1 C1 . . . . 5.6(5) ?
C14 C13 P1 C7 . . . . -102.8(4) ?
B1 C13 P1 C7 . . . . 39.6(5) ?
B5 C13 P1 C7 . . . . -174.2(4) ?
B6 C13 P1 C7 . . . . 116.7(4) ?
C14 C13 P1 Au1 . . . . 12.5(4) ?
B1 C13 P1 Au1 . . . . 154.9(4) ?
B5 C13 P1 Au1 . . . . -58.8(4) ?
B6 C13 P1 Au1 . . . . -128.0(4) ?
C22 C21 P2 C15 . . . . -168.0(5) ?
C26 C21 P2 C15 . . . . 10.7(6) ?
C22 C21 P2 C14 . . . . 76.8(5) ?
C26 C21 P2 C14 . . . . -104.5(6) ?
C22 C21 P2 Au1 . . . . -42.8(5) ?
C26 C21 P2 Au1 . . . . 136.0(5) ?
C20 C15 P2 C21 . . . . 62.6(5) ?
C16 C15 P2 C21 . . . . -120.8(5) ?
C20 C15 P2 C14 . . . . 173.6(4) ?
C16 C15 P2 C14 . . . . -9.8(6) ?
C20 C15 P2 Au1 . . . . -64.8(5) ?
C16 C15 P2 Au1 . . . . 111.7(5) ?
B3 C14 P2 C21 . . . . 73.5(5) ?
C13 C14 P2 C21 . . . . -138.8(4) ?
B4 C14 P2 C21 . . . . -1.1(5) ?
B5 C14 P2 C21 . . . . -70.9(4) ?
B3 C14 P2 C15 . . . . -36.9(5) ?
C13 C14 P2 C15 . . . . 110.8(4) ?
B4 C14 P2 C15 . . . . -111.5(4) ?
B5 C14 P2 C15 . . . . 178.8(4) ?
B3 C14 P2 Au1 . . . . -161.4(4) ?
C13 C14 P2 Au1 . . . . -13.7(4) ?
B4 C14 P2 Au1 . . . . 124.0(4) ?
B5 C14 P2 Au1 . . . . 54.3(4) ?
C52 C47 P3 C41 . . . . -161.5(5) ?
C48 C47 P3 C41 . . . . 24.6(6) ?
C52 C47 P3 C40 . . . . 85.1(5) ?
C48 C47 P3 C40 . . . . -88.8(6) ?
C52 C47 P3 Au1 . . . . -32.0(5) ?
C48 C47 P3 Au1 . . . . 154.1(5) ?
C42 C41 P3 C47 . . . . 56.3(5) ?
C46 C41 P3 C47 . . . . -133.1(5) ?
C42 C41 P3 C40 . . . . 162.6(4) ?
C46 C41 P3 C40 . . . . -26.8(6) ?
C42 C41 P3 Au1 . . . . -75.4(4) ?
C46 C41 P3 Au1 . . . . 95.2(5) ?
B19 C40 P3 C47 . . . . 80.1(5) ?
C39 C40 P3 C47 . . . . -133.2(4) ?
B16 C40 P3 C47 . . . . -65.5(4) ?
B11 C40 P3 C47 . . . . 5.3(5) ?
B12 C40 P3 C47 . . . . 157.9(5) ?
B19 C40 P3 C41 . . . . -29.1(6) ?
C39 C40 P3 C41 . . . . 117.6(4) ?
B16 C40 P3 C41 . . . . -174.7(4) ?
B11 C40 P3 C41 . . . . -104.0(5) ?
B12 C40 P3 C41 . . . . 48.6(5) ?
B19 C40 P3 Au1 . . . . -155.1(4) ?
C39 C40 P3 Au1 . . . . -8.4(4) ?
B16 C40 P3 Au1 . . . . 59.3(4) ?
B11 C40 P3 Au1 . . . . 130.1(4) ?
B12 C40 P3 Au1 . . . . -77.4(4) ?
C32 C27 P4 C33 . . . . -58.7(6) ?
C28 C27 P4 C33 . . . . 115.7(5) ?
C32 C27 P4 C39 . . . . 50.1(6) ?
C28 C27 P4 C39 . . . . -135.4(5) ?
C32 C27 P4 Au1 . . . . 172.9(4) ?
C28 C27 P4 Au1 . . . . -12.7(5) ?
C34 C33 P4 C27 . . . . 9.3(5) ?
C38 C33 P4 C27 . . . . -166.6(4) ?
C34 C33 P4 C39 . . . . -101.4(5) ?
C38 C33 P4 C39 . . . . 82.7(5) ?
C34 C33 P4 Au1 . . . . 144.1(4) ?
C38 C33 P4 Au1 . . . . -31.8(5) ?
B10 C39 P4 C27 . . . . -72.8(5) ?
B12 C39 P4 C27 . . . . -145.9(4) ?
C40 C39 P4 C27 . . . . 144.4(4) ?
B15 C39 P4 C27 . . . . 4.8(5) ?
B16 C39 P4 C27 . . . . 77.2(4) ?
B10 C39 P4 C33 . . . . 38.2(5) ?
B12 C39 P4 C33 . . . . -34.9(5) ?
C40 C39 P4 C33 . . . . -104.5(4) ?
B15 C39 P4 C33 . . . . 115.9(5) ?
B16 C39 P4 C33 . . . . -171.7(4) ?
B10 C39 P4 Au1 . . . . 155.3(4) ?
B12 C39 P4 Au1 . . . . 82.2(4) ?
C40 C39 P4 Au1 . . . . 12.6(4) ?
B15 C39 P4 Au1 . . . . -127.0(4) ?
B16 C39 P4 Au1 . . . . -54.6(4) ?
C58B C53B P5 C59 . . . . -40.1(13) ?
C57B C53B P5 C59 . . . . 132.5(11) ?
C58B C53B P5 C53A . . . . 86(12) ?
C57B C53B P5 C53A . . . . -101(13) ?
C58B C53B P5 C65 . . . . 68.9(13) ?
C57B C53B P5 C65 . . . . -118.5(11) ?
C58B C53B P5 Au2 . . . . -163.1(9) ?
C57B C53B P5 Au2 . . . . 9.5(17) ?
C64 C59 P5 C53B . . . . -39.1(10) ?
C60 C59 P5 C53B . . . . 143.4(10) ?
C64 C59 P5 C53A . . . . -42.6(6) ?
C60 C59 P5 C53A . . . . 140.0(6) ?
C64 C59 P5 C65 . . . . -151.9(5) ?
C60 C59 P5 C65 . . . . 30.6(6) ?
C64 C59 P5 Au2 . . . . 94.0(5) ?
C60 C59 P5 Au2 . . . . -83.5(5) ?
C55A C53A P5 C53B . . . . 106(12) ?
C58A C53A P5 C53B . . . . -81(12) ?
C55A C53A P5 C59 . . . . 160.2(4) ?
C58A C53A P5 C59 . . . . -26.8(5) ?
C55A C53A P5 C65 . . . . -91.3(5) ?
C58A C53A P5 C65 . . . . 81.6(4) ?
C55A C53A P5 Au2 . . . . 33.6(6) ?
C58A C53A P5 Au2 . . . . -153.5(3) ?
C66 C65 P5 C53B . . . . 151.8(8) ?
B31 C65 P5 C53B . . . . -65.5(9) ?
B30 C65 P5 C53B . . . . 80.8(8) ?
B33 C65 P5 C53B . . . . 11.0(9) ?
C66 C65 P5 C59 . . . . -98.6(5) ?
B31 C65 P5 C59 . . . . 44.1(6) ?
B30 C65 P5 C59 . . . . -169.6(4) ?
B33 C65 P5 C59 . . . . 120.6(5) ?
C66 C65 P5 C53A . . . . 150.5(5) ?
B31 C65 P5 C53A . . . . -66.8(6) ?
B30 C65 P5 C53A . . . . 79.5(5) ?
B33 C65 P5 C53A . . . . 9.7(6) ?
C66 C65 P5 Au2 . . . . 15.2(5) ?
B31 C65 P5 Au2 . . . . 157.9(5) ?
B30 C65 P5 Au2 . . . . -55.8(5) ?
B33 C65 P5 Au2 . . . . -125.5(5) ?
C72 C67 P6 C73 . . . . 21.0(6) ?
C68 C67 P6 C73 . . . . -162.1(5) ?
C72 C67 P6 C66 . . . . -94.3(6) ?
C68 C67 P6 C66 . . . . 82.7(6) ?
C72 C67 P6 Au2 . . . . 144.3(5) ?
C68 C67 P6 Au2 . . . . -38.8(6) ?
C78 C73 P6 C67 . . . . 62.1(5) ?
C74 C73 P6 C67 . . . . -122.7(5) ?
C78 C73 P6 C66 . . . . 171.5(5) ?
C74 C73 P6 C66 . . . . -13.3(6) ?
C78 C73 P6 Au2 . . . . -65.2(5) ?
C74 C73 P6 Au2 . . . . 110.0(5) ?
C65 C66 P6 C67 . . . . -136.8(4) ?
B36 C66 P6 C67 . . . . 74.5(6) ?
B32 C66 P6 C67 . . . . -0.6(5) ?
B30 C66 P6 C67 . . . . -69.5(4) ?
C65 C66 P6 C73 . . . . 113.5(4) ?
B36 C66 P6 C73 . . . . -35.2(6) ?
B32 C66 P6 C73 . . . . -110.4(5) ?
B30 C66 P6 C73 . . . . -179.3(4) ?
C65 C66 P6 Au2 . . . . -10.5(5) ?
B36 C66 P6 Au2 . . . . -159.2(5) ?
B32 C66 P6 Au2 . . . . 125.7(4) ?
B30 C66 P6 Au2 . . . . 56.8(4) ?
C100 C99 P7 C93 . . . . -112.8(7) ?
C104 C99 P7 C93 . . . . 69.4(6) ?
C100 C99 P7 C92 . . . . -6.5(8) ?
C104 C99 P7 C92 . . . . 175.7(5) ?
C100 C99 P7 Au2 . . . . 115.4(6) ?
C104 C99 P7 Au2 . . . . -62.4(6) ?
C94 C93 P7 C99 . . . . -164.4(5) ?
C98 C93 P7 C99 . . . . 18.8(6) ?
C94 C93 P7 C92 . . . . 81.2(6) ?
C98 C93 P7 C92 . . . . -95.6(6) ?
C94 C93 P7 Au2 . . . . -35.6(6) ?
C98 C93 P7 Au2 . . . . 147.6(5) ?
C91 C92 P7 C99 . . . . 111.9(4) ?
B25 C92 P7 C99 . . . . -33.1(6) ?
B20 C92 P7 C99 . . . . 179.2(4) ?
B24 C92 P7 C99 . . . . -109.1(5) ?
B23 C92 P7 C99 . . . . 43.5(5) ?
C91 C92 P7 C93 . . . . -139.2(4) ?
B25 C92 P7 C93 . . . . 75.8(5) ?
B20 C92 P7 C93 . . . . -71.9(5) ?
B24 C92 P7 C93 . . . . -0.2(5) ?
B23 C92 P7 C93 . . . . 152.4(5) ?
C91 C92 P7 Au2 . . . . -13.9(4) ?
B25 C92 P7 Au2 . . . . -158.9(5) ?
B20 C92 P7 Au2 . . . . 53.4(4) ?
B24 C92 P7 Au2 . . . . 125.1(4) ?
B23 C92 P7 Au2 . . . . -82.3(4) ?
C80 C79 P8 C85 . . . . 121.0(5) ?
C84 C79 P8 C85 . . . . -49.8(6) ?
C80 C79 P8 C91 . . . . -131.8(5) ?
C84 C79 P8 C91 . . . . 57.5(6) ?
C80 C79 P8 Au2 . . . . -9.7(6) ?
C84 C79 P8 Au2 . . . . 179.5(4) ?
C86 C85 P8 C79 . . . . 7.5(6) ?
C90 C85 P8 C79 . . . . -166.2(5) ?
C86 C85 P8 C91 . . . . -102.1(6) ?
C90 C85 P8 C91 . . . . 84.3(5) ?
C86 C85 P8 Au2 . . . . 143.9(5) ?
C90 C85 P8 Au2 . . . . -29.8(5) ?
B22 C91 P8 C79 . . . . -69.7(5) ?
C92 C91 P8 C79 . . . . 147.6(4) ?
B21 C91 P8 C79 . . . . 8.0(5) ?
B23 C91 P8 C79 . . . . -142.4(5) ?
B20 C91 P8 C79 . . . . 79.5(4) ?
B22 C91 P8 C85 . . . . 40.3(5) ?
C92 C91 P8 C85 . . . . -102.4(4) ?
B21 C91 P8 C85 . . . . 118.1(5) ?
B23 C91 P8 C85 . . . . -32.3(5) ?
B20 C91 P8 C85 . . . . -170.4(4) ?
B22 C91 P8 Au2 . . . . 158.4(4) ?
C92 C91 P8 Au2 . . . . 15.7(4) ?
B21 C91 P8 Au2 . . . . -123.8(4) ?
B23 C91 P8 Au2 . . . . 85.7(5) ?
B20 C91 P8 Au2 . . . . -52.3(4) ?
C47 P3 Au1 P2 . . . . -13.7(2) ?
C41 P3 Au1 P2 . . . . 110.8(2) ?
C40 P3 Au1 P2 . . . . -126.4(2) ?
C47 P3 Au1 P1 . . . . -127.8(2) ?
C41 P3 Au1 P1 . . . . -3.3(2) ?
C40 P3 Au1 P1 . . . . 119.5(2) ?
C47 P3 Au1 P4 . . . . 125.2(2) ?
C41 P3 Au1 P4 . . . . -110.3(2) ?
C40 P3 Au1 P4 . . . . 12.5(2) ?
C21 P2 Au1 P3 . . . . -3.2(2) ?
C15 P2 Au1 P3 . . . . 116.8(2) ?
C14 P2 Au1 P3 . . . . -120.67(19) ?
C21 P2 Au1 P1 . . . . 133.7(2) ?
C15 P2 Au1 P1 . . . . -106.3(2) ?
C14 P2 Au1 P1 . . . . 16.25(19) ?
C21 P2 Au1 P4 . . . . -121.9(2) ?
C15 P2 Au1 P4 . . . . -1.8(2) ?
C14 P2 Au1 P4 . . . . 120.70(19) ?
C1 P1 Au1 P3 . . . . -11.7(2) ?
C7 P1 Au1 P3 . . . . -137.25(19) ?
C13 P1 Au1 P3 . . . . 111.49(19) ?
C1 P1 Au1 P2 . . . . -138.9(2) ?
C7 P1 Au1 P2 . . . . 95.48(19) ?
C13 P1 Au1 P2 . . . . -15.78(18) ?
C1 P1 Au1 P4 . . . . 89.2(2) ?
C7 P1 Au1 P4 . . . . -36.38(19) ?
C13 P1 Au1 P4 . . . . -147.64(18) ?
C27 P4 Au1 P3 . . . . -136.0(2) ?
C33 P4 Au1 P3 . . . . 97.75(19) ?
C39 P4 Au1 P3 . . . . -14.0(2) ?
C27 P4 Au1 P2 . . . . -5.8(2) ?
C33 P4 Au1 P2 . . . . -132.06(19) ?
C39 P4 Au1 P2 . . . . 116.2(2) ?
C27 P4 Au1 P1 . . . . 91.2(2) ?
C33 P4 Au1 P1 . . . . -35.06(19) ?
C39 P4 Au1 P1 . . . . -146.80(19) ?
C67 P6 Au2 P7 . . . . -9.4(2) ?
C73 P6 Au2 P7 . . . . 109.6(2) ?
C66 P6 Au2 P7 . . . . -126.8(2) ?
C67 P6 Au2 P8 . . . . -126.0(2) ?
C73 P6 Au2 P8 . . . . -7.0(2) ?
C66 P6 Au2 P8 . . . . 116.6(2) ?
C67 P6 Au2 P5 . . . . 132.4(2) ?
C73 P6 Au2 P5 . . . . -108.6(2) ?
C66 P6 Au2 P5 . . . . 14.9(2) ?
C99 P7 Au2 P6 . . . . 116.7(2) ?
C93 P7 Au2 P6 . . . . -7.1(2) ?
C92 P7 Au2 P6 . . . . -119.7(2) ?
C99 P7 Au2 P8 . . . . -105.3(2) ?
C93 P7 Au2 P8 . . . . 130.9(2) ?
C92 P7 Au2 P8 . . . . 18.2(2) ?
C99 P7 Au2 P5 . . . . 0.3(3) ?
C93 P7 Au2 P5 . . . . -123.5(2) ?
C92 P7 Au2 P5 . . . . 123.8(2) ?
C79 P8 Au2 P6 . . . . -11.2(3) ?
C85 P8 Au2 P6 . . . . -139.1(2) ?
C91 P8 Au2 P6 . . . . 110.0(2) ?
C79 P8 Au2 P7 . . . . -140.1(2) ?
C85 P8 Au2 P7 . . . . 92.0(2) ?
C91 P8 Au2 P7 . . . . -18.9(2) ?
C79 P8 Au2 P5 . . . . 82.6(2) ?
C85 P8 Au2 P5 . . . . -45.3(2) ?
C91 P8 Au2 P5 . . . . -156.2(2) ?
C53B P5 Au2 P6 . . . . -144.4(11) ?
C59 P5 Au2 P6 . . . . 94.3(2) ?
C53A P5 Au2 P6 . . . . -139.6(4) ?
C65 P5 Au2 P6 . . . . -16.3(2) ?
C53B P5 Au2 P7 . . . . -15.9(11) ?
C59 P5 Au2 P7 . . . . -137.2(2) ?
C53A P5 Au2 P7 . . . . -11.1(4) ?
C65 P5 Au2 P7 . . . . 112.2(2) ?
C53B P5 Au2 P8 . . . . 84.2(11) ?
C59 P5 Au2 P8 . . . . -37.1(2) ?
C53A P5 Au2 P8 . . . . 89.0(4) ?
C65 P5 Au2 P8 . . . . -147.7(2) ?
C14 C13 B1 B7 . . . . -66.0(6) ?
B5 C13 B1 B7 . . . . 3.8(7) ?
B6 C13 B1 B7 . . . . 38.7(5) ?
P1 C13 B1 B7 . . . . 148.9(4) ?
C14 C13 B1 B6 . . . . -104.7(5) ?
B5 C13 B1 B6 . . . . -34.9(5) ?
P1 C13 B1 B6 . . . . 110.2(5) ?
C14 C13 B1 B2 . . . . -4.9(6) ?
B5 C13 B1 B2 . . . . 64.9(6) ?
B6 C13 B1 B2 . . . . 99.9(5) ?
P1 C13 B1 B2 . . . . -150.0(4) ?
C13 B1 B2 B8 . . . . -56.2(6) ?
B7 B1 B2 B8 . . . . 41.4(5) ?
B6 B1 B2 B8 . . . . 6.6(6) ?
C13 B1 B2 B7 . . . . -97.6(5) ?
B6 B1 B2 B7 . . . . -34.8(5) ?
C13 B1 B2 B3 . . . . 3.6(6) ?
B7 B1 B2 B3 . . . . 101.2(5) ?
B6 B1 B2 B3 . . . . 66.4(6) ?
C13 C14 B3 B8 . . . . 59.9(6) ?
B4 C14 B3 B8 . . . . -41.3(5) ?
B5 C14 B3 B8 . . . . -7.7(7) ?
P2 C14 B3 B8 . . . . -151.7(4) ?
C13 C14 B3 B4 . . . . 101.3(5) ?
B5 C14 B3 B4 . . . . 33.7(5) ?
P2 C14 B3 B4 . . . . -110.3(5) ?
C13 C14 B3 B2 . . . . -1.8(7) ?
B4 C14 B3 B2 . . . . -103.1(6) ?
B5 C14 B3 B2 . . . . -69.4(6) ?
P2 C14 B3 B2 . . . . 146.5(4) ?
B8 B2 B3 C14 . . . . 99.6(5) ?
B7 B2 B3 C14 . . . . 59.0(6) ?
B1 B2 B3 C14 . . . . -1.1(6) ?
B7 B2 B3 B8 . . . . -40.7(5) ?
B1 B2 B3 B8 . . . . -100.7(5) ?
B8 B2 B3 B4 . . . . 33.7(5) ?
B7 B2 B3 B4 . . . . -7.0(6) ?
B1 B2 B3 B4 . . . . -67.1(6) ?
B3 C14 B4 B8 . . . . 40.3(5) ?
C13 C14 B4 B8 . . . . -67.1(5) ?
B5 C14 B4 B8 . . . . -104.7(5) ?
P2 C14 B4 B8 . . . . 152.9(4) ?
B3 C14 B4 B9 . . . . 103.1(6) ?
C13 C14 B4 B9 . . . . -4.4(6) ?
B5 C14 B4 B9 . . . . -42.0(4) ?
P2 C14 B4 B9 . . . . -144.4(4) ?
C13 C14 B4 B3 . . . . -107.5(5) ?
B5 C14 B4 B3 . . . . -145.1(5) ?
P2 C14 B4 B3 . . . . 112.5(5) ?
B3 C14 B4 B5 . . . . 145.1(5) ?
C13 C14 B4 B5 . . . . 37.6(4) ?
P2 C14 B4 B5 . . . . -102.4(5) ?
C14 B3 B4 B8 . . . . -132.7(5) ?
B2 B3 B4 B8 . . . . -33.4(5) ?
C14 B3 B4 B9 . . . . -94.3(5) ?
B8 B3 B4 B9 . . . . 38.5(5) ?
B2 B3 B4 B9 . . . . 5.1(6) ?
B8 B3 B4 C14 . . . . 132.7(5) ?
B2 B3 B4 C14 . . . . 99.3(5) ?
C14 B3 B4 B5 . . . . -31.0(5) ?
B8 B3 B4 B5 . . . . 101.8(5) ?
B2 B3 B4 B5 . . . . 68.4(6) ?
B1 C13 B5 C14 . . . . -100.7(5) ?
B6 C13 B5 C14 . . . . -136.9(4) ?
P1 C13 B5 C14 . . . . 111.4(4) ?
C14 C13 B5 B6 . . . . 136.9(4) ?
B1 C13 B5 B6 . . . . 36.3(5) ?
P1 C13 B5 B6 . . . . -111.7(4) ?
C14 C13 B5 B9 . . . . 96.1(5) ?
B1 C13 B5 B9 . . . . -4.6(7) ?
B6 C13 B5 B9 . . . . -40.8(4) ?
P1 C13 B5 B9 . . . . -152.5(4) ?
C14 C13 B5 B4 . . . . 35.4(4) ?
B1 C13 B5 B4 . . . . -65.2(6) ?
B6 C13 B5 B4 . . . . -101.5(5) ?
P1 C13 B5 B4 . . . . 146.8(4) ?
B3 C14 B5 C13 . . . . 105.0(5) ?
B4 C14 B5 C13 . . . . 139.1(5) ?
P2 C14 B5 C13 . . . . -108.1(4) ?
B3 C14 B5 B6 . . . . 67.6(6) ?
C13 C14 B5 B6 . . . . -37.4(4) ?
B4 C14 B5 B6 . . . . 101.7(5) ?
P2 C14 B5 B6 . . . . -145.5(4) ?
B3 C14 B5 B9 . . . . 7.0(6) ?
C13 C14 B5 B9 . . . . -98.0(5) ?
B4 C14 B5 B9 . . . . 41.0(4) ?
P2 C14 B5 B9 . . . . 153.9(4) ?
B3 C14 B5 B4 . . . . -34.0(5) ?
C13 C14 B5 B4 . . . . -139.1(5) ?
P2 C14 B5 B4 . . . . 112.8(4) ?
B8 B4 B5 C13 . . . . 58.4(6) ?
B9 B4 B5 C13 . . . . 97.5(5) ?
C14 B4 B5 C13 . . . . -33.9(4) ?
B3 B4 B5 C13 . . . . -4.6(6) ?
B8 B4 B5 C14 . . . . 92.3(5) ?
B9 B4 B5 C14 . . . . 131.5(5) ?
B3 B4 B5 C14 . . . . 29.3(4) ?
B8 B4 B5 B6 . . . . -3.8(6) ?
B9 B4 B5 B6 . . . . 35.4(5) ?
C14 B4 B5 B6 . . . . -96.1(5) ?
B3 B4 B5 B6 . . . . -66.8(6) ?
B8 B4 B5 B9 . . . . -39.1(5) ?
C14 B4 B5 B9 . . . . -131.5(5) ?
B3 B4 B5 B9 . . . . -102.2(6) ?
C14 C13 B6 B9 . . . . 1.0(6) ?
B1 C13 B6 B9 . . . . -102.4(5) ?
B5 C13 B6 B9 . . . . 42.0(4) ?
P1 C13 B6 B9 . . . . 144.1(4) ?
C14 C13 B6 B7 . . . . 64.9(5) ?
B1 C13 B6 B7 . . . . -38.5(5) ?
B5 C13 B6 B7 . . . . 105.8(5) ?
P1 C13 B6 B7 . . . . -152.0(4) ?
C14 C13 B6 B5 . . . . -41.0(4) ?
B1 C13 B6 B5 . . . . -144.4(5) ?
P1 C13 B6 B5 . . . . 102.1(4) ?
C14 C13 B6 B1 . . . . 103.4(5) ?
B5 C13 B6 B1 . . . . 144.4(5) ?
P1 C13 B6 B1 . . . . -113.5(5) ?
C14 B5 B6 C13 . . . . 35.5(4) ?
B9 B5 B6 C13 . . . . 132.1(5) ?
B4 B5 B6 C13 . . . . 96.8(5) ?
C13 B5 B6 B9 . . . . -132.1(5) ?
C14 B5 B6 B9 . . . . -96.6(5) ?
B4 B5 B6 B9 . . . . -35.3(5) ?
C13 B5 B6 B7 . . . . -92.3(5) ?
C14 B5 B6 B7 . . . . -56.9(5) ?
B9 B5 B6 B7 . . . . 39.8(5) ?
B4 B5 B6 B7 . . . . 4.5(6) ?
C13 B5 B6 B1 . . . . -29.7(4) ?
C14 B5 B6 B1 . . . . 5.8(5) ?
B9 B5 B6 B1 . . . . 102.4(5) ?
B4 B5 B6 B1 . . . . 67.1(5) ?
B7 B1 B6 C13 . . . . -135.0(5) ?
B2 B1 B6 C13 . . . . -100.2(5) ?
C13 B1 B6 B9 . . . . 95.0(5) ?
B7 B1 B6 B9 . . . . -40.0(5) ?
B2 B1 B6 B9 . . . . -5.2(6) ?
C13 B1 B6 B7 . . . . 135.0(5) ?
B2 B1 B6 B7 . . . . 34.8(5) ?
C13 B1 B6 B5 . . . . 31.1(4) ?
B7 B1 B6 B5 . . . . -103.8(5) ?
B2 B1 B6 B5 . . . . -69.1(5) ?
C13 B6 B7 B1 . . . . 36.3(4) ?
B9 B6 B7 B1 . . . . 136.3(5) ?
B5 B6 B7 B1 . . . . 97.1(5) ?
C13 B6 B7 B2 . . . . -2.0(7) ?
B9 B6 B7 B2 . . . . 98.0(6) ?
B5 B6 B7 B2 . . . . 58.8(7) ?
B1 B6 B7 B2 . . . . -38.3(5) ?
C13 B6 B7 B9 . . . . -100.0(5) ?
B5 B6 B7 B9 . . . . -39.2(5) ?
B1 B6 B7 B9 . . . . -136.3(5) ?
C13 B6 B7 B8 . . . . -64.3(6) ?
B9 B6 B7 B8 . . . . 35.7(5) ?
B5 B6 B7 B8 . . . . -3.5(6) ?
B1 B6 B7 B8 . . . . -100.6(6) ?
C13 B1 B7 B6 . . . . -39.3(5) ?
B2 B1 B7 B6 . . . . -140.2(5) ?
C13 B1 B7 B2 . . . . 100.9(5) ?
B6 B1 B7 B2 . . . . 140.2(5) ?
C13 B1 B7 B9 . . . . -1.3(7) ?
B6 B1 B7 B9 . . . . 38.0(5) ?
B2 B1 B7 B9 . . . . -102.2(6) ?
C13 B1 B7 B8 . . . . 60.5(6) ?
B6 B1 B7 B8 . . . . 99.8(5) ?
B2 B1 B7 B8 . . . . -40.4(5) ?
B8 B2 B7 B6 . . . . -95.5(6) ?
B3 B2 B7 B6 . . . . -56.5(6) ?
B1 B2 B7 B6 . . . . 37.8(5) ?
B8 B2 B7 B1 . . . . -133.4(5) ?
B3 B2 B7 B1 . . . . -94.3(5) ?
B8 B2 B7 B9 . . . . -32.8(4) ?
B3 B2 B7 B9 . . . . 6.2(6) ?
B1 B2 B7 B9 . . . . 100.5(5) ?
B3 B2 B7 B8 . . . . 39.0(4) ?
B1 B2 B7 B8 . . . . 133.4(5) ?
B9 B4 B8 B3 . . . . -137.6(5) ?
C14 B4 B8 B3 . . . . -37.8(4) ?
B5 B4 B8 B3 . . . . -99.0(5) ?
B9 B4 B8 B2 . . . . -101.6(6) ?
C14 B4 B8 B2 . . . . -1.7(7) ?
B3 B4 B8 B2 . . . . 36.1(5) ?
B5 B4 B8 B2 . . . . -62.9(7) ?
C14 B4 B8 B9 . . . . 99.9(5) ?
B3 B4 B8 B9 . . . . 137.6(5) ?
B5 B4 B8 B9 . . . . 38.6(4) ?
B9 B4 B8 B7 . . . . -37.0(5) ?
C14 B4 B8 B7 . . . . 62.9(6) ?
B3 B4 B8 B7 . . . . 100.7(6) ?
B5 B4 B8 B7 . . . . 1.6(7) ?
C14 B3 B8 B4 . . . . 42.8(5) ?
B2 B3 B8 B4 . . . . 142.6(5) ?
C14 B3 B8 B2 . . . . -99.8(6) ?
B4 B3 B8 B2 . . . . -142.6(5) ?
C14 B3 B8 B9 . . . . 5.0(7) ?
B4 B3 B8 B9 . . . . -37.8(5) ?
B2 B3 B8 B9 . . . . 104.8(6) ?
C14 B3 B8 B7 . . . . -59.1(7) ?
B4 B3 B8 B7 . . . . -101.9(5) ?
B2 B3 B8 B7 . . . . 40.7(5) ?
B7 B2 B8 B4 . . . . 99.2(6) ?
B3 B2 B8 B4 . . . . -35.2(5) ?
B1 B2 B8 B4 . . . . 59.3(7) ?
B7 B2 B8 B3 . . . . 134.3(5) ?
B1 B2 B8 B3 . . . . 94.5(5) ?
B7 B2 B8 B9 . . . . 34.1(5) ?
B3 B2 B8 B9 . . . . -100.2(5) ?
B1 B2 B8 B9 . . . . -5.8(7) ?
B3 B2 B8 B7 . . . . -134.3(5) ?
B1 B2 B8 B7 . . . . -39.9(4) ?
B6 B7 B8 B4 . . . . 1.1(7) ?
B1 B7 B8 B4 . . . . -63.8(6) ?
B2 B7 B8 B4 . . . . -106.4(5) ?
B9 B7 B8 B4 . . . . 36.7(5) ?
B6 B7 B8 B3 . . . . 65.4(6) ?
B1 B7 B8 B3 . . . . 0.5(7) ?
B2 B7 B8 B3 . . . . -42.1(5) ?
B9 B7 B8 B3 . . . . 100.9(5) ?
B6 B7 B8 B2 . . . . 107.5(5) ?
B1 B7 B8 B2 . . . . 42.6(5) ?
B9 B7 B8 B2 . . . . 143.0(5) ?
B6 B7 B8 B9 . . . . -35.5(5) ?
B1 B7 B8 B9 . . . . -100.4(5) ?
B2 B7 B8 B9 . . . . -143.0(5) ?
C13 B6 B9 B4 . . . . -3.8(6) ?
B7 B6 B9 B4 . . . . -99.9(6) ?
B5 B6 B9 B4 . . . . 37.1(5) ?
B1 B6 B9 B4 . . . . -61.1(6) ?
C13 B6 B9 B8 . . . . 59.1(6) ?
B7 B6 B9 B8 . . . . -37.0(5) ?
B5 B6 B9 B8 . . . . 100.0(5) ?
B1 B6 B9 B8 . . . . 1.7(6) ?
C13 B6 B9 B5 . . . . -40.9(4) ?
B7 B6 B9 B5 . . . . -137.0(5) ?
B1 B6 B9 B5 . . . . -98.2(5) ?
C13 B6 B9 B7 . . . . 96.1(5) ?
B5 B6 B9 B7 . . . . 137.0(5) ?
B1 B6 B9 B7 . . . . 38.8(5) ?
B8 B4 B9 B6 . . . . 100.1(6) ?
C14 B4 B9 B6 . . . . 5.0(6) ?
B3 B4 B9 B6 . . . . 62.2(6) ?
B5 B4 B9 B6 . . . . -36.7(5) ?
C14 B4 B9 B8 . . . . -95.2(5) ?
B3 B4 B9 B8 . . . . -37.9(5) ?
B5 B4 B9 B8 . . . . -136.8(5) ?
B8 B4 B9 B5 . . . . 136.8(5) ?
C14 B4 B9 B5 . . . . 41.7(4) ?
B3 B4 B9 B5 . . . . 98.9(5) ?
B8 B4 B9 B7 . . . . 36.8(4) ?
C14 B4 B9 B7 . . . . -58.4(5) ?
B3 B4 B9 B7 . . . . -1.1(6) ?
B5 B4 B9 B7 . . . . -100.0(5) ?
B4 B8 B9 B6 . . . . -102.7(5) ?
B3 B8 B9 B6 . . . . -64.5(6) ?
B2 B8 B9 B6 . . . . 2.7(7) ?
B7 B8 B9 B6 . . . . 36.6(5) ?
B3 B8 B9 B4 . . . . 38.1(5) ?
B2 B8 B9 B4 . . . . 105.3(6) ?
B7 B8 B9 B4 . . . . 139.2(5) ?
B4 B8 B9 B5 . . . . -39.0(5) ?
B3 B8 B9 B5 . . . . -0.8(7) ?
B2 B8 B9 B5 . . . . 66.4(6) ?
B7 B8 B9 B5 . . . . 100.2(5) ?
B4 B8 B9 B7 . . . . -139.2(5) ?
B3 B8 B9 B7 . . . . -101.1(6) ?
B2 B8 B9 B7 . . . . -33.9(5) ?
C13 B5 B9 B6 . . . . 41.2(4) ?
C14 B5 B9 B6 . . . . 98.5(5) ?
B4 B5 B9 B6 . . . . 139.7(5) ?
C13 B5 B9 B4 . . . . -98.5(5) ?
C14 B5 B9 B4 . . . . -41.2(4) ?
B6 B5 B9 B4 . . . . -139.7(5) ?
C13 B5 B9 B8 . . . . -60.5(6) ?
C14 B5 B9 B8 . . . . -3.3(6) ?
B6 B5 B9 B8 . . . . -101.8(6) ?
B4 B5 B9 B8 . . . . 37.9(5) ?
C13 B5 B9 B7 . . . . 3.3(6) ?
C14 B5 B9 B7 . . . . 60.5(6) ?
B6 B5 B9 B7 . . . . -38.0(5) ?
B4 B5 B9 B7 . . . . 101.7(6) ?
B1 B7 B9 B6 . . . . -39.6(5) ?
B2 B7 B9 B6 . . . . -106.3(5) ?
B8 B7 B9 B6 . . . . -139.1(5) ?
B6 B7 B9 B4 . . . . 102.9(5) ?
B1 B7 B9 B4 . . . . 63.3(6) ?
B2 B7 B9 B4 . . . . -3.4(6) ?
B8 B7 B9 B4 . . . . -36.1(4) ?
B6 B7 B9 B8 . . . . 139.1(5) ?
B1 B7 B9 B8 . . . . 99.4(6) ?
B2 B7 B9 B8 . . . . 32.8(5) ?
B6 B7 B9 B5 . . . . 38.3(5) ?
B1 B7 B9 B5 . . . . -1.3(7) ?
B2 B7 B9 B5 . . . . -68.0(6) ?
B8 B7 B9 B5 . . . . -100.7(5) ?
C40 C39 B10 B12 . . . . 38.6(5) ?
B15 C39 B10 B12 . . . . 140.9(6) ?
B16 C39 B10 B12 . . . . 103.5(6) ?
P4 C39 B10 B12 . . . . -105.9(5) ?
B12 C39 B10 B14 . . . . -101.2(6) ?
C40 C39 B10 B14 . . . . -62.6(6) ?
B15 C39 B10 B14 . . . . 39.6(5) ?
B16 C39 B10 B14 . . . . 2.3(7) ?
P4 C39 B10 B14 . . . . 152.9(5) ?
B12 C39 B10 B15 . . . . -140.9(6) ?
C40 C39 B10 B15 . . . . -102.3(5) ?
B16 C39 B10 B15 . . . . -37.3(5) ?
P4 C39 B10 B15 . . . . 113.2(5) ?
B12 C39 B10 B13 . . . . -39.2(5) ?
C40 C39 B10 B13 . . . . -0.7(7) ?
B15 C39 B10 B13 . . . . 101.6(6) ?
B16 C39 B10 B13 . . . . 64.3(6) ?
P4 C39 B10 B13 . . . . -145.2(5) ?
B19 C40 B11 B18 . . . . 40.0(5) ?
C39 C40 B11 B18 . . . . -63.8(6) ?
B16 C40 B11 B18 . . . . -102.6(6) ?
B12 C40 B11 B18 . . . . 0.3(7) ?
P3 C40 B11 B18 . . . . 155.1(4) ?
B19 C40 B11 B17 . . . . 103.7(6) ?
C39 C40 B11 B17 . . . . -0.1(7) ?
B16 C40 B11 B17 . . . . -38.9(5) ?
B12 C40 B11 B17 . . . . 64.0(6) ?
P3 C40 B11 B17 . . . . -141.2(5) ?
C39 C40 B11 B19 . . . . -103.8(5) ?
B16 C40 B11 B19 . . . . -142.6(5) ?
B12 C40 B11 B19 . . . . -39.7(5) ?
P3 C40 B11 B19 . . . . 115.1(5) ?
B19 C40 B11 B16 . . . . 142.6(5) ?
C39 C40 B11 B16 . . . . 38.8(5) ?
B12 C40 B11 B16 . . . . 102.9(5) ?
P3 C40 B11 B16 . . . . -102.3(5) ?
B10 C39 B12 C40 . . . . 138.1(5) ?
B15 C39 B12 C40 . . . . 100.6(5) ?
B16 C39 B12 C40 . . . . 32.5(4) ?
P4 C39 B12 C40 . . . . -105.7(4) ?
C40 C39 B12 B10 . . . . -138.1(5) ?
B15 C39 B12 B10 . . . . -37.4(5) ?
B16 C39 B12 B10 . . . . -105.6(5) ?
P4 C39 B12 B10 . . . . 116.3(5) ?
B10 C39 B12 B13 . . . . 40.9(5) ?
C40 C39 B12 B13 . . . . -97.1(6) ?
B15 C39 B12 B13 . . . . 3.5(7) ?
B16 C39 B12 B13 . . . . -64.7(6) ?
P4 C39 B12 B13 . . . . 157.2(4) ?
B10 C39 B12 B19 . . . . 103.7(6) ?
C40 C39 B12 B19 . . . . -34.4(4) ?
B15 C39 B12 B19 . . . . 66.2(6) ?
B16 C39 B12 B19 . . . . -1.9(6) ?
P4 C39 B12 B19 . . . . -140.1(4) ?
B19 C40 B12 C39 . . . . -139.6(5) ?
B16 C40 B12 C39 . . . . -32.4(4) ?
B11 C40 B12 C39 . . . . -100.6(5) ?
P3 C40 B12 C39 . . . . 105.0(5) ?
B19 C40 B12 B10 . . . . -102.7(6) ?
C39 C40 B12 B10 . . . . 36.9(4) ?
B16 C40 B12 B10 . . . . 4.5(6) ?
B11 C40 B12 B10 . . . . -63.7(6) ?
P3 C40 B12 B10 . . . . 142.0(5) ?
B19 C40 B12 B13 . . . . -38.2(5) ?
C39 C40 B12 B13 . . . . 101.4(5) ?
B16 C40 B12 B13 . . . . 69.0(6) ?
B11 C40 B12 B13 . . . . 0.8(7) ?
P3 C40 B12 B13 . . . . -153.5(4) ?
C39 C40 B12 B19 . . . . 139.6(5) ?
B16 C40 B12 B19 . . . . 107.2(5) ?
B11 C40 B12 B19 . . . . 39.0(5) ?
P3 C40 B12 B19 . . . . -115.4(5) ?
B14 B10 B12 C39 . . . . 98.1(6) ?
B15 B10 B12 C39 . . . . 34.6(5) ?
B13 B10 B12 C39 . . . . 134.7(6) ?
C39 B10 B12 C40 . . . . -37.0(4) ?
B14 B10 B12 C40 . . . . 61.1(6) ?
B15 B10 B12 C40 . . . . -2.4(7) ?
B13 B10 B12 C40 . . . . 97.7(6) ?
C39 B10 B12 B13 . . . . -134.7(6) ?
B14 B10 B12 B13 . . . . -36.6(5) ?
B15 B10 B12 B13 . . . . -100.1(6) ?
C39 B10 B12 B19 . . . . -97.3(5) ?
B14 B10 B12 B19 . . . . 0.8(7) ?
B15 B10 B12 B19 . . . . -62.7(6) ?
B13 B10 B12 B19 . . . . 37.4(5) ?
C39 B12 B13 B18 . . . . 60.4(7) ?
C40 B12 B13 B18 . . . . -1.7(7) ?
B10 B12 B13 B18 . . . . 100.1(6) ?
B19 B12 B13 B18 . . . . -38.4(5) ?
C39 B12 B13 B14 . . . . -3.0(7) ?
C40 B12 B13 B14 . . . . -65.1(7) ?
B10 B12 B13 B14 . . . . 36.7(6) ?
B19 B12 B13 B14 . . . . -101.9(6) ?
C39 B12 B13 B19 . . . . 98.9(6) ?
C40 B12 B13 B19 . . . . 36.8(5) ?
B10 B12 B13 B19 . . . . 138.6(6) ?
C39 B12 B13 B10 . . . . -39.7(5) ?
C40 B12 B13 B10 . . . . -101.8(5) ?
B19 B12 B13 B10 . . . . -138.6(6) ?
C39 B10 B13 B12 . . . . 39.2(5) ?
B14 B10 B13 B12 . . . . 138.6(6) ?
B15 B10 B13 B12 . . . . 100.9(6) ?
C39 B10 B13 B18 . . . . -62.4(6) ?
B12 B10 B13 B18 . . . . -101.7(6) ?
B14 B10 B13 B18 . . . . 37.0(5) ?
B15 B10 B13 B18 . . . . -0.8(7) ?
C39 B10 B13 B14 . . . . -99.4(6) ?
B12 B10 B13 B14 . . . . -138.6(6) ?
B15 B10 B13 B14 . . . . -37.8(5) ?
C39 B10 B13 B19 . . . . 1.2(7) ?
B12 B10 B13 B19 . . . . -38.0(5) ?
B14 B10 B13 B19 . . . . 100.6(6) ?
B15 B10 B13 B19 . . . . 62.8(7) ?
B12 B13 B14 B18 . . . . 102.4(6) ?
B19 B13 B14 B18 . . . . 37.2(5) ?
B10 B13 B14 B18 . . . . 138.7(5) ?
B12 B13 B14 B10 . . . . -36.3(5) ?
B18 B13 B14 B10 . . . . -138.7(5) ?
B19 B13 B14 B10 . . . . -101.5(6) ?
B12 B13 B14 B15 . . . . 1.6(8) ?
B18 B13 B14 B15 . . . . -100.8(6) ?
B19 B13 B14 B15 . . . . -63.6(7) ?
B10 B13 B14 B15 . . . . 37.9(5) ?
B12 B13 B14 B17 . . . . 64.6(7) ?
B18 B13 B14 B17 . . . . -37.8(5) ?
B19 B13 B14 B17 . . . . -0.6(7) ?
B10 B13 B14 B17 . . . . 100.9(6) ?
C39 B10 B14 B18 . . . . 61.7(7) ?
B12 B10 B14 B18 . . . . -0.4(7) ?
B15 B10 B14 B18 . . . . 100.7(6) ?
B13 B10 B14 B18 . . . . -36.9(5) ?
C39 B10 B14 B13 . . . . 98.6(5) ?
B12 B10 B14 B13 . . . . 36.5(5) ?
B15 B10 B14 B13 . . . . 137.6(6) ?
C39 B10 B14 B15 . . . . -39.0(5) ?
B12 B10 B14 B15 . . . . -101.1(6) ?
B13 B10 B14 B15 . . . . -137.6(6) ?
C39 B10 B14 B17 . . . . -2.2(7) ?
B12 B10 B14 B17 . . . . -64.3(7) ?
B15 B10 B14 B17 . . . . 36.8(5) ?
B13 B10 B14 B17 . . . . -100.8(6) ?
B10 C39 B15 B17 . . . . -102.2(6) ?
B12 C39 B15 B17 . . . . -65.3(6) ?
C40 C39 B15 B17 . . . . 0.8(6) ?
B16 C39 B15 B17 . . . . 38.9(5) ?
P4 C39 B15 B17 . . . . 142.6(5) ?
B12 C39 B15 B10 . . . . 36.9(5) ?
C40 C39 B15 B10 . . . . 103.0(5) ?
B16 C39 B15 B10 . . . . 141.1(5) ?
P4 C39 B15 B10 . . . . -115.2(5) ?
B10 C39 B15 B14 . . . . -39.3(5) ?
B12 C39 B15 B14 . . . . -2.4(7) ?
C40 C39 B15 B14 . . . . 63.7(6) ?
B16 C39 B15 B14 . . . . 101.8(6) ?
P4 C39 B15 B14 . . . . -154.5(4) ?
B10 C39 B15 B16 . . . . -141.1(5) ?
B12 C39 B15 B16 . . . . -104.2(5) ?
C40 C39 B15 B16 . . . . -38.1(4) ?
P4 C39 B15 B16 . . . . 103.6(5) ?
B12 B10 B15 C39 . . . . -34.8(5) ?
B14 B10 B15 C39 . . . . -134.9(6) ?
B13 B10 B15 C39 . . . . -97.4(5) ?
C39 B10 B15 B17 . . . . 97.5(5) ?
B12 B10 B15 B17 . . . . 62.7(6) ?
B14 B10 B15 B17 . . . . -37.4(5) ?
B13 B10 B15 B17 . . . . 0.1(7) ?
C39 B10 B15 B14 . . . . 134.9(6) ?
B12 B10 B15 B14 . . . . 100.1(6) ?
B13 B10 B15 B14 . . . . 37.5(5) ?
C39 B10 B15 B16 . . . . 34.4(4) ?
B12 B10 B15 B16 . . . . -0.4(7) ?
B14 B10 B15 B16 . . . . -100.5(6) ?
B13 B10 B15 B16 . . . . -63.0(6) ?
B18 B14 B15 C39 . . . . -62.8(7) ?
B13 B14 B15 C39 . . . . 0.4(7) ?
B10 B14 B15 C39 . . . . 38.6(5) ?
B17 B14 B15 C39 . . . . -99.9(6) ?
B18 B14 B15 B17 . . . . 37.2(5) ?
B13 B14 B15 B17 . . . . 100.3(6) ?
B10 B14 B15 B17 . . . . 138.5(6) ?
B18 B14 B15 B10 . . . . -101.4(6) ?
B13 B14 B15 B10 . . . . -38.2(6) ?
B17 B14 B15 B10 . . . . -138.5(6) ?
B18 B14 B15 B16 . . . . -0.9(7) ?
B13 B14 B15 B16 . . . . 62.2(7) ?
B10 B14 B15 B16 . . . . 100.5(5) ?
B17 B14 B15 B16 . . . . -38.1(5) ?
B19 C40 B16 C39 . . . . 101.5(5) ?
B11 C40 B16 C39 . . . . 137.5(5) ?
B12 C40 B16 C39 . . . . 31.9(4) ?
P3 C40 B16 C39 . . . . -109.3(4) ?
B19 C40 B16 B17 . . . . 2.5(7) ?
C39 C40 B16 B17 . . . . -99.0(5) ?
B11 C40 B16 B17 . . . . 38.5(5) ?
B12 C40 B16 B17 . . . . -67.1(6) ?
P3 C40 B16 B17 . . . . 151.7(4) ?
B19 C40 B16 B15 . . . . 64.9(6) ?
C39 C40 B16 B15 . . . . -36.6(4) ?
B11 C40 B16 B15 . . . . 100.9(5) ?
B12 C40 B16 B15 . . . . -4.7(6) ?
P3 C40 B16 B15 . . . . -145.9(4) ?
B19 C40 B16 B11 . . . . -36.0(5) ?
C39 C40 B16 B11 . . . . -137.5(5) ?
B12 C40 B16 B11 . . . . -105.6(5) ?
P3 C40 B16 B11 . . . . 113.2(5) ?
B10 C39 B16 C40 . . . . -100.3(5) ?
B12 C39 B16 C40 . . . . -33.0(4) ?
B15 C39 B16 C40 . . . . -137.8(5) ?
P4 C39 B16 C40 . . . . 106.3(4) ?
B10 C39 B16 B17 . . . . -1.4(7) ?
B12 C39 B16 B17 . . . . 65.9(6) ?
C40 C39 B16 B17 . . . . 98.9(5) ?
B15 C39 B16 B17 . . . . -38.9(5) ?
P4 C39 B16 B17 . . . . -154.8(4) ?
B10 C39 B16 B15 . . . . 37.5(5) ?
B12 C39 B16 B15 . . . . 104.8(5) ?
C40 C39 B16 B15 . . . . 137.8(5) ?
P4 C39 B16 B15 . . . . -115.9(5) ?
B10 C39 B16 B11 . . . . -63.2(6) ?
B12 C39 B16 B11 . . . . 4.2(6) ?
C40 C39 B16 B11 . . . . 37.1(4) ?
B15 C39 B16 B11 . . . . -100.6(5) ?
P4 C39 B16 B11 . . . . 143.4(4) ?
C39 B15 B16 C40 . . . . 37.1(4) ?
B17 B15 B16 C40 . . . . -98.4(5) ?
B10 B15 B16 C40 . . . . 3.0(6) ?
B14 B15 B16 C40 . . . . -60.0(6) ?
B17 B15 B16 C39 . . . . -135.5(5) ?
B10 B15 B16 C39 . . . . -34.1(4) ?
B14 B15 B16 C39 . . . . -97.1(5) ?
C39 B15 B16 B17 . . . . 135.5(5) ?
B10 B15 B16 B17 . . . . 101.5(6) ?
B14 B15 B16 B17 . . . . 38.4(5) ?
C39 B15 B16 B11 . . . . 99.0(5) ?
B17 B15 B16 B11 . . . . -36.5(5) ?
B10 B15 B16 B11 . . . . 64.9(6) ?
B14 B15 B16 B11 . . . . 1.9(7) ?
B18 B11 B16 C40 . . . . 96.6(6) ?
B17 B11 B16 C40 . . . . 135.5(6) ?
B19 B11 B16 C40 . . . . 32.7(5) ?
C40 B11 B16 C39 . . . . -37.4(4) ?
B18 B11 B16 C39 . . . . 59.2(6) ?
B17 B11 B16 C39 . . . . 98.2(6) ?
B19 B11 B16 C39 . . . . -4.7(6) ?
C40 B11 B16 B17 . . . . -135.5(6) ?
B18 B11 B16 B17 . . . . -39.0(5) ?
B19 B11 B16 B17 . . . . -102.8(6) ?
C40 B11 B16 B15 . . . . -98.7(5) ?
B18 B11 B16 B15 . . . . -2.1(7) ?
B17 B11 B16 B15 . . . . 36.8(5) ?
B19 B11 B16 B15 . . . . -66.0(6) ?
C40 B11 B17 B16 . . . . 38.2(5) ?
B18 B11 B17 B16 . . . . 137.1(6) ?
B19 B11 B17 B16 . . . . 99.2(5) ?
C40 B11 B17 B15 . . . . 0.6(7) ?
B18 B11 B17 B15 . . . . 99.5(6) ?
B19 B11 B17 B15 . . . . 61.6(7) ?
B16 B11 B17 B15 . . . . -37.6(5) ?
C40 B11 B17 B18 . . . . -98.9(6) ?
B19 B11 B17 B18 . . . . -37.9(5) ?
B16 B11 B17 B18 . . . . -137.1(6) ?
C40 B11 B17 B14 . . . . -62.9(6) ?
B18 B11 B17 B14 . . . . 35.9(5) ?
B19 B11 B17 B14 . . . . -2.0(6) ?
B16 B11 B17 B14 . . . . -101.1(6) ?
C40 B16 B17 B11 . . . . -38.5(5) ?
C39 B16 B17 B11 . . . . -100.4(5) ?
B15 B16 B17 B11 . . . . -138.6(6) ?
C40 B16 B17 B15 . . . . 100.1(5) ?
C39 B16 B17 B15 . . . . 38.2(5) ?
B11 B16 B17 B15 . . . . 138.6(6) ?
C40 B16 B17 B18 . . . . -0.6(7) ?
C39 B16 B17 B18 . . . . -62.5(7) ?
B15 B16 B17 B18 . . . . -100.7(6) ?
B11 B16 B17 B18 . . . . 37.8(6) ?
C40 B16 B17 B14 . . . . 61.8(6) ?
C39 B16 B17 B14 . . . . -0.1(7) ?
B15 B16 B17 B14 . . . . -38.3(5) ?
B11 B16 B17 B14 . . . . 100.3(6) ?
C39 B15 B17 B11 . . . . -0.9(7) ?
B10 B15 B17 B11 . . . . -62.2(7) ?
B14 B15 B17 B11 . . . . -99.3(6) ?
B16 B15 B17 B11 . . . . 37.8(5) ?
C39 B15 B17 B16 . . . . -38.7(5) ?
B10 B15 B17 B16 . . . . -100.0(5) ?
B14 B15 B17 B16 . . . . -137.1(5) ?
C39 B15 B17 B18 . . . . 61.8(6) ?
B10 B15 B17 B18 . . . . 0.6(7) ?
B14 B15 B17 B18 . . . . -36.5(5) ?
B16 B15 B17 B18 . . . . 100.5(6) ?
C39 B15 B17 B14 . . . . 98.4(5) ?
B10 B15 B17 B14 . . . . 37.1(5) ?
B16 B15 B17 B14 . . . . 137.1(5) ?
B18 B14 B17 B11 . . . . -35.9(5) ?
B13 B14 B17 B11 . . . . 1.6(7) ?
B10 B14 B17 B11 . . . . 65.7(6) ?
B15 B14 B17 B11 . . . . 102.7(5) ?
B18 B14 B17 B16 . . . . -100.2(6) ?
B13 B14 B17 B16 . . . . -62.7(7) ?
B10 B14 B17 B16 . . . . 1.4(7) ?
B15 B14 B17 B16 . . . . 38.5(5) ?
B18 B14 B17 B15 . . . . -138.7(6) ?
B13 B14 B17 B15 . . . . -101.2(6) ?
B10 B14 B17 B15 . . . . -37.0(5) ?
B13 B14 B17 B18 . . . . 37.5(5) ?
B10 B14 B17 B18 . . . . 101.6(6) ?
B15 B14 B17 B18 . . . . 138.7(6) ?
C40 B11 B18 B13 . . . . -1.4(7) ?
B17 B11 B18 B13 . . . . -100.8(6) ?
B19 B11 B18 B13 . . . . 37.4(5) ?
B16 B11 B18 B13 . . . . -62.5(7) ?
C40 B11 B18 B14 . . . . 62.7(7) ?
B17 B11 B18 B14 . . . . -36.8(5) ?
B19 B11 B18 B14 . . . . 101.5(6) ?
B16 B11 B18 B14 . . . . 1.6(7) ?
C40 B11 B18 B19 . . . . -38.8(5) ?
B17 B11 B18 B19 . . . . -138.3(6) ?
B16 B11 B18 B19 . . . . -99.9(6) ?
C40 B11 B18 B17 . . . . 99.5(5) ?
B19 B11 B18 B17 . . . . 138.3(6) ?
B16 B11 B18 B17 . . . . 38.4(5) ?
B12 B13 B18 B11 . . . . 1.9(8) ?
B14 B13 B18 B11 . . . . 101.2(6) ?
B19 B13 B18 B11 . . . . -37.3(5) ?
B10 B13 B18 B11 . . . . 64.3(7) ?
B12 B13 B18 B14 . . . . -99.3(6) ?
B19 B13 B18 B14 . . . . -138.5(5) ?
B10 B13 B18 B14 . . . . -36.9(5) ?
B12 B13 B18 B19 . . . . 39.2(5) ?
B14 B13 B18 B19 . . . . 138.5(5) ?
B10 B13 B18 B19 . . . . 101.6(5) ?
B12 B13 B18 B17 . . . . -61.3(7) ?
B14 B13 B18 B17 . . . . 38.0(5) ?
B19 B13 B18 B17 . . . . -100.5(6) ?
B10 B13 B18 B17 . . . . 1.2(7) ?
B13 B14 B18 B11 . . . . -101.4(6) ?
B10 B14 B18 B11 . . . . -64.0(7) ?
B15 B14 B18 B11 . . . . -0.4(8) ?
B17 B14 B18 B11 . . . . 36.4(5) ?
B10 B14 B18 B13 . . . . 37.4(5) ?
B15 B14 B18 B13 . . . . 101.0(6) ?
B17 B14 B18 B13 . . . . 137.8(5) ?
B13 B14 B18 B19 . . . . -37.5(5) ?
B10 B14 B18 B19 . . . . -0.1(8) ?
B15 B14 B18 B19 . . . . 63.5(7) ?
B17 B14 B18 B19 . . . . 100.3(6) ?
B13 B14 B18 B17 . . . . -137.8(5) ?
B10 B14 B18 B17 . . . . -100.4(6) ?
B15 B14 B18 B17 . . . . -36.8(5) ?
B16 B17 B18 B11 . . . . -38.6(5) ?
B15 B17 B18 B11 . . . . -102.4(6) ?
B14 B17 B18 B11 . . . . -139.3(6) ?
B11 B17 B18 B13 . . . . 101.3(6) ?
B16 B17 B18 B13 . . . . 62.7(7) ?
B15 B17 B18 B13 . . . . -1.1(7) ?
B14 B17 B18 B13 . . . . -38.0(5) ?
B11 B17 B18 B14 . . . . 139.3(6) ?
B16 B17 B18 B14 . . . . 100.6(6) ?
B15 B17 B18 B14 . . . . 36.9(5) ?
B11 B17 B18 B19 . . . . 37.3(5) ?
B16 B17 B18 B19 . . . . -1.3(8) ?
B15 B17 B18 B19 . . . . -65.1(7) ?
B14 B17 B18 B19 . . . . -102.0(6) ?
C39 C40 B19 B11 . . . . 102.4(5) ?
B16 C40 B19 B11 . . . . 36.2(5) ?
B12 C40 B19 B11 . . . . 139.0(5) ?
P3 C40 B19 B11 . . . . -109.2(5) ?
C39 C40 B19 B18 . . . . 62.8(6) ?
B16 C40 B19 B18 . . . . -3.4(7) ?
B11 C40 B19 B18 . . . . -39.6(5) ?
B12 C40 B19 B18 . . . . 99.4(6) ?
P3 C40 B19 B18 . . . . -148.7(5) ?
C39 C40 B19 B13 . . . . 0.9(7) ?
B16 C40 B19 B13 . . . . -65.2(7) ?
B11 C40 B19 B13 . . . . -101.4(6) ?
B12 C40 B19 B13 . . . . 37.5(5) ?
P3 C40 B19 B13 . . . . 149.4(5) ?
C39 C40 B19 B12 . . . . -36.6(5) ?
B16 C40 B19 B12 . . . . -102.8(5) ?
B11 C40 B19 B12 . . . . -139.0(5) ?
P3 C40 B19 B12 . . . . 111.9(5) ?
B18 B11 B19 C40 . . . . -134.5(6) ?
B17 B11 B19 C40 . . . . -96.2(5) ?
B16 B11 B19 C40 . . . . -32.8(5) ?
C40 B11 B19 B18 . . . . 134.5(6) ?
B17 B11 B19 B18 . . . . 38.2(5) ?
B16 B11 B19 B18 . . . . 101.6(6) ?
C40 B11 B19 B13 . . . . 97.8(5) ?
B18 B11 B19 B13 . . . . -36.6(5) ?
B17 B11 B19 B13 . . . . 1.6(7) ?
B16 B11 B19 B13 . . . . 65.0(6) ?
C40 B11 B19 B12 . . . . 36.4(4) ?
B18 B11 B19 B12 . . . . -98.1(6) ?
B17 B11 B19 B12 . . . . -59.8(6) ?
B16 B11 B19 B12 . . . . 3.6(7) ?
B11 B18 B19 C40 . . . . 39.8(5) ?
B13 B18 B19 C40 . . . . -98.8(6) ?
B14 B18 B19 C40 . . . . -61.3(7) ?
B17 B18 B19 C40 . . . . 2.7(8) ?
B13 B18 B19 B11 . . . . -138.6(6) ?
B14 B18 B19 B11 . . . . -101.1(6) ?
B17 B18 B19 B11 . . . . -37.1(5) ?
B11 B18 B19 B13 . . . . 138.6(6) ?
B14 B18 B19 B13 . . . . 37.5(5) ?
B17 B18 B19 B13 . . . . 101.5(6) ?
B11 B18 B19 B12 . . . . 101.7(5) ?
B13 B18 B19 B12 . . . . -36.9(5) ?
B14 B18 B19 B12 . . . . 0.6(7) ?
B17 B18 B19 B12 . . . . 64.6(7) ?
B12 B13 B19 C40 . . . . -38.1(5) ?
B18 B13 B19 C40 . . . . 99.2(6) ?
B14 B13 B19 C40 . . . . 62.0(6) ?
B10 B13 B19 C40 . . . . -1.3(7) ?
B12 B13 B19 B11 . . . . -100.7(5) ?
B18 B13 B19 B11 . . . . 36.6(5) ?
B14 B13 B19 B11 . . . . -0.6(7) ?
B10 B13 B19 B11 . . . . -63.9(7) ?
B12 B13 B19 B18 . . . . -137.3(6) ?
B14 B13 B19 B18 . . . . -37.2(5) ?
B10 B13 B19 B18 . . . . -100.5(6) ?
B18 B13 B19 B12 . . . . 137.3(6) ?
B14 B13 B19 B12 . . . . 100.1(6) ?
B10 B13 B19 B12 . . . . 36.7(5) ?
C39 B12 B19 C40 . . . . 35.5(4) ?
B10 B12 B19 C40 . . . . 98.0(5) ?
B13 B12 B19 C40 . . . . 136.3(6) ?
C39 B12 B19 B11 . . . . -1.1(7) ?
C40 B12 B19 B11 . . . . -36.6(5) ?
B10 B12 B19 B11 . . . . 61.4(6) ?
B13 B12 B19 B11 . . . . 99.7(6) ?
C39 B12 B19 B18 . . . . -63.4(6) ?
C40 B12 B19 B18 . . . . -98.9(6) ?
B10 B12 B19 B18 . . . . -0.9(7) ?
B13 B12 B19 B18 . . . . 37.4(5) ?
C39 B12 B19 B13 . . . . -100.7(6) ?
C40 B12 B19 B13 . . . . -136.3(6) ?
B10 B12 B19 B13 . . . . -38.3(5) ?
B22 C91 B20 C92 . . . . -100.5(5) ?
B21 C91 B20 C92 . . . . -137.1(5) ?
B23 C91 B20 C92 . . . . -32.5(5) ?
P8 C91 B20 C92 . . . . 107.3(4) ?
B22 C91 B20 B21 . . . . 36.6(5) ?
C92 C91 B20 B21 . . . . 137.1(5) ?
B23 C91 B20 B21 . . . . 104.6(6) ?
P8 C91 B20 B21 . . . . -115.6(5) ?
B22 C91 B20 B28 . . . . -1.9(6) ?
C92 C91 B20 B28 . . . . 98.6(5) ?
B21 C91 B20 B28 . . . . -38.5(5) ?
B23 C91 B20 B28 . . . . 66.1(6) ?
P8 C91 B20 B28 . . . . -154.1(4) ?
B22 C91 B20 B24 . . . . -63.5(6) ?
C92 C91 B20 B24 . . . . 37.0(4) ?
B21 C91 B20 B24 . . . . -100.2(5) ?
B23 C91 B20 B24 . . . . 4.4(7) ?
P8 C91 B20 B24 . . . . 144.2(4) ?
B25 C92 B20 C91 . . . . 100.6(5) ?
B24 C92 B20 C91 . . . . 137.5(5) ?
B23 C92 B20 C91 . . . . 31.4(5) ?
P7 C92 B20 C91 . . . . -107.9(4) ?
C91 C92 B20 B21 . . . . -37.2(4) ?
B25 C92 B20 B21 . . . . 63.4(6) ?
B24 C92 B20 B21 . . . . 100.3(5) ?
B23 C92 B20 B21 . . . . -5.8(7) ?
P7 C92 B20 B21 . . . . -145.1(4) ?
C91 C92 B20 B28 . . . . -98.6(5) ?
B25 C92 B20 B28 . . . . 2.1(7) ?
B24 C92 B20 B28 . . . . 38.9(5) ?
B23 C92 B20 B28 . . . . -67.2(6) ?
P7 C92 B20 B28 . . . . 153.5(4) ?
C91 C92 B20 B24 . . . . -137.5(5) ?
B25 C92 B20 B24 . . . . -36.9(5) ?
B23 C92 B20 B24 . . . . -106.1(5) ?
P7 C92 B20 B24 . . . . 114.6(5) ?
B22 C91 B21 B28 . . . . -102.4(5) ?
C92 C91 B21 B28 . . . . 1.1(6) ?
B23 C91 B21 B28 . . . . -65.3(7) ?
B20 C91 B21 B28 . . . . 40.0(5) ?
P8 C91 B21 B28 . . . . 143.1(5) ?
B22 C91 B21 B27 . . . . -38.1(5) ?
C92 C91 B21 B27 . . . . 65.5(6) ?
B23 C91 B21 B27 . . . . -0.9(7) ?
B20 C91 B21 B27 . . . . 104.4(6) ?
P8 C91 B21 B27 . . . . -152.6(4) ?
B22 C91 B21 B20 . . . . -142.5(5) ?
C92 C91 B21 B20 . . . . -38.9(4) ?
B23 C91 B21 B20 . . . . -105.3(6) ?
P8 C91 B21 B20 . . . . 103.0(5) ?
C92 C91 B21 B22 . . . . 103.6(5) ?
B23 C91 B21 B22 . . . . 37.2(5) ?
B20 C91 B21 B22 . . . . 142.5(5) ?
P8 C91 B21 B22 . . . . -114.5(5) ?
C92 B20 B21 C91 . . . . 37.4(4) ?
B28 B20 B21 C91 . . . . 135.4(5) ?
B24 B20 B21 C91 . . . . 99.0(5) ?
C91 B20 B21 B28 . . . . -135.4(5) ?
C92 B20 B21 B28 . . . . -97.9(5) ?
B24 B20 B21 B28 . . . . -36.4(5) ?
C91 B20 B21 B27 . . . . -96.7(5) ?
C92 B20 B21 B27 . . . . -59.3(6) ?
B28 B20 B21 B27 . . . . 38.7(5) ?
B24 B20 B21 B27 . . . . 2.3(7) ?
C91 B20 B21 B22 . . . . -32.9(4) ?
C92 B20 B21 B22 . . . . 4.6(7) ?
B28 B20 B21 B22 . . . . 102.5(6) ?
B24 B20 B21 B22 . . . . 66.1(6) ?
C92 C91 B22 B23 . . . . 38.7(5) ?
B21 C91 B22 B23 . . . . 140.8(6) ?
B20 C91 B22 B23 . . . . 104.7(6) ?
P8 C91 B22 B23 . . . . -105.9(6) ?
C92 C91 B22 B27 . . . . -64.4(6) ?
B21 C91 B22 B27 . . . . 37.7(5) ?
B23 C91 B22 B27 . . . . -103.1(6) ?
B20 C91 B22 B27 . . . . 1.6(6) ?
P8 C91 B22 B27 . . . . 151.0(4) ?
C92 C91 B22 B21 . . . . -102.1(5) ?
B23 C91 B22 B21 . . . . -140.8(6) ?
B20 C91 B22 B21 . . . . -36.1(5) ?
P8 C91 B22 B21 . . . . 113.4(5) ?
C92 C91 B22 B26 . . . . -1.3(6) ?
B21 C91 B22 B26 . . . . 100.7(5) ?
B23 C91 B22 B26 . . . . -40.0(5) ?
B20 C91 B22 B26 . . . . 64.6(6) ?
P8 C91 B22 B26 . . . . -145.9(4) ?
B28 B21 B22 C91 . . . . 98.4(5) ?
B27 B21 B22 C91 . . . . 136.7(5) ?
B20 B21 B22 C91 . . . . 33.4(5) ?
C91 B21 B22 B23 . . . . -35.3(5) ?
B28 B21 B22 B23 . . . . 63.1(7) ?
B27 B21 B22 B23 . . . . 101.5(6) ?
B20 B21 B22 B23 . . . . -1.8(7) ?
C91 B21 B22 B27 . . . . -136.7(5) ?
B28 B21 B22 B27 . . . . -38.4(5) ?
B20 B21 B22 B27 . . . . -103.3(6) ?
C91 B21 B22 B26 . . . . -98.6(5) ?
B28 B21 B22 B26 . . . . -0.3(7) ?
B27 B21 B22 B26 . . . . 38.1(5) ?
B20 B21 B22 B26 . . . . -65.2(6) ?
C92 C91 B23 B22 . . . . -138.1(5) ?
B21 C91 B23 B22 . . . . -37.8(5) ?
B20 C91 B23 B22 . . . . -105.9(6) ?
P8 C91 B23 B22 . . . . 115.4(5) ?
B22 C91 B23 C92 . . . . 138.1(5) ?
B21 C91 B23 C92 . . . . 100.3(5) ?
B20 C91 B23 C92 . . . . 32.2(5) ?
P8 C91 B23 C92 . . . . -106.4(5) ?
B22 C91 B23 B26 . . . . 40.5(5) ?
C92 C91 B23 B26 . . . . -97.6(6) ?
B21 C91 B23 B26 . . . . 2.7(7) ?
B20 C91 B23 B26 . . . . -65.4(7) ?
P8 C91 B23 B26 . . . . 155.9(4) ?
B22 C91 B23 B25 . . . . 102.4(6) ?
C92 C91 B23 B25 . . . . -35.7(5) ?
B21 C91 B23 B25 . . . . 64.6(7) ?
B20 C91 B23 B25 . . . . -3.5(7) ?
P8 C91 B23 B25 . . . . -142.1(5) ?
B27 B22 B23 C91 . . . . 97.5(5) ?
B21 B22 B23 C91 . . . . 34.8(5) ?
B26 B22 B23 C91 . . . . 134.5(6) ?
C91 B22 B23 C92 . . . . -36.5(4) ?
B27 B22 B23 C92 . . . . 61.1(6) ?
B21 B22 B23 C92 . . . . -1.7(7) ?
B26 B22 B23 C92 . . . . 98.0(6) ?
C91 B22 B23 B26 . . . . -134.5(6) ?
B27 B22 B23 B26 . . . . -36.9(5) ?
B21 B22 B23 B26 . . . . -99.7(6) ?
C91 B22 B23 B25 . . . . -96.6(6) ?
B27 B22 B23 B25 . . . . 1.0(7) ?
B21 B22 B23 B25 . . . . -61.8(7) ?
B26 B22 B23 B25 . . . . 37.9(5) ?
B25 C92 B23 C91 . . . . -137.9(5) ?
B20 C92 B23 C91 . . . . -31.6(5) ?
B24 C92 B23 C91 . . . . -100.1(5) ?
P7 C92 B23 C91 . . . . 105.2(5) ?
C91 C92 B23 B22 . . . . 36.3(4) ?
B25 C92 B23 B22 . . . . -101.6(6) ?
B20 C92 B23 B22 . . . . 4.7(7) ?
B24 C92 B23 B22 . . . . -63.8(6) ?
P7 C92 B23 B22 . . . . 141.5(4) ?
C91 C92 B23 B26 . . . . 99.9(5) ?
B25 C92 B23 B26 . . . . -37.9(5) ?
B20 C92 B23 B26 . . . . 68.4(6) ?
B24 C92 B23 B26 . . . . -0.1(7) ?
P7 C92 B23 B26 . . . . -154.8(4) ?
C91 C92 B23 B25 . . . . 137.9(5) ?
B20 C92 B23 B25 . . . . 106.3(5) ?
B24 C92 B23 B25 . . . . 37.8(5) ?
P7 C92 B23 B25 . . . . -116.9(5) ?
C91 C92 B24 B29 . . . . -63.4(6) ?
B25 C92 B24 B29 . . . . 39.5(5) ?
B20 C92 B24 B29 . . . . -102.0(5) ?
B23 C92 B24 B29 . . . . 1.1(7) ?
P7 C92 B24 B29 . . . . 155.2(4) ?
C91 C92 B24 B28 . . . . -0.8(6) ?
B25 C92 B24 B28 . . . . 102.1(6) ?
B20 C92 B24 B28 . . . . -39.3(5) ?
B23 C92 B24 B28 . . . . 63.7(6) ?
P7 C92 B24 B28 . . . . -142.2(4) ?
C91 C92 B24 B25 . . . . -102.9(5) ?
B20 C92 B24 B25 . . . . -141.4(5) ?
B23 C92 B24 B25 . . . . -38.4(5) ?
P7 C92 B24 B25 . . . . 115.8(5) ?
C91 C92 B24 B20 . . . . 38.5(4) ?
B25 C92 B24 B20 . . . . 141.4(5) ?
B23 C92 B24 B20 . . . . 103.1(5) ?
P7 C92 B24 B20 . . . . -102.8(5) ?
C91 B20 B24 C92 . . . . -37.2(4) ?
B21 B20 B24 C92 . . . . -98.7(5) ?
B28 B20 B24 C92 . . . . -135.0(5) ?
C91 B20 B24 B29 . . . . 59.5(6) ?
C92 B20 B24 B29 . . . . 96.7(5) ?
B21 B20 B24 B29 . . . . -2.0(7) ?
B28 B20 B24 B29 . . . . -38.3(5) ?
C91 B20 B24 B28 . . . . 97.8(5) ?
C92 B20 B24 B28 . . . . 135.0(5) ?
B21 B20 B24 B28 . . . . 36.3(5) ?
C91 B20 B24 B25 . . . . -3.5(6) ?
C92 B20 B24 B25 . . . . 33.7(5) ?
B21 B20 B24 B25 . . . . -65.0(6) ?
B28 B20 B24 B25 . . . . -101.3(6) ?
C91 C92 B25 B29 . . . . 62.6(6) ?
B20 C92 B25 B29 . . . . -2.7(7) ?
B24 C92 B25 B29 . . . . -39.8(5) ?
B23 C92 B25 B29 . . . . 100.6(6) ?
P7 C92 B25 B29 . . . . -150.5(5) ?
C91 C92 B25 B24 . . . . 102.4(5) ?
B20 C92 B25 B24 . . . . 37.1(5) ?
B23 C92 B25 B24 . . . . 140.4(5) ?
P7 C92 B25 B24 . . . . -110.7(5) ?
C91 C92 B25 B26 . . . . -0.2(6) ?
B20 C92 B25 B26 . . . . -65.5(6) ?
B24 C92 B25 B26 . . . . -102.6(6) ?
B23 C92 B25 B26 . . . . 37.8(5) ?
P7 C92 B25 B26 . . . . 146.7(5) ?
C91 C92 B25 B23 . . . . -38.1(5) ?
B20 C92 B25 B23 . . . . -103.3(6) ?
B24 C92 B25 B23 . . . . -140.4(5) ?
P7 C92 B25 B23 . . . . 108.8(6) ?
B29 B24 B25 C92 . . . . -134.7(5) ?
B28 B24 B25 C92 . . . . -96.9(5) ?
B20 B24 B25 C92 . . . . -33.8(4) ?
C92 B24 B25 B29 . . . . 134.7(5) ?
B28 B24 B25 B29 . . . . 37.7(5) ?
B20 B24 B25 B29 . . . . 100.9(5) ?
C92 B24 B25 B26 . . . . 97.6(5) ?
B29 B24 B25 B26 . . . . -37.1(5) ?
B28 B24 B25 B26 . . . . 0.6(7) ?
B20 B24 B25 B26 . . . . 63.8(6) ?
C92 B24 B25 B23 . . . . 35.3(5) ?
B29 B24 B25 B23 . . . . -99.4(6) ?
B28 B24 B25 B23 . . . . -61.7(7) ?
B20 B24 B25 B23 . . . . 1.5(7) ?
C91 B23 B25 C92 . . . . 36.4(5) ?
B22 B23 B25 C92 . . . . 97.6(6) ?
B26 B23 B25 C92 . . . . 136.3(5) ?
C91 B23 B25 B29 . . . . -62.3(6) ?
B22 B23 B25 B29 . . . . -1.1(7) ?
C92 B23 B25 B29 . . . . -98.7(5) ?
B26 B23 B25 B29 . . . . 37.6(5) ?
C91 B23 B25 B24 . . . . 1.0(7) ?
B22 B23 B25 B24 . . . . 62.2(7) ?
C92 B23 B25 B24 . . . . -35.4(5) ?
B26 B23 B25 B24 . . . . 100.9(6) ?
C91 B23 B25 B26 . . . . -99.9(6) ?
B22 B23 B25 B26 . . . . -38.7(5) ?
C92 B23 B25 B26 . . . . -136.3(5) ?
C91 B23 B26 B25 . . . . 98.1(6) ?
B22 B23 B26 B25 . . . . 137.3(6) ?
C92 B23 B26 B25 . . . . 36.9(5) ?
C91 B23 B26 B29 . . . . 60.3(7) ?
B22 B23 B26 B29 . . . . 99.6(6) ?
C92 B23 B26 B29 . . . . -0.9(7) ?
B25 B23 B26 B29 . . . . -37.8(5) ?
C91 B23 B26 B22 . . . . -39.2(5) ?
C92 B23 B26 B22 . . . . -100.5(6) ?
B25 B23 B26 B22 . . . . -137.3(6) ?
C91 B23 B26 B27 . . . . -3.3(7) ?
B22 B23 B26 B27 . . . . 36.0(5) ?
C92 B23 B26 B27 . . . . -64.5(6) ?
B25 B23 B26 B27 . . . . -101.4(6) ?
C92 B25 B26 B23 . . . . -38.1(5) ?
B29 B25 B26 B23 . . . . -137.8(6) ?
B24 B25 B26 B23 . . . . -100.7(6) ?
C92 B25 B26 B29 . . . . 99.6(5) ?
B24 B25 B26 B29 . . . . 37.0(5) ?
B23 B25 B26 B29 . . . . 137.8(5) ?
C92 B25 B26 B22 . . . . -0.6(7) ?
B29 B25 B26 B22 . . . . -100.2(6) ?
B24 B25 B26 B22 . . . . -63.2(6) ?
B23 B25 B26 B22 . . . . 37.5(5) ?
C92 B25 B26 B27 . . . . 62.0(6) ?
B29 B25 B26 B27 . . . . -37.6(5) ?
B24 B25 B26 B27 . . . . -0.6(7) ?
B23 B25 B26 B27 . . . . 100.1(6) ?
C91 B22 B26 B23 . . . . 40.0(5) ?
B27 B22 B26 B23 . . . . 139.2(6) ?
B21 B22 B26 B23 . . . . 101.7(6) ?
C91 B22 B26 B25 . . . . 1.2(7) ?
B23 B22 B26 B25 . . . . -38.9(5) ?
B27 B22 B26 B25 . . . . 100.3(6) ?
B21 B22 B26 B25 . . . . 62.8(6) ?
C91 B22 B26 B29 . . . . -61.7(6) ?
B23 B22 B26 B29 . . . . -101.7(6) ?
B27 B22 B26 B29 . . . . 37.5(5) ?
B21 B22 B26 B29 . . . . 0.0(6) ?
C91 B22 B26 B27 . . . . -99.2(5) ?
B23 B22 B26 B27 . . . . -139.2(6) ?
B21 B22 B26 B27 . . . . -37.5(5) ?
C91 B21 B27 B22 . . . . 37.1(5) ?
B28 B21 B27 B22 . . . . 138.2(5) ?
B20 B21 B27 B22 . . . . 99.7(6) ?
C91 B21 B27 B26 . . . . -1.2(7) ?
B28 B21 B27 B26 . . . . 99.8(6) ?
B20 B21 B27 B26 . . . . 61.3(7) ?
B22 B21 B27 B26 . . . . -38.3(5) ?
C91 B21 B27 B28 . . . . -101.1(5) ?
B20 B21 B27 B28 . . . . -38.5(5) ?
B22 B21 B27 B28 . . . . -138.2(5) ?
C91 B21 B27 B29 . . . . -64.2(6) ?
B28 B21 B27 B29 . . . . 36.9(5) ?
B20 B21 B27 B29 . . . . -1.6(7) ?
B22 B21 B27 B29 . . . . -101.3(6) ?
C91 B22 B27 B21 . . . . -37.5(4) ?
B23 B22 B27 B21 . . . . -100.6(6) ?
B26 B22 B27 B21 . . . . -137.3(5) ?
C91 B22 B27 B26 . . . . 99.8(5) ?
B23 B22 B27 B26 . . . . 36.7(5) ?
B21 B22 B27 B26 . . . . 137.3(5) ?
C91 B22 B27 B28 . . . . -0.5(6) ?
B23 B22 B27 B28 . . . . -63.6(7) ?
B21 B22 B27 B28 . . . . 37.0(5) ?
B26 B22 B27 B28 . . . . -100.4(6) ?
C91 B22 B27 B29 . . . . 62.5(6) ?
B23 B22 B27 B29 . . . . -0.6(7) ?
B21 B22 B27 B29 . . . . 100.0(6) ?
B26 B22 B27 B29 . . . . -37.3(5) ?
B23 B26 B27 B21 . . . . 2.9(7) ?
B25 B26 B27 B21 . . . . -62.2(6) ?
B29 B26 B27 B21 . . . . -99.5(6) ?
B22 B26 B27 B21 . . . . 38.6(5) ?
B23 B26 B27 B22 . . . . -35.8(5) ?
B25 B26 B27 B22 . . . . -100.8(5) ?
B29 B26 B27 B22 . . . . -138.1(5) ?
B23 B26 B27 B28 . . . . 65.3(7) ?
B25 B26 B27 B28 . . . . 0.3(7) ?
B29 B26 B27 B28 . . . . -37.0(5) ?
B22 B26 B27 B28 . . . . 101.1(5) ?
B23 B26 B27 B29 . . . . 102.3(6) ?
B25 B26 B27 B29 . . . . 37.3(5) ?
B22 B26 B27 B29 . . . . 138.1(5) ?
C91 B21 B28 B24 . . . . -1.6(7) ?
B27 B21 B28 B24 . . . . -100.6(6) ?
B20 B21 B28 B24 . . . . 37.6(5) ?
B22 B21 B28 B24 . . . . -62.9(6) ?
C91 B21 B28 B29 . . . . 61.7(6) ?
B27 B21 B28 B29 . . . . -37.2(5) ?
B20 B21 B28 B29 . . . . 100.9(6) ?
B22 B21 B28 B29 . . . . 0.5(7) ?
C91 B21 B28 B20 . . . . -39.2(4) ?
B27 B21 B28 B20 . . . . -138.1(5) ?
B22 B21 B28 B20 . . . . -100.4(5) ?
C91 B21 B28 B27 . . . . 98.9(5) ?
B20 B21 B28 B27 . . . . 138.1(5) ?
B22 B21 B28 B27 . . . . 37.7(5) ?
C92 B24 B28 B21 . . . . 1.5(7) ?
B29 B24 B28 B21 . . . . 100.0(6) ?
B25 B24 B28 B21 . . . . 62.5(6) ?
B20 B24 B28 B21 . . . . -37.1(5) ?
C92 B24 B28 B29 . . . . -98.5(5) ?
B25 B24 B28 B29 . . . . -37.5(5) ?
B20 B24 B28 B29 . . . . -137.2(6) ?
C92 B24 B28 B20 . . . . 38.6(5) ?
B29 B24 B28 B20 . . . . 137.2(6) ?
B25 B24 B28 B20 . . . . 99.7(5) ?
C92 B24 B28 B27 . . . . -61.4(6) ?
B29 B24 B28 B27 . . . . 37.1(5) ?
B25 B24 B28 B27 . . . . -0.4(7) ?
B20 B24 B28 B27 . . . . -100.1(6) ?
C91 B20 B28 B21 . . . . 38.4(4) ?
C92 B20 B28 B21 . . . . 99.9(5) ?
B24 B20 B28 B21 . . . . 138.6(5) ?
C91 B20 B28 B24 . . . . -100.2(5) ?
C92 B20 B28 B24 . . . . -38.7(5) ?
B21 B20 B28 B24 . . . . -138.6(5) ?
C91 B20 B28 B29 . . . . -62.1(6) ?
C92 B20 B28 B29 . . . . -0.6(7) ?
B21 B20 B28 B29 . . . . -100.5(6) ?
B24 B20 B28 B29 . . . . 38.2(5) ?
C91 B20 B28 B27 . . . . 1.4(6) ?
C92 B20 B28 B27 . . . . 62.9(6) ?
B21 B20 B28 B27 . . . . -37.0(5) ?
B24 B20 B28 B27 . . . . 101.6(6) ?
B22 B27 B28 B21 . . . . -37.8(5) ?
B26 B27 B28 B21 . . . . -101.4(5) ?
B29 B27 B28 B21 . . . . -138.4(6) ?
B21 B27 B28 B24 . . . . 101.4(6) ?
B22 B27 B28 B24 . . . . 63.7(6) ?
B26 B27 B28 B24 . . . . 0.0(7) ?
B29 B27 B28 B24 . . . . -36.9(5) ?
B21 B27 B28 B29 . . . . 138.4(6) ?
B22 B27 B28 B29 . . . . 100.6(6) ?
B26 B27 B28 B29 . . . . 37.0(5) ?
B21 B27 B28 B20 . . . . 37.2(5) ?
B22 B27 B28 B20 . . . . -0.5(7) ?
B26 B27 B28 B20 . . . . -64.2(6) ?
B29 B27 B28 B20 . . . . -101.2(6) ?
C92 B25 B29 B24 . . . . 39.7(5) ?
B26 B25 B29 B24 . . . . 138.8(5) ?
B23 B25 B29 B24 . . . . 101.8(5) ?
C92 B25 B29 B26 . . . . -99.1(5) ?
B24 B25 B29 B26 . . . . -138.8(5) ?
B23 B25 B29 B26 . . . . -36.9(5) ?
C92 B25 B29 B28 . . . . 2.2(7) ?
B24 B25 B29 B28 . . . . -37.5(5) ?
B26 B25 B29 B28 . . . . 101.3(6) ?
B23 B25 B29 B28 . . . . 64.3(7) ?
C92 B25 B29 B27 . . . . -61.5(6) ?
B24 B25 B29 B27 . . . . -101.1(6) ?
B26 B25 B29 B27 . . . . 37.7(5) ?
B23 B25 B29 B27 . . . . 0.7(7) ?
C92 B24 B29 B25 . . . . -38.7(4) ?
B28 B24 B29 B25 . . . . -138.0(6) ?
B20 B24 B29 B25 . . . . -99.8(5) ?
C92 B24 B29 B26 . . . . -1.6(6) ?
B28 B24 B29 B26 . . . . -100.8(6) ?
B25 B24 B29 B26 . . . . 37.1(5) ?
B20 B24 B29 B26 . . . . -62.7(6) ?
C92 B24 B29 B28 . . . . 99.2(5) ?
B25 B24 B29 B28 . . . . 138.0(6) ?
B20 B24 B29 B28 . . . . 38.1(5) ?
C92 B24 B29 B27 . . . . 62.1(6) ?
B28 B24 B29 B27 . . . . -37.1(5) ?
B25 B24 B29 B27 . . . . 100.9(6) ?
B20 B24 B29 B27 . . . . 1.1(7) ?
B23 B26 B29 B25 . . . . 38.7(5) ?
B22 B26 B29 B25 . . . . 100.9(5) ?
B27 B26 B29 B25 . . . . 138.0(5) ?
B23 B26 B29 B24 . . . . 1.6(7) ?
B25 B26 B29 B24 . . . . -37.1(5) ?
B22 B26 B29 B24 . . . . 63.8(6) ?
B27 B26 B29 B24 . . . . 100.9(6) ?
B23 B26 B29 B28 . . . . -61.9(7) ?
B25 B26 B29 B28 . . . . -100.6(6) ?
B22 B26 B29 B28 . . . . 0.3(7) ?
B27 B26 B29 B28 . . . . 37.4(5) ?
B23 B26 B29 B27 . . . . -99.2(5) ?
B25 B26 B29 B27 . . . . -138.0(5) ?
B22 B26 B29 B27 . . . . -37.0(5) ?
B21 B28 B29 B25 . . . . -64.2(7) ?
B24 B28 B29 B25 . . . . 37.6(5) ?
B20 B28 B29 B25 . . . . -1.0(7) ?
B27 B28 B29 B25 . . . . -101.1(6) ?
B21 B28 B29 B24 . . . . -101.8(6) ?
B20 B28 B29 B24 . . . . -38.6(5) ?
B27 B28 B29 B24 . . . . -138.7(5) ?
B21 B28 B29 B26 . . . . -0.5(7) ?
B24 B28 B29 B26 . . . . 101.3(6) ?
B20 B28 B29 B26 . . . . 62.7(7) ?
B27 B28 B29 B26 . . . . -37.4(5) ?
B21 B28 B29 B27 . . . . 36.9(5) ?
B24 B28 B29 B27 . . . . 138.7(5) ?
B20 B28 B29 B27 . . . . 100.1(6) ?
B21 B27 B29 B25 . . . . 64.0(7) ?
B22 B27 B29 B25 . . . . -0.1(7) ?
B26 B27 B29 B25 . . . . -37.7(5) ?
B28 B27 B29 B25 . . . . 100.7(6) ?
B21 B27 B29 B24 . . . . 0.3(7) ?
B22 B27 B29 B24 . . . . -63.8(7) ?
B26 B27 B29 B24 . . . . -101.4(6) ?
B28 B27 B29 B24 . . . . 37.0(5) ?
B21 B27 B29 B26 . . . . 101.7(6) ?
B22 B27 B29 B26 . . . . 37.6(5) ?
B28 B27 B29 B26 . . . . 138.4(5) ?
B21 B27 B29 B28 . . . . -36.6(5) ?
B22 B27 B29 B28 . . . . -100.8(5) ?
B26 B27 B29 B28 . . . . -138.4(5) ?
B31 C65 B30 C66 . . . . -102.8(6) ?
B33 C65 B30 C66 . . . . -138.6(5) ?
P5 C65 B30 C66 . . . . 109.6(5) ?
C66 C65 B30 B33 . . . . 138.6(5) ?
B31 C65 B30 B33 . . . . 35.8(6) ?
P5 C65 B30 B33 . . . . -111.8(5) ?
C66 C65 B30 B38 . . . . 97.0(6) ?
B31 C65 B30 B38 . . . . -5.8(7) ?
B33 C65 B30 B38 . . . . -41.6(5) ?
P5 C65 B30 B38 . . . . -153.4(5) ?
C66 C65 B30 B32 . . . . 35.4(5) ?
B31 C65 B30 B32 . . . . -67.4(7) ?
B33 C65 B30 B32 . . . . -103.2(6) ?
P5 C65 B30 B32 . . . . 144.9(4) ?
B36 C66 B30 C65 . . . . 103.7(6) ?
B32 C66 B30 C65 . . . . 138.7(6) ?
P6 C66 B30 C65 . . . . -109.1(4) ?
C65 C66 B30 B33 . . . . -36.1(5) ?
B36 C66 B30 B33 . . . . 67.6(7) ?
B32 C66 B30 B33 . . . . 102.6(6) ?
P6 C66 B30 B33 . . . . -145.2(4) ?
C65 C66 B30 B38 . . . . -97.5(6) ?
B36 C66 B30 B38 . . . . 6.2(7) ?
B32 C66 B30 B38 . . . . 41.3(5) ?
P6 C66 B30 B38 . . . . 153.4(4) ?
C65 C66 B30 B32 . . . . -138.7(6) ?
B36 C66 B30 B32 . . . . -35.0(6) ?
P6 C66 B30 B32 . . . . 112.2(5) ?
C66 C65 B31 B34 . . . . -64.6(7) ?
B30 C65 B31 B34 . . . . 5.7(8) ?
B33 C65 B31 B34 . . . . 40.4(5) ?
P5 C65 B31 B34 . . . . 151.0(5) ?
C66 C65 B31 B33 . . . . -105.0(6) ?
B30 C65 B31 B33 . . . . -34.7(6) ?
P5 C65 B31 B33 . . . . 110.6(5) ?
C66 C65 B31 B35 . . . . -3.6(7) ?
B30 C65 B31 B35 . . . . 66.7(7) ?
B33 C65 B31 B35 . . . . 101.4(6) ?
P5 C65 B31 B35 . . . . -148.0(5) ?
C65 C66 B32 B37 . . . . -65.5(6) ?
B36 C66 B32 B37 . . . . 40.8(5) ?
B30 C66 B32 B37 . . . . -103.6(6) ?
P6 C66 B32 B37 . . . . 156.2(5) ?
C65 C66 B32 B36 . . . . -106.3(6) ?
B30 C66 B32 B36 . . . . -144.4(6) ?
P6 C66 B32 B36 . . . . 115.3(5) ?
C65 C66 B32 B38 . . . . -3.0(7) ?
B36 C66 B32 B38 . . . . 103.2(6) ?
B30 C66 B32 B38 . . . . -41.1(5) ?
P6 C66 B32 B38 . . . . -141.4(5) ?
C65 C66 B32 B30 . . . . 38.1(5) ?
B36 C66 B32 B30 . . . . 144.4(6) ?
P6 C66 B32 B30 . . . . -100.3(5) ?
C65 B30 B32 C66 . . . . -34.0(4) ?
B33 B30 B32 C66 . . . . -96.2(6) ?
B38 B30 B32 C66 . . . . -132.0(6) ?
C65 B30 B32 B37 . . . . 58.8(6) ?
C66 B30 B32 B37 . . . . 92.8(6) ?
B33 B30 B32 B37 . . . . -3.4(7) ?
B38 B30 B32 B37 . . . . -39.2(6) ?
C65 B30 B32 B36 . . . . -3.8(7) ?
C66 B30 B32 B36 . . . . 30.2(5) ?
B33 B30 B32 B36 . . . . -66.0(7) ?
B38 B30 B32 B36 . . . . -101.8(6) ?
C65 B30 B32 B38 . . . . 98.0(6) ?
C66 B30 B32 B38 . . . . 132.0(6) ?
B33 B30 B32 B38 . . . . 35.8(6) ?
C66 C65 B33 B38 . . . . 2.4(7) ?
B31 C65 B33 B38 . . . . -102.7(6) ?
B30 C65 B33 B38 . . . . 42.1(5) ?
P5 C65 B33 B38 . . . . 144.9(5) ?
C66 C65 B33 B30 . . . . -39.7(5) ?
B31 C65 B33 B30 . . . . -144.7(6) ?
P5 C65 B33 B30 . . . . 102.9(5) ?
C66 C65 B33 B34 . . . . 65.3(6) ?
B31 C65 B33 B34 . . . . -39.8(5) ?
B30 C65 B33 B34 . . . . 104.9(6) ?
P5 C65 B33 B34 . . . . -152.2(5) ?
C66 C65 B33 B31 . . . . 105.1(6) ?
B30 C65 B33 B31 . . . . 144.7(6) ?
P5 C65 B33 B31 . . . . -112.4(5) ?
C66 B30 B33 C65 . . . . 34.3(4) ?
B38 B30 B33 C65 . . . . 131.4(6) ?
B32 B30 B33 C65 . . . . 95.4(5) ?
C65 B30 B33 B38 . . . . -131.4(6) ?
C66 B30 B33 B38 . . . . -97.1(6) ?
B32 B30 B33 B38 . . . . -36.0(6) ?
C65 B30 B33 B34 . . . . -92.1(6) ?
C66 B30 B33 B34 . . . . -57.8(7) ?
B38 B30 B33 B34 . . . . 39.3(6) ?
B32 B30 B33 B34 . . . . 3.4(7) ?
C65 B30 B33 B31 . . . . -29.5(5) ?
C66 B30 B33 B31 . . . . 4.9(6) ?
B38 B30 B33 B31 . . . . 102.0(6) ?
B32 B30 B33 B31 . . . . 66.0(6) ?
B34 B31 B33 C65 . . . . -133.3(6) ?
B35 B31 B33 C65 . . . . -98.9(6) ?
C65 B31 B33 B38 . . . . 94.1(6) ?
B34 B31 B33 B38 . . . . -39.2(6) ?
B35 B31 B33 B38 . . . . -4.8(7) ?
C65 B31 B33 B30 . . . . 30.8(5) ?
B34 B31 B33 B30 . . . . -102.5(6) ?
B35 B31 B33 B30 . . . . -68.1(7) ?
C65 B31 B33 B34 . . . . 133.3(6) ?
B35 B31 B33 B34 . . . . 34.4(6) ?
C65 B33 B34 B35 . . . . 0.4(8) ?
B38 B33 B34 B35 . . . . 99.7(7) ?
B30 B33 B34 B35 . . . . 60.8(8) ?
B31 B33 B34 B35 . . . . -37.0(6) ?
C65 B33 B34 B31 . . . . 37.5(5) ?
B38 B33 B34 B31 . . . . 136.7(6) ?
B30 B33 B34 B31 . . . . 97.9(6) ?
C65 B33 B34 B37 . . . . -62.4(7) ?
B38 B33 B34 B37 . . . . 36.8(6) ?
B30 B33 B34 B37 . . . . -2.0(8) ?
B31 B33 B34 B37 . . . . -99.9(6) ?
C65 B33 B34 B38 . . . . -99.3(6) ?
B30 B33 B34 B38 . . . . -38.9(5) ?
B31 B33 B34 B38 . . . . -136.7(6) ?
C65 B31 B34 B35 . . . . 100.1(6) ?
B33 B31 B34 B35 . . . . 140.9(6) ?
C65 B31 B34 B33 . . . . -40.8(5) ?
B35 B31 B34 B33 . . . . -140.9(6) ?
C65 B31 B34 B37 . . . . 59.4(7) ?
B33 B31 B34 B37 . . . . 100.2(6) ?
B35 B31 B34 B37 . . . . -40.7(6) ?
C65 B31 B34 B38 . . . . -3.1(8) ?
B33 B31 B34 B38 . . . . 37.7(6) ?
B35 B31 B34 B38 . . . . -103.2(7) ?
B33 B34 B35 B37 . . . . -96.7(7) ?
B31 B34 B35 B37 . . . . -133.2(6) ?
B38 B34 B35 B37 . . . . -33.7(5) ?
B33 B34 B35 B31 . . . . 36.6(6) ?
B37 B34 B35 B31 . . . . 133.2(6) ?
B38 B34 B35 B31 . . . . 99.6(6) ?
B33 B34 B35 B36 . . . . -59.0(8) ?
B31 B34 B35 B36 . . . . -95.6(6) ?
B37 B34 B35 B36 . . . . 37.6(5) ?
B38 B34 B35 B36 . . . . 4.0(7) ?
C65 B31 B35 B37 . . . . -56.5(7) ?
B34 B31 B35 B37 . . . . 41.4(6) ?
B33 B31 B35 B37 . . . . 6.6(7) ?
C65 B31 B35 B34 . . . . -97.8(6) ?
B33 B31 B35 B34 . . . . -34.7(6) ?
C65 B31 B35 B36 . . . . 3.1(7) ?
B34 B31 B35 B36 . . . . 100.9(7) ?
B33 B31 B35 B36 . . . . 66.2(7) ?
C65 C66 B36 B37 . . . . 60.5(7) ?
B32 C66 B36 B37 . . . . -41.8(5) ?
B30 C66 B36 B37 . . . . -7.1(8) ?
P6 C66 B36 B37 . . . . -149.9(5) ?
C65 C66 B36 B32 . . . . 102.4(6) ?
B30 C66 B36 B32 . . . . 34.7(6) ?
P6 C66 B36 B32 . . . . -108.1(6) ?
C65 C66 B36 B35 . . . . -0.4(7) ?
B32 C66 B36 B35 . . . . -102.8(6) ?
B30 C66 B36 B35 . . . . -68.1(7) ?
P6 C66 B36 B35 . . . . 149.2(5) ?
B37 B32 B36 C66 . . . . -131.9(6) ?
B38 B32 B36 C66 . . . . -94.2(6) ?
B30 B32 B36 C66 . . . . -31.6(5) ?
C66 B32 B36 B37 . . . . 131.9(6) ?
B38 B32 B36 B37 . . . . 37.7(5) ?
B30 B32 B36 B37 . . . . 100.3(6) ?
C66 B32 B36 B35 . . . . 98.0(6) ?
B37 B32 B36 B35 . . . . -33.9(5) ?
B38 B32 B36 B35 . . . . 3.8(7) ?
B30 B32 B36 B35 . . . . 66.4(7) ?
B37 B35 B36 C66 . . . . 98.7(6) ?
B34 B35 B36 C66 . . . . 59.5(7) ?
B31 B35 B36 C66 . . . . -1.7(7) ?
B34 B35 B36 B37 . . . . -39.2(5) ?
B31 B35 B36 B37 . . . . -100.3(6) ?
B37 B35 B36 B32 . . . . 34.4(5) ?
B34 B35 B36 B32 . . . . -4.8(7) ?
B31 B35 B36 B32 . . . . -65.9(7) ?
C66 B36 B37 B32 . . . . 42.6(5) ?
B35 B36 B37 B32 . . . . 141.7(6) ?
C66 B36 B37 B35 . . . . -99.1(6) ?
B32 B36 B37 B35 . . . . -141.7(6) ?
C66 B36 B37 B38 . . . . 5.0(8) ?
B32 B36 B37 B38 . . . . -37.5(6) ?
B35 B36 B37 B38 . . . . 104.1(6) ?
C66 B36 B37 B34 . . . . -59.4(7) ?
B32 B36 B37 B34 . . . . -102.0(7) ?
B35 B36 B37 B34 . . . . 39.7(6) ?
C66 B32 B37 B36 . . . . -38.8(5) ?
B38 B32 B37 B36 . . . . -138.4(6) ?
B30 B32 B37 B36 . . . . -99.9(6) ?
C66 B32 B37 B35 . . . . -1.5(8) ?
B36 B32 B37 B35 . . . . 37.3(6) ?
B38 B32 B37 B35 . . . . -101.1(7) ?
B30 B32 B37 B35 . . . . -62.6(8) ?
C66 B32 B37 B38 . . . . 99.7(6) ?
B36 B32 B37 B38 . . . . 138.4(6) ?
B30 B32 B37 B38 . . . . 38.5(5) ?
C66 B32 B37 B34 . . . . 63.3(7) ?
B36 B32 B37 B34 . . . . 102.0(7) ?
B38 B32 B37 B34 . . . . -36.4(6) ?
B30 B32 B37 B34 . . . . 2.1(8) ?
B34 B35 B37 B36 . . . . 135.9(6) ?
B31 B35 B37 B36 . . . . 95.5(6) ?
B34 B35 B37 B32 . . . . 99.9(7) ?
B31 B35 B37 B32 . . . . 59.4(8) ?
B36 B35 B37 B32 . . . . -36.1(6) ?
B34 B35 B37 B38 . . . . 34.3(6) ?
B31 B35 B37 B38 . . . . -6.1(8) ?
B36 B35 B37 B38 . . . . -101.6(6) ?
B31 B35 B37 B34 . . . . -40.5(5) ?
B36 B35 B37 B34 . . . . -135.9(6) ?
B35 B34 B37 B36 . . . . -41.5(6) ?
B33 B34 B37 B36 . . . . 64.7(8) ?
B31 B34 B37 B36 . . . . 0.8(8) ?
B38 B34 B37 B36 . . . . 101.1(6) ?
B35 B34 B37 B32 . . . . -106.3(6) ?
B33 B34 B37 B32 . . . . -0.1(8) ?
B31 B34 B37 B32 . . . . -64.0(8) ?
B38 B34 B37 B32 . . . . 36.3(6) ?
B33 B34 B37 B35 . . . . 106.2(6) ?
B31 B34 B37 B35 . . . . 42.2(6) ?
B38 B34 B37 B35 . . . . 142.6(6) ?
B35 B34 B37 B38 . . . . -142.6(6) ?
B33 B34 B37 B38 . . . . -36.4(5) ?
B31 B34 B37 B38 . . . . -100.4(6) ?
C65 B33 B38 B30 . . . . -41.1(5) ?
B34 B33 B38 B30 . . . . -136.7(6) ?
B31 B33 B38 B30 . . . . -98.3(6) ?
C65 B33 B38 B32 . . . . -4.3(8) ?
B30 B33 B38 B32 . . . . 36.9(6) ?
B34 B33 B38 B32 . . . . -99.9(7) ?
B31 B33 B38 B32 . . . . -61.5(7) ?
C65 B33 B38 B37 . . . . 58.2(7) ?
B30 B33 B38 B37 . . . . 99.4(6) ?
B34 B33 B38 B37 . . . . -37.4(6) ?
B31 B33 B38 B37 . . . . 1.0(7) ?
C65 B33 B38 B34 . . . . 95.6(6) ?
B30 B33 B38 B34 . . . . 136.7(6) ?
B31 B33 B38 B34 . . . . 38.4(5) ?
C65 B30 B38 B33 . . . . 41.8(5) ?
C66 B30 B38 B33 . . . . 99.1(6) ?
B32 B30 B38 B33 . . . . 139.7(6) ?
C65 B30 B38 B32 . . . . -98.0(6) ?
C66 B30 B38 B32 . . . . -40.6(5) ?
B33 B30 B38 B32 . . . . -139.7(6) ?
C65 B30 B38 B37 . . . . -59.8(7) ?
C66 B30 B38 B37 . . . . -2.5(7) ?
B33 B30 B38 B37 . . . . -101.6(6) ?
B32 B30 B38 B37 . . . . 38.1(5) ?
C65 B30 B38 B34 . . . . 3.2(7) ?
C66 B30 B38 B34 . . . . 60.6(7) ?
B33 B30 B38 B34 . . . . -38.5(6) ?
B32 B30 B38 B34 . . . . 101.2(7) ?
C66 B32 B38 B33 . . . . 4.5(8) ?
B37 B32 B38 B33 . . . . 99.6(7) ?
B36 B32 B38 B33 . . . . 62.5(7) ?
B30 B32 B38 B33 . . . . -36.6(6) ?
C66 B32 B38 B30 . . . . 41.2(5) ?
B37 B32 B38 B30 . . . . 136.3(6) ?
B36 B32 B38 B30 . . . . 99.2(6) ?
C66 B32 B38 B37 . . . . -95.1(6) ?
B36 B32 B38 B37 . . . . -37.1(5) ?
B30 B32 B38 B37 . . . . -136.3(6) ?
C66 B32 B38 B34 . . . . -59.3(7) ?
B37 B32 B38 B34 . . . . 35.8(5) ?
B36 B32 B38 B34 . . . . -1.3(7) ?
B30 B32 B38 B34 . . . . -100.5(6) ?
B36 B37 B38 B33 . . . . -64.9(7) ?
B32 B37 B38 B33 . . . . -102.6(6) ?
B35 B37 B38 B33 . . . . 3.3(8) ?
B34 B37 B38 B33 . . . . 37.4(5) ?
B36 B37 B38 B30 . . . . -1.4(8) ?
B32 B37 B38 B30 . . . . -39.1(5) ?
B35 B37 B38 B30 . . . . 66.8(7) ?
B34 B37 B38 B30 . . . . 100.9(6) ?
B36 B37 B38 B32 . . . . 37.7(6) ?
B35 B37 B38 B32 . . . . 105.9(6) ?
B34 B37 B38 B32 . . . . 140.0(6) ?
B36 B37 B38 B34 . . . . -102.4(6) ?
B32 B37 B38 B34 . . . . -140.0(6) ?
B35 B37 B38 B34 . . . . -34.1(6) ?
B35 B34 B38 B33 . . . . -104.7(6) ?
B31 B34 B38 B33 . . . . -38.8(6) ?
B37 B34 B38 B33 . . . . -138.2(6) ?
B35 B34 B38 B30 . . . . -66.1(7) ?
B33 B34 B38 B30 . . . . 38.6(6) ?
B31 B34 B38 B30 . . . . -0.2(8) ?
B37 B34 B38 B30 . . . . -99.6(6) ?
B35 B34 B38 B32 . . . . -1.8(8) ?
B33 B34 B38 B32 . . . . 102.9(6) ?
B31 B34 B38 B32 . . . . 64.1(7) ?
B37 B34 B38 B32 . . . . -35.3(5) ?
B35 B34 B38 B37 . . . . 33.5(6) ?
B33 B34 B38 B37 . . . . 138.2(6) ?
B31 B34 B38 B37 . . . . 99.4(6) ?
